data_7102173
loop_
_publ_author_name
'Yokoyama, Atsutoshi'
'Kojima, Takahiko'
'Ohkubo, Kei'
'Fukuzumi, Shunichi'

_publ_section_title
;
 A discrete conglomerate of a distorted Mo(v)-porphyrin with a directly
 coordinated Keggin-type polyoxometalate.
;
_journal_issue 39
_journal_name_full 'Chemical communications (Cambridge, England)'
_journal_page_first 3997
_journal_page_last 3999
_journal_paper_doi 10.1039/b704994c
_journal_year 2007
_chemical_formula_moiety 'C184 H122 Mo2 N8 O42 Si W12 '
_chemical_formula_sum 'C184 H122 Mo2 N8 O42 Si W12'
_chemical_formula_weight 5543.18
_space_group_IT_number 12
_symmetry_cell_setting monoclinic
_symmetry_Int_Tables_number 12
_symmetry_space_group_name_Hall '-C 2y'
_symmetry_space_group_name_H-M 'C 1 2/m 1'
_cell_angle_alpha 90.0000
_cell_angle_beta 118.897(2)
_cell_angle_gamma 90.0000
_cell_formula_units_Z 2
_cell_length_a 18.4212(11)
_cell_length_b 37.5328(17)
_cell_length_c 17.8126(11)
_cell_measurement_reflns_used 8621
_cell_measurement_temperature 123.1
_cell_measurement_theta_max 25.3
_cell_measurement_theta_min 5.2
_cell_volume 10782.2(10)
_computing_cell_refinement CrystalClear
_computing_data_collection CrystalClear
_computing_data_reduction CrystalStructure
_computing_publication_material 'CrystalStructure 3.8'
_computing_structure_refinement SHELXL
_computing_structure_solution SIR2002
_diffrn_detector_area_resol_mean 7.31
_diffrn_measured_fraction_theta_full 0.981
_diffrn_measured_fraction_theta_max 0.981
_diffrn_measurement_device_type 'Rigaku Mercury'
_diffrn_measurement_method \w
_diffrn_radiation_type 'Mo K\a'
_diffrn_radiation_wavelength 0.71070
_diffrn_reflns_av_R_equivalents 0.058
_diffrn_reflns_limit_h_max 20
_diffrn_reflns_limit_h_min -22
_diffrn_reflns_limit_k_max 28
_diffrn_reflns_limit_k_min -45
_diffrn_reflns_limit_l_max 21
_diffrn_reflns_limit_l_min -21
_diffrn_reflns_number 33298
_diffrn_reflns_theta_full 25.36
_diffrn_reflns_theta_max 25.36
_exptl_absorpt_coefficient_mu 6.559
_exptl_absorpt_correction_T_max 0.374
_exptl_absorpt_correction_T_min 0.181
_exptl_absorpt_correction_type multi-scan
_exptl_absorpt_process_details 'Jacobson, R. (1998) Private communication'
_exptl_crystal_colour green
_exptl_crystal_density_diffrn 1.707
_exptl_crystal_density_method 'not measured'
_exptl_crystal_description platelet
_exptl_crystal_F_000 5208.00
_exptl_crystal_size_max 0.35
_exptl_crystal_size_mid 0.20
_exptl_crystal_size_min 0.15
_refine_diff_density_max 3.34
_refine_diff_density_min -3.75
_refine_ls_extinction_method none
_refine_ls_goodness_of_fit_ref 1.200
_refine_ls_hydrogen_treatment refall
_refine_ls_number_parameters 560
_refine_ls_number_reflns 9879
_refine_ls_R_factor_gt 0.0778
_refine_ls_shift/su_max 0.0010
_refine_ls_structure_factor_coef Fsqd
_refine_ls_weighting_details 'w = 1/[\s^2^(Fo^2^)+(0.0416P)^2^+392.6626P] where P=(Fo^2^+2Fc^2^)/3'
_refine_ls_weighting_scheme calc
_refine_ls_wR_factor_ref 0.1817
_reflns_number_gt 8264
_reflns_number_total 9879
_reflns_threshold_expression F^2^>2.0\s(F^2^)
_cod_data_source_file b704994c.txt
_cod_data_source_block '__sc0080'
_cod_original_formula_sum 'C184 H122 Mo2 N8 O42 Si W12 '
_cod_database_code 7102173

loop_
_symmetry_equiv_pos_site_id
_symmetry_equiv_pos_as_xyz
1 +X,+Y,+Z
2 -X,+Y,-Z
3 -X,-Y,-Z
4 +X,-Y,+Z
5 1/2+X,1/2+Y,+Z
6 1/2-X,1/2+Y,-Z
7 1/2-X,1/2-Y,-Z
8 1/2+X,1/2-Y,+Z

loop_
_atom_site_label
_atom_site_type_symbol
_atom_site_fract_x
_atom_site_fract_y
_atom_site_fract_z
_atom_site_U_iso_or_equiv
_atom_site_adp_type
_atom_site_occupancy
_atom_site_symmetry_multiplicity
_atom_site_calc_flag
_atom_site_refinement_flags
W(1) W 0.50377(7) 0.59255(2) 0.48390(5) 0.0261(2) Uiso 0.50 1 d P
W(2) W 0.71417(4) 0.5000 0.64517(4) 0.0324(2) Uani 1.00 2 d S
W(3) W 0.58555(7) 0.54474(3) 0.68991(7) 0.0280(3) Uiso 0.50 1 d P
W(4) W 0.56998(8) 0.54925(3) 0.70239(7) 0.0290(3) Uiso 0.50 1 d P
W(5) W 0.36540(7) 0.54927(3) 0.56365(9) 0.0290(3) Uiso 0.50 1 d P
W(6) W 0.35971(7) 0.54476(3) 0.53702(8) 0.0282(3) Uiso 0.50 1 d P
Mo(1) Mo 0.5000 0.69795(4) 0.5000 0.0244(3) Uani 1.00 2 d S
Si(1) Si 0.5000 0.5000 0.5000 0.0278(13) Uiso 1.00 4 d S
O(1) O 0.5000 0.7427(3) 0.5000 0.037(2) Uani 1.00 2 d S
O(2) O 0.5000 0.6377(3) 0.5000 0.030(2) Uani 1.00 2 d S
O(3) O 0.5632(9) 0.5900(4) 0.6409(9) 0.029(3) Uiso 0.50 1 d P
O(4) O 0.5694(9) 0.5761(4) 0.5989(10) 0.031(3) Uiso 0.50 1 d P
O(5) O 0.3970(10) 0.5907(4) 0.5303(10) 0.031(3) Uiso 0.50 1 d P
O(6) O 0.4095(9) 0.5758(4) 0.4918(9) 0.026(3) Uiso 0.50 1 d P
O(7) O 0.6935(14) 0.5359(5) 0.7058(13) 0.039(5) Uiso 0.50 1 d P
O(8) O 0.6607(14) 0.5338(5) 0.6848(13) 0.038(5) Uiso 0.50 1 d P
O(9) O 0.5132(10) 0.5349(4) 0.4446(10) 0.036(3) Uiso 0.50 1 d P
O(10) O 0.5708(10) 0.5000 0.5917(10) 0.010(3) Uiso 0.50 2 d SP
O(11) O 0.5912(14) 0.5000 0.5161(14) 0.033(5) Uiso 0.50 2 d SP
O(12) O 0.4576(10) 0.5570(4) 0.6755(10) 0.034(3) Uiso 0.50 1 d P
O(13) O 0.4674(11) 0.5419(5) 0.6358(11) 0.040(4) Uiso 0.50 1 d P
O(14) O 0.3097(14) 0.5344(5) 0.4455(13) 0.041(5) Uiso 0.50 1 d P
O(15) O 0.7235(13) 0.5343(5) 0.5755(12) 0.035(4) Uiso 0.50 1 d P
O(16) O 0.3087(12) 0.5729(5) 0.5716(11) 0.034(4) Uiso 0.50 1 d P
O(17) O 0.2869(13) 0.5644(6) 0.5800(13) 0.043(5) Uiso 0.50 1 d P
O(18) O 0.6076(10) 0.5747(5) 0.7728(11) 0.030(4) Uiso 0.50 1 d P
O(19) O 0.6211(11) 0.5643(5) 0.8022(12) 0.035(4) Uiso 0.50 1 d P
O(20) O 0.8193(14) 0.5000 0.6946(15) 0.029(5) Uiso 0.50 2 d SP
O(21) O 0.8123(14) 0.5000 0.7348(16) 0.033(5) Uiso 0.50 2 d SP
O(22) O 0.591(2) 0.5000 0.7436(19) 0.037(7) Uiso 0.50 2 d SP
O(23) O 0.5633(18) 0.5000 0.7208(18) 0.032(6) Uiso 0.50 2 d SP
O(24) O 0.3659(19) 0.5000 0.5879(18) 0.033(7) Uiso 0.50 2 d SP
O(25) O 0.338(2) 0.5000 0.5730(19) 0.034(7) Uiso 0.50 2 d SP
N(1) N 0.4006(5) 0.6869(2) 0.5197(5) 0.026(2) Uani 1.00 1 d .
N(2) N 0.5755(5) 0.6863(2) 0.6274(5) 0.0226(19) Uani 1.00 1 d .
C(1) C 0.3207(7) 0.6751(3) 0.4605(6) 0.027(2) Uani 1.00 1 d .
C(2) C 0.2691(6) 0.6765(3) 0.4991(7) 0.027(2) Uani 1.00 1 d .
C(3) C 0.3163(7) 0.6907(3) 0.5805(6) 0.030(2) Uani 1.00 1 d .
C(4) C 0.3996(7) 0.6955(3) 0.5956(7) 0.031(2) Uani 1.00 1 d .
C(5) C 0.4712(7) 0.6999(3) 0.6728(6) 0.029(2) Uani 1.00 1 d .
C(6) C 0.5531(6) 0.6924(3) 0.6907(6) 0.026(2) Uani 1.00 1 d .
C(7) C 0.6242(7) 0.6845(3) 0.7732(7) 0.032(2) Uani 1.00 1 d .
C(8) C 0.6851(7) 0.6710(3) 0.7579(7) 0.032(2) Uani 1.00 1 d .
C(9) C 0.6559(6) 0.6725(3) 0.6668(6) 0.025(2) Uani 1.00 1 d .
C(10) C 0.7002(7) 0.6656(3) 0.6247(7) 0.033(2) Uani 1.00 1 d .
C(11) C 0.1793(7) 0.6679(3) 0.4647(6) 0.032(2) Uani 1.00 1 d .
C(12) C 0.1220(7) 0.6958(3) 0.4435(7) 0.036(2) Uani 1.00 1 d .
C(13) C 0.0394(7) 0.6876(4) 0.4170(8) 0.046(3) Uani 1.00 1 d .
C(14) C 0.0141(8) 0.6520(4) 0.4104(9) 0.050(3) Uani 1.00 1 d .
C(15) C 0.0706(8) 0.6255(4) 0.4332(9) 0.051(3) Uani 1.00 1 d .
C(16) C 0.1543(7) 0.6325(3) 0.4607(7) 0.037(3) Uani 1.00 1 d .
C(17) C 0.2801(6) 0.6965(3) 0.6402(7) 0.030(2) Uani 1.00 1 d .
C(18) C 0.2601(7) 0.7296(3) 0.6554(7) 0.039(3) Uani 1.00 1 d .
C(19) C 0.2181(8) 0.7342(4) 0.7019(7) 0.045(3) Uani 1.00 1 d .
C(20) C 0.1950(8) 0.7049(4) 0.7312(8) 0.047(3) Uani 1.00 1 d .
C(21) C 0.2145(8) 0.6695(4) 0.7161(8) 0.048(3) Uani 1.00 1 d .
C(22) C 0.2554(7) 0.6665(4) 0.6693(8) 0.039(3) Uani 1.00 1 d .
C(23) C 0.4633(6) 0.7122(3) 0.7508(7) 0.034(2) Uani 1.00 1 d .
C(24) C 0.4647(7) 0.7473(3) 0.7683(8) 0.037(3) Uani 1.00 1 d .
C(25) C 0.4554(7) 0.7580(4) 0.8397(8) 0.044(3) Uani 1.00 1 d .
C(26) C 0.4448(8) 0.7330(4) 0.8883(8) 0.045(3) Uani 1.00 1 d .
C(27) C 0.4430(8) 0.6978(4) 0.8710(7) 0.047(3) Uani 1.00 1 d .
C(28) C 0.4506(8) 0.6862(4) 0.7994(7) 0.041(3) Uani 1.00 1 d .
C(29) C 0.6354(7) 0.6854(4) 0.8607(8) 0.041(3) Uani 1.00 1 d .
C(30) C 0.6513(8) 0.7182(5) 0.9050(9) 0.063(5) Uani 1.00 1 d .
C(31) C 0.6747(10) 0.7166(8) 0.9943(13) 0.093(8) Uani 1.00 1 d .
C(32) C 0.6792(11) 0.6836(11) 1.0319(12) 0.104(10) Uani 1.00 1 d .
C(33) C 0.6612(12) 0.6524(7) 0.9903(11) 0.085(7) Uani 1.00 1 d .
C(34) C 0.6404(9) 0.6539(5) 0.9030(9) 0.064(5) Uani 1.00 1 d .
C(35) C 0.7656(7) 0.6589(3) 0.8319(7) 0.036(3) Uani 1.00 1 d .
C(36) C 0.8176(8) 0.6845(4) 0.8849(7) 0.044(3) Uani 1.00 1 d .
C(37) C 0.8883(8) 0.6749(5) 0.9628(9) 0.058(4) Uani 1.00 1 d .
C(38) C 0.9027(8) 0.6403(6) 0.9834(9) 0.066(5) Uani 1.00 1 d .
C(39) C 0.8520(9) 0.6127(5) 0.9299(10) 0.063(4) Uani 1.00 1 d .
C(40) C 0.7823(7) 0.6226(4) 0.8528(8) 0.047(3) Uani 1.00 1 d .
C(41) C 0.7830(6) 0.6463(3) 0.6757(6) 0.029(2) Uani 1.00 1 d .
C(42) C 0.8559(7) 0.6648(3) 0.7213(7) 0.033(2) Uani 1.00 1 d .
C(43) C 0.9300(7) 0.6456(3) 0.7674(7) 0.037(3) Uani 1.00 1 d .
C(44) C 0.9298(7) 0.6091(4) 0.7670(7) 0.044(3) Uani 1.00 1 d .
C(45) C 0.8559(8) 0.5913(3) 0.7215(9) 0.045(3) Uani 1.00 1 d .
C(46) C 0.7818(6) 0.6096(3) 0.6759(7) 0.032(2) Uani 1.00 1 d .
H(1) H 0.1393 0.7199 0.4472 0.043 Uiso 1.00 1 c R
H(2) H 0.0001 0.7062 0.4034 0.055 Uiso 1.00 1 c R
H(3) H -0.0428 0.6465 0.3899 0.060 Uiso 1.00 1 c R
H(4) H 0.0530 0.6015 0.4305 0.061 Uiso 1.00 1 c R
H(5) H 0.1932 0.6136 0.4763 0.045 Uiso 1.00 1 c R
H(6) H 0.2751 0.7498 0.6339 0.046 Uiso 1.00 1 c R
H(7) H 0.2055 0.7575 0.7131 0.054 Uiso 1.00 1 c R
H(8) H 0.1655 0.7081 0.7622 0.057 Uiso 1.00 1 c R
H(9) H 0.1999 0.6492 0.7376 0.057 Uiso 1.00 1 c R
H(10) H 0.2672 0.6434 0.6561 0.047 Uiso 1.00 1 c R
H(11) H 0.4717 0.7646 0.7333 0.045 Uiso 1.00 1 c R
H(12) H 0.4567 0.7826 0.8532 0.052 Uiso 1.00 1 c R
H(13) H 0.4385 0.7404 0.9358 0.054 Uiso 1.00 1 c R
H(14) H 0.4365 0.6808 0.9069 0.057 Uiso 1.00 1 c R
H(15) H 0.4472 0.6617 0.7849 0.050 Uiso 1.00 1 c R
H(16) H 0.6467 0.7403 0.8768 0.076 Uiso 1.00 1 c R
H(17) H 0.6869 0.7378 1.0273 0.112 Uiso 1.00 1 c R
H(18) H 0.6963 0.6832 1.0915 0.124 Uiso 1.00 1 c R
H(19) H 0.6623 0.6306 1.0179 0.102 Uiso 1.00 1 c R
H(20) H 0.6294 0.6322 0.8719 0.077 Uiso 1.00 1 c R
H(21) H 0.8063 0.7089 0.8693 0.053 Uiso 1.00 1 c R
H(22) H 0.9248 0.6927 0.9998 0.070 Uiso 1.00 1 c R
H(23) H 0.9493 0.6341 1.0365 0.080 Uiso 1.00 1 c R
H(24) H 0.8646 0.5884 0.9455 0.075 Uiso 1.00 1 c R
H(25) H 0.7465 0.6049 0.8150 0.056 Uiso 1.00 1 c R
H(26) H 0.8561 0.6901 0.7217 0.039 Uiso 1.00 1 c R
H(27) H 0.9808 0.6580 0.7991 0.044 Uiso 1.00 1 c R
H(28) H 0.9801 0.5963 0.7979 0.053 Uiso 1.00 1 c R
H(29) H 0.8557 0.5659 0.7214 0.054 Uiso 1.00 1 c R
H(30) H 0.7310 0.5970 0.6453 0.038 Uiso 1.00 1 c R

loop_
_atom_site_aniso_label
_atom_site_aniso_U_11
_atom_site_aniso_U_22
_atom_site_aniso_U_33
_atom_site_aniso_U_12
_atom_site_aniso_U_13
_atom_site_aniso_U_23
W(2) 0.0203(3) 0.0348(4) 0.0328(3) 0.0000 0.0053(2) 0.0000
Mo(1) 0.0190(6) 0.0279(7) 0.0196(6) 0.0000 0.0040(5) 0.0000
O(1) 0.024(5) 0.037(7) 0.041(6) 0.0000 0.009(5) 0.0000
O(2) 0.022(5) 0.026(5) 0.024(5) 0.0000 -0.003(4) 0.0000
N(1) 0.017(4) 0.036(5) 0.022(4) -0.005(3) 0.008(3) 0.001(3)
N(2) 0.014(4) 0.036(5) 0.016(4) 0.004(3) 0.005(3) 0.005(3)
C(1) 0.025(5) 0.026(6) 0.023(5) -0.002(4) 0.006(4) -0.003(4)
C(2) 0.018(5) 0.024(5) 0.033(5) 0.004(4) 0.008(4) 0.000(4)
C(3) 0.022(5) 0.038(6) 0.021(5) 0.004(4) 0.004(4) 0.002(4)
C(4) 0.031(6) 0.026(6) 0.036(6) -0.000(4) 0.016(5) 0.002(4)
C(5) 0.025(5) 0.036(6) 0.020(5) 0.000(4) 0.007(4) 0.003(4)
C(6) 0.021(5) 0.035(6) 0.018(4) -0.009(4) 0.006(4) -0.005(4)
C(7) 0.025(5) 0.042(7) 0.021(5) -0.003(5) 0.005(4) -0.001(4)
C(8) 0.024(5) 0.042(7) 0.021(5) -0.004(5) 0.003(4) 0.004(4)
C(9) 0.020(5) 0.028(6) 0.020(5) -0.003(4) 0.004(4) -0.005(4)
C(10) 0.021(5) 0.047(7) 0.026(5) 0.000(5) 0.008(4) 0.002(5)
C(11) 0.030(6) 0.050(7) 0.019(5) 0.001(5) 0.013(4) -0.000(5)
C(12) 0.022(5) 0.047(7) 0.035(6) 0.005(5) 0.009(5) -0.005(5)
C(13) 0.021(6) 0.077(11) 0.030(6) 0.005(6) 0.005(5) -0.013(6)
C(14) 0.027(6) 0.079(11) 0.047(8) -0.009(7) 0.020(6) -0.017(7)
C(15) 0.034(7) 0.060(9) 0.049(8) -0.014(6) 0.013(6) -0.010(7)
C(16) 0.021(5) 0.052(8) 0.034(6) 0.001(5) 0.009(5) 0.004(5)
C(17) 0.016(5) 0.042(7) 0.024(5) 0.000(4) 0.004(4) 0.003(4)
C(18) 0.026(6) 0.047(8) 0.035(6) 0.006(5) 0.009(5) -0.008(5)
C(19) 0.034(7) 0.063(9) 0.029(6) 0.008(6) 0.008(5) -0.006(6)
C(20) 0.031(6) 0.076(11) 0.033(6) -0.003(7) 0.013(5) -0.004(6)
C(21) 0.033(7) 0.071(10) 0.041(7) -0.014(6) 0.019(6) -0.005(6)
C(22) 0.028(6) 0.056(8) 0.037(6) -0.003(5) 0.018(5) -0.002(6)
C(23) 0.018(5) 0.047(7) 0.029(6) -0.005(5) 0.006(4) -0.014(5)
C(24) 0.024(6) 0.045(7) 0.035(6) 0.009(5) 0.009(5) 0.004(5)
C(25) 0.028(6) 0.055(8) 0.033(6) 0.011(6) 0.003(5) -0.002(6)
C(26) 0.037(7) 0.067(10) 0.024(6) 0.008(6) 0.009(5) 0.001(6)
C(27) 0.038(7) 0.075(11) 0.021(6) -0.010(7) 0.009(5) 0.005(6)
C(28) 0.039(7) 0.059(9) 0.022(5) 0.001(6) 0.012(5) 0.007(5)
C(29) 0.022(6) 0.061(9) 0.035(6) 0.004(5) 0.009(5) 0.000(6)
C(30) 0.021(6) 0.111(14) 0.047(8) -0.004(7) 0.008(6) -0.038(9)
C(31) 0.037(9) 0.17(2) 0.058(11) 0.016(12) 0.010(8) -0.061(14)
C(32) 0.033(9) 0.22(3) 0.037(10) 0.032(15) 0.002(7) 0.015(16)
C(33) 0.077(13) 0.14(2) 0.034(8) 0.056(13) 0.024(9) 0.023(11)
C(34) 0.045(8) 0.107(15) 0.037(7) 0.025(9) 0.017(7) 0.012(8)
C(35) 0.025(6) 0.054(8) 0.021(5) 0.003(5) 0.006(4) 0.018(5)
C(36) 0.031(6) 0.071(10) 0.025(6) 0.002(6) 0.009(5) -0.008(6)
C(37) 0.028(7) 0.097(14) 0.034(7) -0.006(8) 0.003(6) -0.005(8)
C(38) 0.022(7) 0.131(18) 0.029(7) 0.010(9) -0.001(5) 0.009(9)
C(39) 0.032(7) 0.091(13) 0.051(8) 0.011(8) 0.009(7) 0.028(8)
C(40) 0.024(6) 0.071(10) 0.043(7) -0.002(6) 0.013(5) 0.022(6)
C(41) 0.020(5) 0.038(6) 0.019(5) 0.007(4) 0.001(4) 0.004(4)
C(42) 0.024(5) 0.039(7) 0.027(5) -0.004(5) 0.006(4) -0.001(5)
C(43) 0.023(6) 0.042(7) 0.030(6) -0.005(5) 0.000(5) 0.001(5)
C(44) 0.015(5) 0.068(10) 0.029(6) 0.010(6) -0.006(4) 0.019(6)
C(45) 0.039(7) 0.037(7) 0.049(7) -0.009(6) 0.013(6) 0.006(6)
C(46) 0.016(5) 0.038(7) 0.033(6) -0.001(4) 0.005(4) 0.002(5)

loop_
_atom_type_symbol
_atom_type_description
_atom_type_scat_dispersion_real
_atom_type_scat_dispersion_imag
_atom_type_scat_source
C C 0.003 0.002
;
International Tables for Crystallography
(1992, Vol. C, Tables 4.2.6.8 and 6.1.1.4)
;
Mo Mo -1.683 0.686
;
International Tables for Crystallography
(1992, Vol. C, Tables 4.2.6.8 and 6.1.1.4)
;
N N 0.006 0.003
;
International Tables for Crystallography
(1992, Vol. C, Tables 4.2.6.8 and 6.1.1.4)
;
O O 0.011 0.006
;
International Tables for Crystallography
(1992, Vol. C, Tables 4.2.6.8 and 6.1.1.4)
;
Si Si 0.082 0.070
;
International Tables for Crystallography
(1992, Vol. C, Tables 4.2.6.8 and 6.1.1.4)
;
W W -0.849 6.872
;
International Tables for Crystallography
(1992, Vol. C, Tables 4.2.6.8 and 6.1.1.4)
;
H H 0.000 0.000
;
International Tables for Crystallography
(1992, Vol. C, Table 6.1.1.4)
;

loop_
_geom_angle_atom_site_label_1
_geom_angle_atom_site_label_2
_geom_angle_atom_site_label_3
_geom_angle
_geom_angle_publ_flag
_geom_angle_site_symmetry_1
_geom_angle_site_symmetry_3
W(1) W(1) O(2) 79.11(12) yes 2_656 .
W(1) W(1) O(3) 135.6(6) yes 2_656 2_656
W(1) W(1) O(4) 49.4(6) yes 2_656 .
W(1) W(1) O(4) 112.1(8) yes 2_656 2_656
W(1) W(1) O(5) 136.1(4) yes 2_656 2_656
W(1) W(1) O(6) 49.4(4) yes 2_656 .
W(1) W(1) O(6) 112.2(6) yes 2_656 2_656
W(1) W(1) O(9) 110.3(5) yes 2_656 .
O(2) W(1) O(3) 100.6(4) yes . 2_656
O(2) W(1) O(4) 101.2(5) yes . .
O(2) W(1) O(4) 117.3(5) yes . 2_656
O(2) W(1) O(5) 99.8(4) yes . 2_656
O(2) W(1) O(6) 101.5(5) yes . .
O(2) W(1) O(6) 117.7(5) yes . 2_656
O(2) W(1) O(9) 170.6(5) yes . .
O(3) W(1) O(4) 158.2(6) yes 2_656 .
O(3) W(1) O(4) 29.1(9) yes 2_656 2_656
O(3) W(1) O(5) 88.1(7) yes 2_656 2_656
O(3) W(1) O(6) 88.3(7) yes 2_656 .
O(3) W(1) O(6) 107.0(8) yes 2_656 2_656
O(3) W(1) O(9) 73.0(6) yes 2_656 .
O(4) W(1) O(4) 133.9(8) yes . 2_656
O(4) W(1) O(5) 88.9(7) yes . 2_656
O(4) W(1) O(6) 86.6(7) yes . .
O(4) W(1) O(6) 62.8(8) yes . 2_656
O(4) W(1) O(9) 85.5(6) yes . .
O(4) W(1) O(5) 107.2(9) yes 2_656 2_656
O(4) W(1) O(6) 62.7(9) yes 2_656 .
O(4) W(1) O(6) 113.5(8) yes 2_656 2_656
O(4) W(1) O(9) 60.0(7) yes 2_656 .
O(5) W(1) O(6) 158.6(6) yes 2_656 .
O(5) W(1) O(6) 30.2(8) yes 2_656 2_656
O(5) W(1) O(9) 73.5(7) yes 2_656 .
O(6) W(1) O(6) 133.2(7) yes . 2_656
O(6) W(1) O(9) 85.3(7) yes . .
O(6) W(1) O(9) 59.4(6) yes 2_656 .
O(7) W(2) O(7) 91.8(11) yes . 4_565
O(7) W(2) O(8) 16.2(8) yes . .
O(7) W(2) O(8) 88.9(10) yes . 4_565
O(7) W(2) O(10) 74.4(7) yes . .
O(7) W(2) O(11) 101.4(7) yes . .
O(7) W(2) O(14) 88.5(10) yes . 2_656
O(7) W(2) O(14) 158.0(9) yes . 3_666
O(7) W(2) O(15) 89.8(10) yes . .
O(7) W(2) O(15) 173.9(7) yes . 4_565
O(7) W(2) O(20) 101.5(9) yes . .
O(7) W(2) O(21) 83.2(9) yes . .
O(7) W(2) O(8) 88.9(10) yes 4_565 .
O(7) W(2) O(8) 16.2(8) yes 4_565 4_565
O(7) W(2) O(10) 74.4(7) yes 4_565 .
O(7) W(2) O(11) 101.4(7) yes 4_565 .
O(7) W(2) O(14) 158.0(9) yes 4_565 2_656
O(7) W(2) O(14) 88.5(10) yes 4_565 3_666
O(7) W(2) O(15) 173.9(7) yes 4_565 .
O(7) W(2) O(15) 89.8(10) yes 4_565 4_565
O(7) W(2) O(20) 101.5(9) yes 4_565 .
O(7) W(2) O(21) 83.2(9) yes 4_565 .
O(8) W(2) O(8) 81.9(10) yes . 4_565
O(8) W(2) O(10) 58.3(6) yes . .
O(8) W(2) O(11) 86.3(7) yes . .
O(8) W(2) O(14) 85.2(10) yes . 2_656
O(8) W(2) O(14) 141.9(9) yes . 3_666
O(8) W(2) O(15) 90.9(10) yes . .
O(8) W(2) O(15) 158.1(8) yes . 4_565
O(8) W(2) O(20) 117.7(8) yes . .
O(8) W(2) O(21) 98.7(9) yes . .
O(8) W(2) O(10) 58.3(6) yes 4_565 .
O(8) W(2) O(11) 86.3(7) yes 4_565 .
O(8) W(2) O(14) 141.9(9) yes 4_565 2_656
O(8) W(2) O(14) 85.2(10) yes 4_565 3_666
O(8) W(2) O(15) 158.1(8) yes 4_565 .
O(8) W(2) O(15) 90.9(10) yes 4_565 4_565
O(8) W(2) O(20) 117.7(8) yes 4_565 .
O(8) W(2) O(21) 98.7(9) yes 4_565 .
O(10) W(2) O(11) 39.2(9) yes . .
O(10) W(2) O(14) 84.5(8) yes . 2_656
O(10) W(2) O(14) 84.5(8) yes . 3_666
O(10) W(2) O(15) 100.3(7) yes . .
O(10) W(2) O(15) 100.3(7) yes . 4_565
O(10) W(2) O(20) 173.9(11) yes . .
O(10) W(2) O(21) 147.5(12) yes . .
O(11) W(2) O(14) 57.1(7) yes . 2_656
O(11) W(2) O(14) 57.1(8) yes . 3_666
O(11) W(2) O(15) 72.5(7) yes . .
O(11) W(2) O(15) 72.5(7) yes . 4_565
O(11) W(2) O(20) 146.9(12) yes . .
O(11) W(2) O(21) 173.3(13) yes . .
O(14) W(2) O(14) 83.2(9) yes 2_656 3_666
O(14) W(2) O(15) 16.2(9) yes 2_656 .
O(14) W(2) O(15) 87.9(9) yes 2_656 4_565
O(14) W(2) O(20) 100.0(10) yes 2_656 .
O(14) W(2) O(21) 118.6(9) yes 2_656 .
O(14) W(2) O(15) 87.9(9) yes 3_666 .
O(14) W(2) O(15) 16.2(9) yes 3_666 4_565
O(14) W(2) O(20) 100.0(10) yes 3_666 .
O(14) W(2) O(21) 118.6(9) yes 3_666 .
O(15) W(2) O(15) 88.1(10) yes . 4_565
O(15) W(2) O(20) 84.0(9) yes . .
O(15) W(2) O(21) 102.9(9) yes . .
O(15) W(2) O(20) 84.0(9) yes 4_565 .
O(15) W(2) O(21) 102.9(9) yes 4_565 .
O(20) W(2) O(21) 26.4(14) yes . .
W(4) W(3) O(3) 81.2(6) yes . .
W(4) W(3) O(4) 107.4(6) yes . .
W(4) W(3) O(7) 145.6(6) yes . .
W(4) W(3) O(8) 157.6(7) yes . .
W(4) W(3) O(9) 101.5(6) yes . 2_656
W(4) W(3) O(10) 137.1(5) yes . .
W(4) W(3) O(12) 32.1(4) yes . .
W(4) W(3) O(13) 56.8(6) yes . .
W(4) W(3) O(18) 46.6(7) yes . .
W(4) W(3) O(19) 49.6(6) yes . .
W(4) W(3) O(22) 88.8(12) yes . .
W(4) W(3) O(23) 85.1(11) yes . .
O(3) W(3) O(4) 29.6(8) yes . .
O(3) W(3) O(7) 102.0(8) yes . .
O(3) W(3) O(8) 103.0(10) yes . .
O(3) W(3) O(9) 76.5(6) yes . 2_656
O(3) W(3) O(10) 112.6(6) yes . .
O(3) W(3) O(12) 77.4(7) yes . .
O(3) W(3) O(13) 82.8(7) yes . .
O(3) W(3) O(18) 73.5(8) yes . .
O(3) W(3) O(19) 91.5(7) yes . .
O(3) W(3) O(22) 169.3(13) yes . .
O(3) W(3) O(23) 157.7(10) yes . .
O(4) W(3) O(7) 87.5(9) yes . .
O(4) W(3) O(8) 83.5(10) yes . .
O(4) W(3) O(9) 58.5(6) yes . 2_656
O(4) W(3) O(10) 83.9(6) yes . .
O(4) W(3) O(12) 92.9(7) yes . .
O(4) W(3) O(13) 86.2(8) yes . .
O(4) W(3) O(18) 101.5(8) yes . .
O(4) W(3) O(19) 118.9(7) yes . .
O(4) W(3) O(22) 156.4(10) yes . .
O(4) W(3) O(23) 146.8(9) yes . .
O(7) W(3) O(8) 12.1(9) yes . .
O(7) W(3) O(9) 112.6(8) yes . 2_656
O(7) W(3) O(10) 73.9(7) yes . .
O(7) W(3) O(12) 177.6(8) yes . .
O(7) W(3) O(13) 157.2(9) yes . .
O(7) W(3) O(18) 100.8(9) yes . .
O(7) W(3) O(19) 96.0(9) yes . .
O(7) W(3) O(22) 88.4(13) yes . .
O(7) W(3) O(23) 99.3(12) yes . .
O(8) W(3) O(9) 100.9(9) yes . 2_656
O(8) W(3) O(10) 62.2(8) yes . .
O(8) W(3) O(12) 170.3(8) yes . .
O(8) W(3) O(13) 145.1(9) yes . .
O(8) W(3) O(18) 112.8(9) yes . .
O(8) W(3) O(19) 108.0(9) yes . .
O(8) W(3) O(22) 87.7(14) yes . .
O(8) W(3) O(23) 96.5(13) yes . .
O(9) W(3) O(10) 48.7(5) yes 2_656 .
O(9) W(3) O(12) 69.6(7) yes 2_656 .
O(9) W(3) O(13) 46.4(8) yes 2_656 .
O(9) W(3) O(18) 138.8(7) yes 2_656 .
O(9) W(3) O(19) 150.6(8) yes 2_656 .
O(9) W(3) O(22) 102.2(8) yes 2_656 .
O(9) W(3) O(23) 89.2(9) yes 2_656 .
O(10) W(3) O(12) 108.5(6) yes . .
O(10) W(3) O(13) 83.7(7) yes . .
O(10) W(3) O(18) 172.4(6) yes . .
O(10) W(3) O(19) 155.1(6) yes . .
O(10) W(3) O(22) 72.7(10) yes . .
O(10) W(3) O(23) 67.3(11) yes . .
O(12) W(3) O(13) 25.2(7) yes . .
O(12) W(3) O(18) 76.8(7) yes . .
O(12) W(3) O(19) 81.7(7) yes . .
O(12) W(3) O(22) 92.2(12) yes . .
O(12) W(3) O(23) 81.6(11) yes . .
O(13) W(3) O(18) 101.9(9) yes . .
O(13) W(3) O(19) 106.2(9) yes . .
O(13) W(3) O(22) 88.7(11) yes . .
O(13) W(3) O(23) 75.0(10) yes . .
O(18) W(3) O(19) 18.1(8) yes . .
O(18) W(3) O(22) 102.1(11) yes . .
O(18) W(3) O(23) 109.0(12) yes . .
O(19) W(3) O(22) 84.6(10) yes . .
O(19) W(3) O(23) 92.8(11) yes . .
O(22) W(3) O(23) 14.5(11) yes . .
W(3) W(4) O(3) 84.3(6) yes . .
W(3) W(4) O(4) 60.2(5) yes . .
W(3) W(4) O(7) 27.7(5) yes . .
W(3) W(4) O(8) 17.1(5) yes . .
W(3) W(4) O(9) 67.3(5) yes . 2_656
W(3) W(4) O(12) 140.4(5) yes . .
W(3) W(4) O(13) 109.7(8) yes . .
W(3) W(4) O(18) 119.8(9) yes . .
W(3) W(4) O(19) 117.9(8) yes . .
W(3) W(4) O(22) 77.3(12) yes . .
W(3) W(4) O(23) 80.5(12) yes . .
O(3) W(4) O(4) 27.3(7) yes . .
O(3) W(4) O(7) 88.8(8) yes . .
O(3) W(4) O(8) 88.2(9) yes . .
O(3) W(4) O(9) 73.2(6) yes . 2_656
O(3) W(4) O(12) 88.3(7) yes . .
O(3) W(4) O(13) 89.3(8) yes . .
O(3) W(4) O(18) 80.6(9) yes . .
O(3) W(4) O(19) 101.2(8) yes . .
O(3) W(4) O(22) 161.2(13) yes . .
O(3) W(4) O(23) 156.8(11) yes . .
O(4) W(4) O(7) 73.3(7) yes . .
O(4) W(4) O(8) 68.8(8) yes . .
O(4) W(4) O(9) 53.9(6) yes . 2_656
O(4) W(4) O(12) 99.3(7) yes . .
O(4) W(4) O(13) 86.2(8) yes . .
O(4) W(4) O(18) 103.9(9) yes . .
O(4) W(4) O(19) 122.6(8) yes . .
O(4) W(4) O(22) 134.3(12) yes . .
O(4) W(4) O(23) 130.4(11) yes . .
O(7) W(4) O(8) 10.8(7) yes . .
O(7) W(4) O(9) 94.8(7) yes . 2_656
O(7) W(4) O(12) 168.1(7) yes . .
O(7) W(4) O(13) 137.3(9) yes . .
O(7) W(4) O(18) 93.8(9) yes . .
O(7) W(4) O(19) 90.2(9) yes . .
O(7) W(4) O(22) 76.6(13) yes . .
O(7) W(4) O(23) 85.9(12) yes . .
O(8) W(4) O(9) 84.3(7) yes . 2_656
O(8) W(4) O(12) 157.4(7) yes . .
O(8) W(4) O(13) 126.6(9) yes . .
O(8) W(4) O(18) 104.3(10) yes . .
O(8) W(4) O(19) 100.8(9) yes . .
O(8) W(4) O(22) 75.2(14) yes . .
O(8) W(4) O(23) 82.4(13) yes . .
O(9) W(4) O(12) 73.3(7) yes 2_656 .
O(9) W(4) O(13) 44.3(9) yes 2_656 .
O(9) W(4) O(18) 152.1(8) yes 2_656 .
O(9) W(4) O(19) 172.4(7) yes 2_656 .
O(9) W(4) O(22) 96.1(9) yes 2_656 .
O(9) W(4) O(23) 84.7(9) yes 2_656 .
O(12) W(4) O(13) 31.1(9) yes . .
O(12) W(4) O(18) 97.1(9) yes . .
O(12) W(4) O(19) 101.7(9) yes . .
O(12) W(4) O(22) 103.6(12) yes . .
O(12) W(4) O(23) 92.2(11) yes . .
O(13) W(4) O(18) 127.8(10) yes . .
O(13) W(4) O(19) 131.9(11) yes . .
O(13) W(4) O(22) 93.6(10) yes . .
O(13) W(4) O(23) 79.6(10) yes . .
O(18) W(4) O(19) 21.1(10) yes . .
O(18) W(4) O(22) 111.7(10) yes . .
O(18) W(4) O(23) 122.3(11) yes . .
O(19) W(4) O(22) 90.7(10) yes . .
O(19) W(4) O(23) 101.4(11) yes . .
O(22) W(4) O(23) 14.1(11) yes . .
W(6) W(5) O(5) 86.0(6) yes . .
W(6) W(5) O(6) 60.5(4) yes . .
W(6) W(5) O(9) 67.0(4) yes . 2_656
W(6) W(5) O(12) 139.9(7) yes . .
W(6) W(5) O(13) 109.4(8) yes . .
W(6) W(5) O(14) 16.6(8) yes . .
W(6) W(5) O(15) 27.7(7) yes . 2_656
W(6) W(5) O(16) 120.7(6) yes . .
W(6) W(5) O(17) 120.2(6) yes . .
W(6) W(5) O(24) 81.5(10) yes . .
W(6) W(5) O(25) 78.6(10) yes . .
O(5) W(5) O(6) 28.7(7) yes . .
O(5) W(5) O(9) 73.7(7) yes . 2_656
O(5) W(5) O(12) 87.1(7) yes . .
O(5) W(5) O(13) 88.6(8) yes . .
O(5) W(5) O(14) 88.7(8) yes . .
O(5) W(5) O(15) 91.7(7) yes . 2_656
O(5) W(5) O(16) 82.4(11) yes . .
O(5) W(5) O(17) 101.5(10) yes . .
O(5) W(5) O(24) 157.2(14) yes . .
O(5) W(5) O(25) 163.5(13) yes . .
O(6) W(5) O(9) 53.7(6) yes . 2_656
O(6) W(5) O(12) 98.9(7) yes . .
O(6) W(5) O(13) 85.7(8) yes . .
O(6) W(5) O(14) 68.0(9) yes . .
O(6) W(5) O(15) 74.7(7) yes . 2_656
O(6) W(5) O(16) 106.7(10) yes . .
O(6) W(5) O(17) 124.4(8) yes . .
O(6) W(5) O(24) 130.4(13) yes . .
O(6) W(5) O(25) 134.9(12) yes . .
O(9) W(5) O(12) 73.1(7) yes 2_656 .
O(9) W(5) O(13) 44.3(8) yes 2_656 .
O(9) W(5) O(14) 83.5(9) yes 2_656 .
O(9) W(5) O(15) 94.6(8) yes 2_656 2_656
O(9) W(5) O(16) 154.5(9) yes 2_656 .
O(9) W(5) O(17) 171.5(8) yes 2_656 .
O(9) W(5) O(24) 83.8(13) yes 2_656 .
O(9) W(5) O(25) 94.8(12) yes 2_656 .
O(12) W(5) O(13) 31.0(9) yes . .
O(12) W(5) O(14) 156.5(10) yes . .
O(12) W(5) O(15) 167.5(9) yes . 2_656
O(12) W(5) O(16) 97.3(8) yes . .
O(12) W(5) O(17) 99.9(9) yes . .
O(12) W(5) O(24) 90.4(9) yes . .
O(12) W(5) O(25) 101.1(9) yes . .
O(13) W(5) O(14) 125.9(11) yes . .
O(13) W(5) O(15) 136.7(9) yes . 2_656
O(13) W(5) O(16) 128.1(9) yes . .
O(13) W(5) O(17) 129.8(10) yes . .
O(13) W(5) O(24) 77.8(10) yes . .
O(13) W(5) O(25) 91.1(10) yes . .
O(14) W(5) O(15) 11.1(11) yes . 2_656
O(14) W(5) O(16) 105.0(10) yes . .
O(14) W(5) O(17) 103.6(10) yes . .
O(14) W(5) O(24) 84.7(10) yes . .
O(14) W(5) O(25) 78.2(11) yes . .
O(15) W(5) O(16) 94.8(8) yes 2_656 .
O(15) W(5) O(17) 92.5(9) yes 2_656 .
O(15) W(5) O(24) 86.0(9) yes 2_656 .
O(15) W(5) O(25) 77.3(9) yes 2_656 .
O(16) W(5) O(17) 19.2(11) yes . .
O(16) W(5) O(24) 120.4(15) yes . .
O(16) W(5) O(25) 110.4(14) yes . .
O(17) W(5) O(24) 101.3(14) yes . .
O(17) W(5) O(25) 91.3(14) yes . .
O(24) W(5) O(25) 13.5(13) yes . .
W(5) W(6) O(5) 79.8(6) yes . .
W(5) W(6) O(6) 107.1(5) yes . .
W(5) W(6) O(9) 101.9(4) yes . 2_656
W(5) W(6) O(11) 137.8(5) yes . 2_656
W(5) W(6) O(12) 32.6(5) yes . .
W(5) W(6) O(13) 57.4(7) yes . .
W(5) W(6) O(14) 158.2(11) yes . .
W(5) W(6) O(15) 145.7(8) yes . 2_656
W(5) W(6) O(16) 45.8(5) yes . .
W(5) W(6) O(17) 48.1(5) yes . .
W(5) W(6) O(24) 84.4(9) yes . .
W(5) W(6) O(25) 87.6(9) yes . .
O(5) W(6) O(6) 30.6(8) yes . .
O(5) W(6) O(9) 76.8(7) yes . 2_656
O(5) W(6) O(11) 114.3(8) yes . 2_656
O(5) W(6) O(12) 76.3(6) yes . .
O(5) W(6) O(13) 82.1(7) yes . .
O(5) W(6) O(14) 102.8(10) yes . .
O(5) W(6) O(15) 104.9(7) yes . 2_656
O(5) W(6) O(16) 74.8(9) yes . .
O(5) W(6) O(17) 91.2(9) yes . .
O(5) W(6) O(24) 155.2(8) yes . .
O(5) W(6) O(25) 166.1(9) yes . .
O(6) W(6) O(9) 58.2(6) yes . 2_656
O(6) W(6) O(11) 84.6(7) yes . 2_656
O(6) W(6) O(12) 92.5(6) yes . .
O(6) W(6) O(13) 85.7(7) yes . .
O(6) W(6) O(14) 82.2(11) yes . .
O(6) W(6) O(15) 89.3(8) yes . 2_656
O(6) W(6) O(16) 103.7(9) yes . .
O(6) W(6) O(17) 119.8(8) yes . .
O(6) W(6) O(24) 145.7(13) yes . .
O(6) W(6) O(25) 155.7(12) yes . .
O(9) W(6) O(11) 49.5(6) yes 2_656 2_656
O(9) W(6) O(12) 69.6(7) yes 2_656 .
O(9) W(6) O(13) 46.3(8) yes 2_656 .
O(9) W(6) O(14) 99.7(12) yes 2_656 .
O(9) W(6) O(15) 112.2(9) yes 2_656 2_656
O(9) W(6) O(16) 140.1(7) yes 2_656 .
O(9) W(6) O(17) 149.7(6) yes 2_656 .
O(9) W(6) O(24) 88.1(12) yes 2_656 .
O(9) W(6) O(25) 100.5(11) yes 2_656 .
O(11) W(6) O(12) 109.0(6) yes 2_656 .
O(11) W(6) O(13) 84.2(8) yes 2_656 .
O(11) W(6) O(14) 61.3(10) yes 2_656 .
O(11) W(6) O(15) 72.1(8) yes 2_656 2_656
O(11) W(6) O(16) 169.8(8) yes 2_656 .
O(11) W(6) O(17) 154.0(8) yes 2_656 .
O(11) W(6) O(24) 66.8(12) yes 2_656 .
O(11) W(6) O(25) 71.8(12) yes 2_656 .
O(12) W(6) O(13) 25.2(8) yes . .
O(12) W(6) O(14) 169.2(12) yes . .
O(12) W(6) O(15) 178.0(10) yes . 2_656
O(12) W(6) O(16) 76.9(7) yes . .
O(12) W(6) O(17) 80.6(7) yes . .
O(12) W(6) O(24) 80.1(8) yes . .
O(12) W(6) O(25) 90.0(8) yes . .
O(13) W(6) O(14) 144.3(12) yes . .
O(13) W(6) O(15) 156.1(10) yes . 2_656
O(13) W(6) O(16) 102.1(8) yes . .
O(13) W(6) O(17) 105.1(8) yes . .
O(13) W(6) O(24) 73.3(10) yes . .
O(13) W(6) O(25) 86.3(10) yes . .
O(14) W(6) O(15) 12.5(14) yes . 2_656
O(14) W(6) O(16) 113.4(11) yes . .
O(14) W(6) O(17) 110.2(12) yes . .
O(14) W(6) O(24) 99.0(11) yes . .
O(14) W(6) O(25) 91.1(12) yes . .
O(15) W(6) O(16) 101.8(9) yes 2_656 .
O(15) W(6) O(17) 97.7(9) yes 2_656 .
O(15) W(6) O(24) 98.9(9) yes 2_656 .
O(15) W(6) O(25) 88.8(10) yes 2_656 .
O(16) W(6) O(17) 16.4(10) yes . .
O(16) W(6) O(24) 107.0(14) yes . .
O(16) W(6) O(25) 100.4(13) yes . .
O(17) W(6) O(24) 92.3(13) yes . .
O(17) W(6) O(25) 84.5(13) yes . .
O(24) W(6) O(25) 13.7(13) yes . .
O(1) Mo(1) O(2) 180.0000 yes . .
O(1) Mo(1) N(1) 101.6(2) yes . .
O(1) Mo(1) N(1) 101.6(2) yes . 2_656
O(1) Mo(1) N(2) 102.3(2) yes . .
O(1) Mo(1) N(2) 102.3(2) yes . 2_656
O(2) Mo(1) N(1) 78.4(2) yes . .
O(2) Mo(1) N(1) 78.4(2) yes . 2_656
O(2) Mo(1) N(2) 77.7(2) yes . .
O(2) Mo(1) N(2) 77.7(2) yes . 2_656
N(1) Mo(1) N(1) 156.8(3) yes . 2_656
N(1) Mo(1) N(2) 87.2(3) yes . .
N(1) Mo(1) N(2) 87.9(3) yes . 2_656
N(1) Mo(1) N(2) 87.9(3) yes 2_656 .
N(1) Mo(1) N(2) 87.2(3) yes 2_656 2_656
N(2) Mo(1) N(2) 155.5(3) yes . 2_656
O(9) Si(1) O(9) 81.3(9) yes . 2_656
O(9) Si(1) O(9) 180.0(12) yes . 3_666
O(9) Si(1) O(9) 98.7(9) yes . 4_565
O(9) Si(1) O(10) 109.2(6) yes . .
O(9) Si(1) O(10) 70.8(7) yes . 2_656
O(9) Si(1) O(11) 70.7(8) yes . .
O(9) Si(1) O(11) 109.3(8) yes . 2_656
O(9) Si(1) O(9) 98.7(9) yes 2_656 3_666
O(9) Si(1) O(9) 180.0(12) yes 2_656 4_565
O(9) Si(1) O(10) 70.8(6) yes 2_656 .
O(9) Si(1) O(10) 109.2(6) yes 2_656 2_656
O(9) Si(1) O(11) 109.3(8) yes 2_656 .
O(9) Si(1) O(11) 70.7(8) yes 2_656 2_656
O(9) Si(1) O(9) 81.3(9) yes 3_666 4_565
O(9) Si(1) O(10) 70.8(6) yes 3_666 .
O(9) Si(1) O(10) 109.2(7) yes 3_666 2_656
O(9) Si(1) O(11) 109.3(8) yes 3_666 .
O(9) Si(1) O(11) 70.7(8) yes 3_666 2_656
O(9) Si(1) O(10) 109.2(6) yes 4_565 .
O(9) Si(1) O(10) 70.8(7) yes 4_565 2_656
O(9) Si(1) O(11) 70.7(8) yes 4_565 .
O(9) Si(1) O(11) 109.3(8) yes 4_565 2_656
O(10) Si(1) O(10) 180.0(12) yes . 2_656
O(10) Si(1) O(11) 60.9(12) yes . .
O(10) Si(1) O(11) 119.1(12) yes . 2_656
O(10) Si(1) O(11) 119.1(12) yes 2_656 .
O(10) Si(1) O(11) 60.9(12) yes 2_656 2_656
O(11) Si(1) O(11) 180.0(12) yes . 2_656
W(1) O(2) W(1) 21.78(15) yes . 2_656
W(1) O(2) Mo(1) 169.11(8) yes . .
W(1) O(2) Mo(1) 169.11(8) yes 2_656 .
W(1) O(3) W(3) 116.9(7) yes 2_656 .
W(1) O(3) W(4) 122.6(7) yes 2_656 .
W(1) O(3) O(4) 52.4(10) yes 2_656 .
W(3) O(3) W(4) 14.58(14) yes . .
W(3) O(3) O(4) 77.8(14) yes . .
W(4) O(3) O(4) 90.7(15) yes . .
W(1) O(4) W(1) 18.4(2) yes . 2_656
W(1) O(4) W(3) 150.4(9) yes . .
W(1) O(4) W(4) 146.2(9) yes . .
W(1) O(4) O(3) 114.1(14) yes . .
W(1) O(4) W(3) 139.0(12) yes 2_656 .
W(1) O(4) W(4) 130.9(11) yes 2_656 .
W(1) O(4) O(3) 98.5(14) yes 2_656 .
W(3) O(4) W(4) 12.39(15) yes . .
W(3) O(4) O(3) 72.7(14) yes . .
W(4) O(4) O(3) 61.9(14) yes . .
W(1) O(5) W(5) 121.7(9) yes 2_656 .
W(1) O(5) W(6) 115.6(9) yes 2_656 .
W(1) O(5) O(6) 52.5(13) yes 2_656 .
W(5) O(5) W(6) 14.29(15) yes . .
W(5) O(5) O(6) 87.8(14) yes . .
W(6) O(5) O(6) 75.0(14) yes . .
W(1) O(6) W(1) 18.4(2) yes . 2_656
W(1) O(6) W(5) 147.5(6) yes . .
W(1) O(6) W(6) 151.6(8) yes . .
W(1) O(6) O(5) 112.7(15) yes . .
W(1) O(6) W(5) 132.2(7) yes 2_656 .
W(1) O(6) W(6) 140.3(8) yes 2_656 .
W(1) O(6) O(5) 97.4(14) yes 2_656 .
W(5) O(6) W(6) 12.39(14) yes . .
W(5) O(6) O(5) 63.5(14) yes . .
W(6) O(6) O(5) 74.3(15) yes . .
W(2) O(7) W(3) 121.9(10) yes . .
W(2) O(7) W(4) 127.8(10) yes . .
W(2) O(7) O(8) 88(3) yes . .
W(3) O(7) W(4) 6.64(17) yes . .
W(3) O(7) O(8) 35(3) yes . .
W(4) O(7) O(8) 42(3) yes . .
W(2) O(8) W(3) 148.7(13) yes . .
W(2) O(8) W(4) 152.6(12) yes . .
W(2) O(8) O(7) 76(3) yes . .
W(3) O(8) W(4) 5.3(2) yes . .
W(3) O(8) O(7) 133(4) yes . .
W(4) O(8) O(7) 127(4) yes . .
W(1) O(9) W(3) 91.7(6) yes . 2_656
W(1) O(9) W(4) 91.1(5) yes . 2_656
W(1) O(9) W(5) 91.0(6) yes . 2_656
W(1) O(9) W(6) 91.6(6) yes . 2_656
W(1) O(9) Si(1) 119.1(11) yes . .
W(1) O(9) O(13) 101.2(10) yes . 2_656
W(3) O(9) W(4) 11.24(10) yes 2_656 2_656
W(3) O(9) W(5) 101.6(8) yes 2_656 2_656
W(3) O(9) W(6) 112.6(9) yes 2_656 2_656
W(3) O(9) Si(1) 118.2(8) yes 2_656 .
W(3) O(9) O(13) 56.6(7) yes 2_656 2_656
W(4) O(9) W(5) 90.3(7) yes 2_656 2_656
W(4) O(9) W(6) 101.4(8) yes 2_656 2_656
W(4) O(9) Si(1) 127.5(8) yes 2_656 .
W(4) O(9) O(13) 45.8(6) yes 2_656 2_656
W(5) O(9) W(6) 11.07(12) yes 2_656 2_656
W(5) O(9) Si(1) 127.2(8) yes 2_656 .
W(5) O(9) O(13) 46.1(7) yes 2_656 2_656
W(6) O(9) Si(1) 118.0(7) yes 2_656 .
W(6) O(9) O(13) 56.7(8) yes 2_656 2_656
Si(1) O(9) O(13) 139.7(13) yes . 2_656
W(2) O(10) W(3) 89.7(4) yes . .
W(2) O(10) W(3) 89.7(4) yes . 4_565
W(2) O(10) Si(1) 130.7(12) yes . .
W(2) O(10) O(11) 69.9(10) yes . .
W(3) O(10) W(3) 91.5(6) yes . 4_565
W(3) O(10) Si(1) 122.2(6) yes . .
W(3) O(10) O(11) 130.8(6) yes . .
W(3) O(10) Si(1) 122.2(6) yes 4_565 .
W(3) O(10) O(11) 130.8(6) yes 4_565 .
Si(1) O(10) O(11) 60.9(10) yes . .
W(2) O(11) W(6) 91.0(7) yes . 2_656
W(2) O(11) W(6) 91.0(7) yes . 3_666
W(2) O(11) Si(1) 129.1(16) yes . .
W(2) O(11) O(10) 70.9(9) yes . .
W(6) O(11) W(6) 93.0(11) yes 2_656 3_666
W(6) O(11) Si(1) 121.5(6) yes 2_656 .
W(6) O(11) O(10) 131.0(5) yes 2_656 .
W(6) O(11) Si(1) 121.5(6) yes 3_666 .
W(6) O(11) O(10) 131.0(5) yes 3_666 .
Si(1) O(11) O(10) 58.2(12) yes . .
W(3) O(12) W(4) 7.54(14) yes . .
W(3) O(12) W(5) 115.7(10) yes . .
W(3) O(12) W(6) 108.2(8) yes . .
W(3) O(12) O(13) 55.4(13) yes . .
W(4) O(12) W(5) 123.2(11) yes . .
W(4) O(12) W(6) 115.7(10) yes . .
W(4) O(12) O(13) 62.7(14) yes . .
W(5) O(12) W(6) 7.52(14) yes . .
W(5) O(12) O(13) 63.0(11) yes . .
W(6) O(12) O(13) 55.6(11) yes . .
W(3) O(13) W(4) 13.42(19) yes . .
W(3) O(13) W(5) 160.0(13) yes . .
W(3) O(13) W(6) 151.8(13) yes . .
W(3) O(13) O(9) 77.0(11) yes . 2_656
W(3) O(13) O(12) 99.4(14) yes . .
W(4) O(13) W(5) 161.0(12) yes . .
W(4) O(13) W(6) 160.1(13) yes . .
W(4) O(13) O(9) 89.8(12) yes . 2_656
W(4) O(13) O(12) 86.2(13) yes . .
W(5) O(13) W(6) 13.25(14) yes . .
W(5) O(13) O(9) 89.6(9) yes . 2_656
W(5) O(13) O(12) 86.1(15) yes . .
W(6) O(13) O(9) 77.0(8) yes . 2_656
W(6) O(13) O(12) 99.2(15) yes . .
O(9) O(13) O(12) 154(2) yes 2_656 .
W(2) O(14) W(5) 152.5(11) yes 2_656 .
W(2) O(14) W(6) 148.9(13) yes 2_656 .
W(2) O(14) O(15) 72(3) yes 2_656 2_656
W(5) O(14) W(6) 5.2(2) yes . .
W(5) O(14) O(15) 126(4) yes . 2_656
W(6) O(14) O(15) 131(4) yes . 2_656
W(2) O(15) W(5) 130.3(10) yes . 2_656
W(2) O(15) W(6) 124.4(11) yes . 2_656
W(2) O(15) O(14) 92(3) yes . 2_656
W(5) O(15) W(6) 6.59(17) yes 2_656 2_656
W(5) O(15) O(14) 43(3) yes 2_656 2_656
W(6) O(15) O(14) 36(3) yes 2_656 2_656
W(5) O(16) W(6) 13.5(2) yes . .
W(5) O(16) O(17) 108(3) yes . .
W(6) O(16) O(17) 108(3) yes . .
W(5) O(17) W(6) 11.7(2) yes . .
W(5) O(17) O(16) 53(3) yes . .
W(6) O(17) O(16) 55(3) yes . .
W(3) O(18) W(4) 13.6(2) yes . .
W(3) O(18) O(19) 98(2) yes . .
W(4) O(18) O(19) 98(2) yes . .
W(3) O(19) W(4) 12.5(2) yes . .
W(3) O(19) O(18) 63(2) yes . .
W(4) O(19) O(18) 60(2) yes . .
W(2) O(20) O(21) 80(2) yes . .
W(2) O(21) O(20) 74(2) yes . .
W(3) O(22) W(3) 123.1(19) yes . 4_565
W(3) O(22) W(4) 13.92(10) yes . .
W(3) O(22) W(4) 133.6(18) yes . 4_565
W(3) O(22) O(23) 78(3) yes . .
W(3) O(22) W(4) 133.6(18) yes 4_565 .
W(3) O(22) W(4) 13.92(10) yes 4_565 4_565
W(3) O(22) O(23) 78(3) yes 4_565 .
W(4) O(22) W(4) 141.6(16) yes . 4_565
W(4) O(22) O(23) 75.1(15) yes . .
W(4) O(22) O(23) 75.1(15) yes 4_565 .
W(3) O(23) W(3) 127(2) yes . 4_565
W(3) O(23) W(4) 14.37(11) yes . .
W(3) O(23) W(4) 142(2) yes . 4_565
W(3) O(23) O(22) 87(3) yes . .
W(3) O(23) W(4) 142(2) yes 4_565 .
W(3) O(23) W(4) 14.37(11) yes 4_565 4_565
W(3) O(23) O(22) 87(3) yes 4_565 .
W(4) O(23) W(4) 156(2) yes . 4_565
W(4) O(23) O(22) 90.8(17) yes . .
W(4) O(23) O(22) 90.8(17) yes 4_565 .
W(5) O(24) W(5) 154(2) yes . 4_565
W(5) O(24) W(6) 14.13(10) yes . .
W(5) O(24) W(6) 140(2) yes . 4_565
W(5) O(24) O(25) 89.4(16) yes . .
W(5) O(24) W(6) 140(2) yes 4_565 .
W(5) O(24) W(6) 14.13(10) yes 4_565 4_565
W(5) O(24) O(25) 89.4(16) yes 4_565 .
W(6) O(24) W(6) 126.0(19) yes . 4_565
W(6) O(24) O(25) 86(2) yes . .
W(6) O(24) O(25) 86(2) yes 4_565 .
W(5) O(25) W(5) 144(2) yes . 4_565
W(5) O(25) W(6) 13.82(12) yes . .
W(5) O(25) W(6) 134(2) yes . 4_565
W(5) O(25) O(24) 77(2) yes . .
W(5) O(25) W(6) 134(2) yes 4_565 .
W(5) O(25) W(6) 13.82(12) yes 4_565 4_565
W(5) O(25) O(24) 77(2) yes 4_565 .
W(6) O(25) W(6) 123(2) yes . 4_565
W(6) O(25) O(24) 80(3) yes . .
W(6) O(25) O(24) 80(3) yes 4_565 .
Mo(1) N(1) C(1) 128.9(9) yes . .
Mo(1) N(1) C(4) 123.0(7) yes . .
C(1) N(1) C(4) 107.5(10) yes . .
Mo(1) N(2) C(6) 123.5(6) yes . .
Mo(1) N(2) C(9) 128.4(8) yes . .
C(6) N(2) C(9) 108.1(8) yes . .
N(1) C(1) C(2) 109.1(10) yes . .
N(1) C(1) C(10) 121.8(12) yes . 2_656
C(2) C(1) C(10) 129.0(10) yes . 2_656
C(1) C(2) C(3) 107.0(10) yes . .
C(1) C(2) C(11) 131.4(10) yes . .
C(3) C(2) C(11) 121.4(13) yes . .
C(2) C(3) C(4) 108.6(12) yes . .
C(2) C(3) C(17) 121.4(11) yes . .
C(4) C(3) C(17) 129.9(9) yes . .
N(1) C(4) C(3) 107.5(8) yes . .
N(1) C(4) C(5) 122.6(13) yes . .
C(3) C(4) C(5) 128.5(13) yes . .
C(4) C(5) C(6) 127.2(13) yes . .
C(4) C(5) C(23) 118.4(12) yes . .
C(6) C(5) C(23) 114.4(8) yes . .
N(2) C(6) C(5) 123.4(8) yes . .
N(2) C(6) C(7) 108.1(10) yes . .
C(5) C(6) C(7) 127.9(12) yes . .
C(6) C(7) C(8) 107.4(11) yes . .
C(6) C(7) C(29) 131.7(13) yes . .
C(8) C(7) C(29) 120.5(9) yes . .
C(7) C(8) C(9) 108.2(9) yes . .
C(7) C(8) C(35) 119.5(11) yes . .
C(9) C(8) C(35) 132.3(13) yes . .
N(2) C(9) C(8) 108.0(11) yes . .
N(2) C(9) C(10) 124.2(9) yes . .
C(8) C(9) C(10) 127.5(9) yes . .
C(1) C(10) C(9) 127.6(10) yes 2_656 .
C(1) C(10) C(41) 115.5(12) yes 2_656 .
C(9) C(10) C(41) 116.8(10) yes . .
C(2) C(11) C(12) 119.3(11) yes . .
C(2) C(11) C(16) 119.9(11) yes . .
C(12) C(11) C(16) 120.6(12) yes . .
C(11) C(12) C(13) 118.9(13) yes . .
C(12) C(13) C(14) 120.4(14) yes . .
C(13) C(14) C(15) 119.9(14) yes . .
C(14) C(15) C(16) 121.7(15) yes . .
C(11) C(16) C(15) 118.5(13) yes . .
C(3) C(17) C(18) 121.5(12) yes . .
C(3) C(17) C(22) 118.3(12) yes . .
C(18) C(17) C(22) 119.4(14) yes . .
C(17) C(18) C(19) 121.1(14) yes . .
C(18) C(19) C(20) 119.4(15) yes . .
C(19) C(20) C(21) 121.3(16) yes . .
C(20) C(21) C(22) 116.8(15) yes . .
C(17) C(22) C(21) 121.9(14) yes . .
C(5) C(23) C(24) 120.1(12) yes . .
C(5) C(23) C(28) 118.0(12) yes . .
C(24) C(23) C(28) 121.8(14) yes . .
C(23) C(24) C(25) 119.1(14) yes . .
C(24) C(25) C(26) 119.5(14) yes . .
C(25) C(26) C(27) 121.8(15) yes . .
C(26) C(27) C(28) 120.1(15) yes . .
C(23) C(28) C(27) 117.6(14) yes . .
C(7) C(29) C(30) 119.6(14) yes . .
C(7) C(29) C(34) 119.9(14) yes . .
C(30) C(29) C(34) 120.0(14) yes . .
C(29) C(30) C(31) 117(2) yes . .
C(30) C(31) C(32) 119(2) yes . .
C(31) C(32) C(33) 125(2) yes . .
C(32) C(33) C(34) 116(2) yes . .
C(29) C(34) C(33) 123.1(19) yes . .
C(8) C(35) C(36) 117.4(12) yes . .
C(8) C(35) C(40) 121.5(10) yes . .
C(36) C(35) C(40) 120.6(10) yes . .
C(35) C(36) C(37) 120.4(15) yes . .
C(36) C(37) C(38) 118.7(14) yes . .
C(37) C(38) C(39) 123.1(12) yes . .
C(38) C(39) C(40) 117.5(17) yes . .
C(35) C(40) C(39) 119.7(13) yes . .
C(10) C(41) C(42) 121.4(11) yes . .
C(10) C(41) C(46) 117.5(9) yes . .
C(42) C(41) C(46) 121.1(10) yes . .
C(41) C(42) C(43) 118.7(11) yes . .
C(42) C(43) C(44) 120.7(10) yes . .
C(43) C(44) C(45) 119.4(11) yes . .
C(44) C(45) C(46) 121.1(13) yes . .
C(41) C(46) C(45) 119.0(10) yes . .
C(11) C(12) H(1) 120.6 no . .
C(13) C(12) H(1) 120.6 no . .
C(12) C(13) H(2) 119.8 no . .
C(14) C(13) H(2) 119.8 no . .
C(13) C(14) H(3) 120.0 no . .
C(15) C(14) H(3) 120.0 no . .
C(14) C(15) H(4) 119.2 no . .
C(16) C(15) H(4) 119.2 no . .
C(11) C(16) H(5) 120.8 no . .
C(15) C(16) H(5) 120.7 no . .
C(17) C(18) H(6) 119.5 no . .
C(19) C(18) H(6) 119.5 no . .
C(18) C(19) H(7) 120.3 no . .
C(20) C(19) H(7) 120.3 no . .
C(19) C(20) H(8) 119.4 no . .
C(21) C(20) H(8) 119.3 no . .
C(20) C(21) H(9) 121.6 no . .
C(22) C(21) H(9) 121.6 no . .
C(17) C(22) H(10) 119.0 no . .
C(21) C(22) H(10) 119.0 no . .
C(23) C(24) H(11) 120.5 no . .
C(25) C(24) H(11) 120.5 no . .
C(24) C(25) H(12) 120.2 no . .
C(26) C(25) H(12) 120.2 no . .
C(25) C(26) H(13) 119.1 no . .
C(27) C(26) H(13) 119.1 no . .
C(26) C(27) H(14) 120.0 no . .
C(28) C(27) H(14) 120.0 no . .
C(23) C(28) H(15) 121.2 no . .
C(27) C(28) H(15) 121.2 no . .
C(29) C(30) H(16) 121.6 no . .
C(31) C(30) H(16) 121.6 no . .
C(30) C(31) H(17) 120.4 no . .
C(32) C(31) H(17) 120.4 no . .
C(31) C(32) H(18) 117.6 no . .
C(33) C(32) H(18) 117.6 no . .
C(32) C(33) H(19) 122.0 no . .
C(34) C(33) H(19) 122.0 no . .
C(29) C(34) H(20) 118.5 no . .
C(33) C(34) H(20) 118.5 no . .
C(35) C(36) H(21) 119.8 no . .
C(37) C(36) H(21) 119.8 no . .
C(36) C(37) H(22) 120.7 no . .
C(38) C(37) H(22) 120.7 no . .
C(37) C(38) H(23) 118.4 no . .
C(39) C(38) H(23) 118.4 no . .
C(38) C(39) H(24) 121.3 no . .
C(40) C(39) H(24) 121.3 no . .
C(35) C(40) H(25) 120.2 no . .
C(39) C(40) H(25) 120.2 no . .
C(41) C(42) H(26) 120.6 no . .
C(43) C(42) H(26) 120.6 no . .
C(42) C(43) H(27) 119.6 no . .
C(44) C(43) H(27) 119.6 no . .
C(43) C(44) H(28) 120.3 no . .
C(45) C(44) H(28) 120.3 no . .
C(44) C(45) H(29) 119.5 no . .
C(46) C(45) H(29) 119.5 no . .
C(41) C(46) H(30) 120.5 no . .
C(45) C(46) H(30) 120.5 no . .

loop_
_geom_bond_atom_site_label_1
_geom_bond_atom_site_label_2
_geom_bond_distance
_geom_bond_publ_flag
_geom_bond_site_symmetry_2
W(1) W(1) 0.6521(16) yes 2_656
W(1) O(2) 1.726(11) yes .
W(1) O(3) 1.955(14) yes 2_656
W(1) O(4) 1.909(15) yes .
W(1) O(4) 1.566(13) yes 2_656
W(1) O(5) 1.96(2) yes 2_656
W(1) O(6) 1.915(19) yes .
W(1) O(6) 1.570(16) yes 2_656
W(1) O(9) 2.305(18) yes .
W(2) O(7) 1.88(2) yes .
W(2) O(7) 1.88(2) yes 4_565
W(2) O(8) 1.94(2) yes .
W(2) O(8) 1.94(2) yes 4_565
W(2) O(10) 2.335(18) yes .
W(2) O(14) 1.95(2) yes 2_656
W(2) O(14) 1.95(2) yes 3_666
W(2) O(15) 1.85(2) yes .
W(2) O(15) 1.85(2) yes 4_565
W(2) O(20) 1.70(2) yes .
W(2) O(21) 1.74(2) yes .
W(3) W(4) 0.471(2) yes .
W(3) O(3) 1.862(16) yes .
W(3) O(4) 1.906(18) yes .
W(3) O(7) 1.90(2) yes .
W(3) O(8) 1.49(2) yes .
W(3) O(9) 2.230(14) yes 2_656
W(3) O(10) 2.344(13) yes .
W(3) O(12) 2.29(2) yes .
W(3) O(13) 1.911(18) yes .
W(3) O(18) 1.740(19) yes .
W(3) O(19) 1.92(2) yes .
W(3) O(22) 1.910(18) yes .
W(3) O(23) 1.873(18) yes .
W(4) O(3) 1.849(17) yes .
W(4) O(4) 2.096(19) yes .
W(4) O(7) 2.30(2) yes .
W(4) O(8) 1.93(2) yes .
W(4) O(9) 2.369(15) yes 2_656
W(4) O(12) 1.908(19) yes .
W(4) O(13) 1.700(16) yes .
W(4) O(18) 1.457(18) yes .
W(4) O(19) 1.657(19) yes .
W(4) O(22) 1.957(10) yes .
W(4) O(23) 1.892(8) yes .
W(5) W(6) 0.465(2) yes .
W(5) O(5) 1.856(18) yes .
W(5) O(6) 2.072(19) yes .
W(5) O(9) 2.37(2) yes 2_656
W(5) O(12) 1.915(14) yes .
W(5) O(13) 1.710(16) yes .
W(5) O(14) 1.92(2) yes .
W(5) O(15) 2.285(18) yes 2_656
W(5) O(16) 1.43(2) yes .
W(5) O(17) 1.70(2) yes .
W(5) O(24) 1.898(8) yes .
W(5) O(25) 1.946(13) yes .
W(6) O(5) 1.881(17) yes .
W(6) O(6) 1.887(19) yes .
W(6) O(9) 2.23(2) yes 2_656
W(6) O(12) 2.291(14) yes .
W(6) O(13) 1.915(15) yes .
W(6) O(14) 1.48(2) yes .
W(6) O(15) 1.885(17) yes 2_656
W(6) O(16) 1.71(2) yes .
W(6) O(17) 1.98(2) yes .
W(6) O(24) 1.886(16) yes .
W(6) O(25) 1.91(2) yes .
Mo(1) O(1) 1.680(11) yes .
Mo(1) O(2) 2.261(11) yes .
Mo(1) N(1) 2.066(11) yes .
Mo(1) N(1) 2.066(11) yes 2_656
Mo(1) N(2) 2.055(7) yes .
Mo(1) N(2) 2.055(7) yes 2_656
Si(1) O(9) 1.73(2) yes .
Si(1) O(9) 1.73(2) yes 2_656
Si(1) O(9) 1.73(2) yes 3_666
Si(1) O(9) 1.73(2) yes 4_565
Si(1) O(10) 1.519(14) yes .
Si(1) O(10) 1.519(13) yes 2_656
O(3) O(4) 0.96(2) yes .
O(5) O(6) 1.00(2) yes .
O(7) O(8) 0.54(2) yes .
O(9) O(13) 1.66(3) yes 2_656
O(12) O(13) 0.99(3) yes .
O(14) O(15) 0.54(2) yes 2_656
O(16) O(17) 0.59(3) yes .
O(18) O(19) 0.60(2) yes .
O(20) O(21) 0.79(4) yes .
O(22) O(23) 0.48(3) yes .
O(24) O(25) 0.45(4) yes .
N(1) C(1) 1.405(12) yes .
N(1) C(4) 1.399(18) yes .
N(2) C(6) 1.394(18) yes .
N(2) C(9) 1.396(13) yes .
C(1) C(2) 1.42(2) yes .
C(1) C(10) 1.418(17) yes 2_656
C(2) C(3) 1.387(14) yes .
C(2) C(11) 1.495(17) yes .
C(3) C(4) 1.436(19) yes .
C(3) C(17) 1.52(2) yes .
C(4) C(5) 1.379(13) yes .
C(5) C(6) 1.412(18) yes .
C(5) C(23) 1.54(2) yes .
C(6) C(7) 1.449(12) yes .
C(7) C(8) 1.37(2) yes .
C(7) C(29) 1.47(2) yes .
C(8) C(9) 1.444(16) yes .
C(8) C(35) 1.501(14) yes .
C(9) C(10) 1.37(2) yes .
C(10) C(41) 1.530(15) yes .
C(11) C(12) 1.403(19) yes .
C(11) C(16) 1.40(2) yes .
C(12) C(13) 1.392(19) yes .
C(13) C(14) 1.40(2) yes .
C(14) C(15) 1.35(2) yes .
C(15) C(16) 1.40(2) yes .
C(17) C(18) 1.358(19) yes .
C(17) C(22) 1.40(2) yes .
C(18) C(19) 1.39(2) yes .
C(19) C(20) 1.37(2) yes .
C(20) C(21) 1.43(2) yes .
C(21) C(22) 1.37(2) yes .
C(23) C(24) 1.353(19) yes .
C(23) C(28) 1.39(2) yes .
C(24) C(25) 1.42(2) yes .
C(25) C(26) 1.35(2) yes .
C(26) C(27) 1.35(2) yes .
C(27) C(28) 1.42(2) yes .
C(29) C(30) 1.42(2) yes .
C(29) C(34) 1.38(2) yes .
C(30) C(31) 1.43(2) yes .
C(31) C(32) 1.39(4) yes .
C(32) C(33) 1.34(4) yes .
C(33) C(34) 1.41(2) yes .
C(35) C(36) 1.363(18) yes .
C(35) C(40) 1.40(2) yes .
C(36) C(37) 1.415(16) yes .
C(37) C(38) 1.34(3) yes .
C(38) C(39) 1.41(2) yes .
C(39) C(40) 1.403(17) yes .
C(41) C(42) 1.375(15) yes .
C(41) C(46) 1.379(17) yes .
C(42) C(43) 1.406(16) yes .
C(43) C(44) 1.37(2) yes .
C(44) C(45) 1.376(18) yes .
C(45) C(46) 1.387(17) yes .
C(12) H(1) 0.950 no .
C(13) H(2) 0.950 no .
C(14) H(3) 0.950 no .
C(15) H(4) 0.950 no .
C(16) H(5) 0.950 no .
C(18) H(6) 0.950 no .
C(19) H(7) 0.950 no .
C(20) H(8) 0.950 no .
C(21) H(9) 0.950 no .
C(22) H(10) 0.950 no .
C(24) H(11) 0.950 no .
C(25) H(12) 0.950 no .
C(26) H(13) 0.950 no .
C(27) H(14) 0.950 no .
C(28) H(15) 0.950 no .
C(30) H(16) 0.950 no .
C(31) H(17) 0.950 no .
C(32) H(18) 0.950 no .
C(33) H(19) 0.950 no .
C(34) H(20) 0.950 no .
C(36) H(21) 0.950 no .
C(37) H(22) 0.950 no .
C(38) H(23) 0.950 no .
C(39) H(24) 0.950 no .
C(40) H(25) 0.950 no .
C(42) H(26) 0.950 no .
C(43) H(27) 0.950 no .
C(44) H(28) 0.950 no .
C(45) H(29) 0.950 no .
C(46) H(30) 0.950 no .

loop_
_geom_contact_atom_site_label_1
_geom_contact_atom_site_label_2
_geom_contact_distance
_geom_contact_site_symmetry_2
W(2) O(11) 2.320(18) .
W(3) O(11) 3.57(2) .
W(5) O(11) 2.68(2) 2_656
W(6) O(11) 2.32(2) 2_656
Si(1) O(11) 1.56(2) .
Si(1) O(11) 1.56(2) 2_656
O(1) C(13) 3.255(19) 7_566
O(1) C(13) 3.255(19) 8_565
O(4) O(11) 3.33(2) .
O(5) O(11) 3.535(19) 2_656
O(6) O(11) 2.847(15) 2_656
O(7) O(11) 3.26(2) .
O(8) O(11) 2.93(2) .
O(9) O(11) 1.91(2) .
O(9) O(11) 2.68(3) 2_656
O(10) O(11) 1.56(3) .
O(10) O(11) 2.66(2) 2_656
O(11) W(2) 2.320(18) .
O(11) W(3) 3.57(2) .
O(11) W(3) 3.57(2) 4_565
O(11) W(5) 2.68(2) 2_656
O(11) W(5) 2.68(2) 3_666
O(11) W(6) 2.32(2) 2_656
O(11) W(6) 2.32(2) 3_666
O(11) Si(1) 1.56(2) .
O(11) O(4) 3.33(2) .
O(11) O(4) 3.33(2) 4_565
O(11) O(5) 3.535(19) 2_656
O(11) O(5) 3.535(19) 3_666
O(11) O(6) 2.847(15) 2_656
O(11) O(6) 2.847(15) 3_666
O(11) O(7) 3.26(2) .
O(11) O(7) 3.26(2) 4_565
O(11) O(8) 2.93(2) .
O(11) O(8) 2.93(2) 4_565
O(11) O(9) 1.91(2) .
O(11) O(9) 2.68(3) 2_656
O(11) O(9) 2.68(3) 3_666
O(11) O(9) 1.91(2) 4_565
O(11) O(10) 1.56(3) .
O(11) O(10) 2.66(2) 2_656
O(11) O(11) 3.12(3) 2_656
O(11) O(13) 2.85(2) 2_656
O(11) O(13) 2.85(2) 3_666
O(11) O(14) 2.07(3) 2_656
O(11) O(14) 2.07(3) 3_666
O(11) O(15) 2.50(3) .
O(11) O(15) 2.50(3) 4_565
O(11) O(24) 2.34(5) 2_656
O(11) O(25) 2.50(5) 2_656
O(13) O(11) 2.85(2) 2_656
O(14) O(11) 2.07(3) 2_656
O(15) O(11) 2.50(3) .
O(24) O(11) 2.34(5) 2_656
O(25) O(11) 2.50(5) 2_656
C(13) O(1) 3.255(19) 7_566
C(14) C(14) 3.47(2) 2_556
C(25) C(42) 3.529(18) 8_465
C(26) C(26) 3.486(17) 2_657
C(27) C(32) 3.48(3) 2_657
C(32) C(27) 3.48(3) 2_657
C(38) C(38) 3.34(2) 2_757
C(42) C(25) 3.529(18) 8_565
O(1) H(1) 3.430 7_566
O(1) H(1) 3.430 8_565
O(1) H(2) 2.577 7_566
O(1) H(2) 2.577 8_565
N(2) H(7) 2.997 8_565
C(1) H(6) 3.320 7_566
C(2) H(6) 3.473 7_566
C(3) H(1) 3.544 7_566
C(4) H(1) 3.263 7_566
C(6) H(7) 3.238 8_565
C(7) H(7) 3.108 8_565
C(8) H(7) 2.876 8_565
C(9) H(7) 2.772 8_565
C(10) H(6) 3.434 8_565
C(10) H(7) 3.267 8_565
C(12) H(6) 3.491 7_566
C(12) H(11) 3.140 7_566
C(13) H(11) 3.148 7_566
C(14) H(3) 3.341 2_556
C(14) H(9) 3.528 2_556
C(15) H(3) 3.518 2_556
C(18) H(26) 3.404 8_465
C(19) H(21) 3.379 8_465
C(20) H(2) 3.215 2_556
C(20) H(3) 3.387 2_556
C(20) H(18) 2.922 2_657
C(21) H(3) 2.924 2_556
C(21) H(18) 3.043 2_657
C(24) H(1) 3.579 7_566
C(24) H(26) 2.931 8_465
C(24) H(27) 3.585 8_465
C(25) H(13) 3.563 2_657
C(25) H(21) 3.282 8_465
C(25) H(22) 3.220 7_667
C(25) H(26) 2.798 8_465
C(25) H(27) 3.315 8_465
C(26) H(13) 2.829 2_657
C(26) H(17) 3.422 2_657
C(26) H(18) 3.360 2_657
C(26) H(21) 3.248 8_465
C(26) H(22) 3.591 7_667
C(26) H(22) 3.545 8_465
C(27) H(13) 3.449 2_657
C(27) H(14) 3.534 2_657
C(27) H(18) 2.997 2_657
C(30) H(17) 3.095 7_667
C(31) H(13) 3.033 2_657
C(31) H(14) 3.547 2_657
C(31) H(16) 3.378 7_667
C(31) H(17) 3.243 7_667
C(32) H(8) 3.513 2_657
C(32) H(13) 3.282 2_657
C(32) H(14) 2.825 2_657
C(33) H(14) 3.302 2_657
C(36) H(7) 3.501 8_565
C(36) H(12) 3.131 8_565
C(36) H(13) 3.434 8_565
C(36) H(17) 3.329 7_667
C(37) H(12) 3.521 7_667
C(37) H(12) 3.211 8_565
C(37) H(13) 3.409 8_565
C(37) H(17) 3.592 7_667
C(37) H(22) 3.245 2_757
C(37) H(23) 3.356 2_757
C(38) H(23) 2.922 2_757
C(38) H(27) 3.467 2_757
C(39) H(23) 3.503 2_757
C(42) H(6) 3.558 8_565
C(42) H(11) 3.342 8_565
C(42) H(12) 2.940 8_565
C(43) H(11) 3.574 8_565
C(43) H(12) 3.020 8_565
C(43) H(23) 3.135 2_757
C(44) H(23) 3.248 2_757
H(1) O(1) 3.430 7_566
H(1) C(3) 3.544 7_566
H(1) C(4) 3.263 7_566
H(1) C(24) 3.579 7_566
H(1) H(6) 2.841 7_566
H(1) H(11) 2.916 7_566
H(2) O(1) 2.577 7_566
H(2) C(20) 3.215 2_556
H(2) H(2) 3.443 2_556
H(2) H(8) 3.052 2_556
H(2) H(11) 2.938 7_566
H(3) C(14) 3.341 2_556
H(3) C(15) 3.518 2_556
H(3) C(20) 3.387 2_556
H(3) C(21) 2.924 2_556
H(3) H(3) 3.449 2_556
H(3) H(8) 3.445 2_556
H(3) H(9) 2.681 2_556
H(6) C(1) 3.320 7_566
H(6) C(2) 3.473 7_566
H(6) C(10) 3.434 8_465
H(6) C(12) 3.491 7_566
H(6) C(42) 3.558 8_465
H(6) H(1) 2.841 7_566
H(6) H(26) 2.738 8_465
H(7) N(2) 2.997 8_465
H(7) C(6) 3.238 8_465
H(7) C(7) 3.108 8_465
H(7) C(8) 2.876 8_465
H(7) C(9) 2.772 8_465
H(7) C(10) 3.267 8_465
H(7) C(36) 3.501 8_465
H(7) H(16) 3.567 8_465
H(7) H(21) 2.791 8_465
H(7) H(26) 3.344 8_465
H(8) C(32) 3.513 2_657
H(8) H(2) 3.052 2_556
H(8) H(3) 3.445 2_556
H(8) H(11) 3.506 8_465
H(8) H(16) 2.954 8_465
H(8) H(17) 3.584 2_657
H(8) H(18) 2.782 2_657
H(9) C(14) 3.528 2_556
H(9) H(3) 2.681 2_556
H(9) H(18) 2.988 2_657
H(11) C(12) 3.140 7_566
H(11) C(13) 3.148 7_566
H(11) C(42) 3.342 8_465
H(11) C(43) 3.574 8_465
H(11) H(1) 2.916 7_566
H(11) H(2) 2.938 7_566
H(11) H(8) 3.506 8_565
H(11) H(26) 2.652 8_465
H(11) H(27) 3.106 8_465
H(12) C(36) 3.131 8_465
H(12) C(37) 3.521 7_667
H(12) C(37) 3.211 8_465
H(12) C(42) 2.940 8_465
H(12) C(43) 3.020 8_465
H(12) H(21) 2.937 8_465
H(12) H(22) 2.638 7_667
H(12) H(22) 3.083 8_465
H(12) H(26) 2.403 8_465
H(12) H(27) 2.551 8_465
H(13) C(25) 3.563 2_657
H(13) C(26) 2.829 2_657
H(13) C(27) 3.449 2_657
H(13) C(31) 3.033 2_657
H(13) C(32) 3.282 2_657
H(13) C(36) 3.434 8_465
H(13) C(37) 3.409 8_465
H(13) H(13) 2.314 2_657
H(13) H(14) 3.450 2_657
H(13) H(17) 2.692 2_657
H(13) H(18) 3.137 2_657
H(13) H(21) 2.859 8_465
H(13) H(22) 3.343 7_667
H(13) H(22) 2.820 8_465
H(14) C(27) 3.534 2_657
H(14) C(31) 3.547 2_657
H(14) C(32) 2.825 2_657
H(14) C(33) 3.302 2_657
H(14) H(13) 3.450 2_657
H(14) H(14) 2.995 2_657
H(14) H(18) 2.462 2_657
H(14) H(19) 3.318 2_657
H(16) C(31) 3.378 7_667
H(16) H(7) 3.567 8_565
H(16) H(8) 2.954 8_565
H(16) H(17) 2.815 7_667
H(17) C(26) 3.422 2_657
H(17) C(30) 3.095 7_667
H(17) C(31) 3.243 7_667
H(17) C(36) 3.329 7_667
H(17) C(37) 3.592 7_667
H(17) H(8) 3.584 2_657
H(17) H(13) 2.692 2_657
H(17) H(16) 2.815 7_667
H(17) H(17) 3.061 7_667
H(17) H(21) 2.680 7_667
H(17) H(22) 3.210 7_667
H(18) C(20) 2.922 2_657
H(18) C(21) 3.043 2_657
H(18) C(26) 3.360 2_657
H(18) C(27) 2.997 2_657
H(18) H(8) 2.782 2_657
H(18) H(9) 2.988 2_657
H(18) H(13) 3.137 2_657
H(18) H(14) 2.462 2_657
H(19) H(14) 3.318 2_657
H(21) C(19) 3.379 8_565
H(21) C(25) 3.282 8_565
H(21) C(26) 3.248 8_565
H(21) H(7) 2.791 8_565
H(21) H(12) 2.937 8_565
H(21) H(13) 2.859 8_565
H(21) H(17) 2.680 7_667
H(22) C(25) 3.220 7_667
H(22) C(26) 3.591 7_667
H(22) C(26) 3.545 8_565
H(22) C(37) 3.245 2_757
H(22) H(12) 2.638 7_667
H(22) H(12) 3.083 8_565
H(22) H(13) 3.343 7_667
H(22) H(13) 2.820 8_565
H(22) H(17) 3.210 7_667
H(22) H(22) 2.768 2_757
H(22) H(23) 3.477 2_757
H(22) H(27) 3.396 2_757
H(23) C(37) 3.356 2_757
H(23) C(38) 2.922 2_757
H(23) C(39) 3.503 2_757
H(23) C(43) 3.135 2_757
H(23) C(44) 3.248 2_757
H(23) H(22) 3.477 2_757
H(23) H(23) 2.742 2_757
H(23) H(27) 2.720 2_757
H(23) H(28) 2.949 2_757
H(26) C(18) 3.404 8_565
H(26) C(24) 2.931 8_565
H(26) C(25) 2.798 8_565
H(26) H(6) 2.738 8_565
H(26) H(7) 3.344 8_565
H(26) H(11) 2.652 8_565
H(26) H(12) 2.403 8_565
H(27) C(24) 3.585 8_565
H(27) C(25) 3.315 8_565
H(27) C(38) 3.467 2_757
H(27) H(11) 3.106 8_565
H(27) H(12) 2.551 8_565
H(27) H(22) 3.396 2_757
H(27) H(23) 2.720 2_757
H(28) H(23) 2.949 2_757

loop_
_geom_torsion_atom_site_label_1
_geom_torsion_atom_site_label_2
_geom_torsion_atom_site_label_3
_geom_torsion_atom_site_label_4
_geom_torsion
_geom_torsion_site_symmetry_1
_geom_torsion_site_symmetry_3
_geom_torsion_site_symmetry_4
O(2) W(1) W(1) O(4) 115.2(6) . 2_656 2_656
O(2) W(1) W(1) O(6) -115.7(6) . 2_656 2_656
O(2) W(1) W(1) O(9) 179.9(2) . 2_656 2_656
O(2) W(1) W(1) O(3) -94.0(6) . 2_656 .
O(2) W(1) W(1) O(4) -115.2(6) . 2_656 .
O(2) W(1) W(1) O(5) 92.9(7) . 2_656 .
O(2) W(1) W(1) O(6) 115.7(6) . 2_656 .
W(1) W(1) O(3) W(3) -89.6(11) 2_656 2_656 2_656
W(1) W(1) O(3) W(4) -105.1(11) 2_656 2_656 2_656
W(1) W(1) O(3) O(4) -43.4(19) 2_656 2_656 2_656
O(3) W(1) W(1) O(4) 21.2(9) 2_656 2_656 2_656
O(3) W(1) W(1) O(6) 150.3(9) 2_656 2_656 2_656
O(3) W(1) W(1) O(9) 85.9(8) 2_656 2_656 2_656
O(3) W(1) W(1) O(2) -94.0(6) 2_656 2_656 .
O(3) W(1) W(1) O(3) 171.9(9) 2_656 2_656 .
O(3) W(1) W(1) O(4) 150.7(9) 2_656 2_656 .
O(3) W(1) W(1) O(5) -1.1(10) 2_656 2_656 .
O(3) W(1) W(1) O(6) 21.6(9) 2_656 2_656 .
W(1) W(1) O(4) W(3) 63(2) 2_656 . .
W(1) W(1) O(4) W(4) 40.7(14) 2_656 . .
W(1) W(1) O(4) O(3) -34.2(16) 2_656 . .
O(4) W(1) W(1) O(4) -129.6(9) . 2_656 2_656
O(4) W(1) W(1) O(6) -0.5(7) . 2_656 2_656
O(4) W(1) W(1) O(9) -64.9(7) . 2_656 2_656
O(4) W(1) W(1) O(2) 115.2(6) . 2_656 .
O(4) W(1) W(1) O(3) 21.2(9) . 2_656 .
O(4) W(1) W(1) O(5) -151.9(9) . 2_656 .
O(4) W(1) W(1) O(6) -129.1(8) . 2_656 .
W(1) W(1) O(4) W(3) -137.9(14) 2_656 2_656 2_656
W(1) W(1) O(4) W(4) -151.3(9) 2_656 2_656 2_656
W(1) W(1) O(4) O(3) 148.8(15) 2_656 2_656 2_656
O(4) W(1) W(1) O(6) 129.1(8) 2_656 2_656 2_656
O(4) W(1) W(1) O(9) 64.7(7) 2_656 2_656 2_656
O(4) W(1) W(1) O(2) -115.2(6) 2_656 2_656 .
O(4) W(1) W(1) O(3) 150.7(9) 2_656 2_656 .
O(4) W(1) W(1) O(4) 129.6(9) 2_656 2_656 .
O(4) W(1) W(1) O(5) -22.3(9) 2_656 2_656 .
O(4) W(1) W(1) O(6) 0.5(7) 2_656 2_656 .
W(1) W(1) O(5) W(5) 103.3(8) 2_656 2_656 2_656
W(1) W(1) O(5) W(6) 88.6(8) 2_656 2_656 2_656
W(1) W(1) O(5) O(6) 45.4(16) 2_656 2_656 2_656
O(5) W(1) W(1) O(4) -151.9(9) 2_656 2_656 2_656
O(5) W(1) W(1) O(6) -22.7(9) 2_656 2_656 2_656
O(5) W(1) W(1) O(9) -87.2(8) 2_656 2_656 2_656
O(5) W(1) W(1) O(2) 92.9(7) 2_656 2_656 .
O(5) W(1) W(1) O(3) -1.1(10) 2_656 2_656 .
O(5) W(1) W(1) O(4) -22.3(9) 2_656 2_656 .
O(5) W(1) W(1) O(5) -174.2(10) 2_656 2_656 .
O(5) W(1) W(1) O(6) -151.4(9) 2_656 2_656 .
W(1) W(1) O(6) W(5) -40.9(13) 2_656 . .
W(1) W(1) O(6) W(6) -64.1(17) 2_656 . .
W(1) W(1) O(6) O(5) 35.0(11) 2_656 . .
O(6) W(1) W(1) O(4) -0.5(7) . 2_656 2_656
O(6) W(1) W(1) O(6) 128.7(8) . 2_656 2_656
O(6) W(1) W(1) O(9) 64.2(7) . 2_656 2_656
O(6) W(1) W(1) O(2) -115.7(6) . 2_656 .
O(6) W(1) W(1) O(3) 150.3(9) . 2_656 .
O(6) W(1) W(1) O(4) 129.1(8) . 2_656 .
O(6) W(1) W(1) O(5) -22.7(9) . 2_656 .
W(1) W(1) O(6) W(5) 151.6(10) 2_656 2_656 2_656
W(1) W(1) O(6) W(6) 137.9(14) 2_656 2_656 2_656
W(1) W(1) O(6) O(5) -147.8(11) 2_656 2_656 2_656
O(6) W(1) W(1) O(4) -129.1(8) 2_656 2_656 2_656
O(6) W(1) W(1) O(9) -64.4(7) 2_656 2_656 2_656
O(6) W(1) W(1) O(2) 115.7(6) 2_656 2_656 .
O(6) W(1) W(1) O(3) 21.6(9) 2_656 2_656 .
O(6) W(1) W(1) O(4) 0.5(7) 2_656 2_656 .
O(6) W(1) W(1) O(5) -151.4(9) 2_656 2_656 .
O(6) W(1) W(1) O(6) -128.7(8) 2_656 2_656 .
W(1) W(1) O(9) Si(1) 0.2(9) 2_656 . .
W(1) W(1) O(9) W(3) 124.0(5) 2_656 . 2_656
W(1) W(1) O(9) W(4) 135.3(4) 2_656 . 2_656
W(1) W(1) O(9) W(5) -134.4(3) 2_656 . 2_656
W(1) W(1) O(9) W(6) -123.3(4) 2_656 . 2_656
W(1) W(1) O(9) O(13) -179.7(6) 2_656 . 2_656
O(9) W(1) W(1) O(4) -64.9(7) . 2_656 2_656
O(9) W(1) W(1) O(6) 64.2(7) . 2_656 2_656
O(9) W(1) W(1) O(9) -0.2(4) . 2_656 2_656
O(9) W(1) W(1) O(2) 179.9(4) . 2_656 .
O(9) W(1) W(1) O(3) 85.9(8) . 2_656 .
O(9) W(1) W(1) O(4) 64.7(7) . 2_656 .
O(9) W(1) W(1) O(5) -87.2(8) . 2_656 .
O(9) W(1) W(1) O(6) -64.4(7) . 2_656 .
O(2) W(1) O(3) W(3) -174.8(8) . 2_656 2_656
O(2) W(1) O(3) W(4) 169.7(10) . 2_656 2_656
O(2) W(1) O(3) O(4) -128.6(16) . 2_656 2_656
O(3) W(1) O(2) W(1) 134.8(6) 2_656 . 2_656
O(3) W(1) O(2) Mo(1) -45.2(6) 2_656 . .
O(2) W(1) O(4) W(1) 64.9(4) . . 2_656
O(2) W(1) O(4) W(3) 128(2) . . .
O(2) W(1) O(4) W(4) 105.7(16) . . .
O(2) W(1) O(4) O(3) 30.8(19) . . .
O(4) W(1) O(2) W(1) -44.5(6) . . 2_656
O(4) W(1) O(2) Mo(1) 135.5(6) . . .
O(2) W(1) O(4) W(1) -88.9(5) . 2_656 2_656
O(2) W(1) O(4) W(3) 133.2(12) . 2_656 2_656
O(2) W(1) O(4) W(4) 119.9(9) . 2_656 2_656
O(2) W(1) O(4) O(3) 59.9(19) . 2_656 2_656
O(4) W(1) O(2) W(1) 109.4(9) 2_656 . 2_656
O(4) W(1) O(2) Mo(1) -70.6(9) 2_656 . .
O(2) W(1) O(5) W(5) -172.2(7) . 2_656 2_656
O(2) W(1) O(5) W(6) 173.0(6) . 2_656 2_656
O(2) W(1) O(5) O(6) 129.9(12) . 2_656 2_656
O(5) W(1) O(2) W(1) -135.3(4) 2_656 . 2_656
O(5) W(1) O(2) Mo(1) 44.7(4) 2_656 . .
O(2) W(1) O(6) W(1) -64.6(4) . . 2_656
O(2) W(1) O(6) W(5) -105.5(16) . . .
O(2) W(1) O(6) W(6) -128.7(18) . . .
O(2) W(1) O(6) O(5) -29.6(14) . . .
O(6) W(1) O(2) W(1) 44.3(4) . . 2_656
O(6) W(1) O(2) Mo(1) -135.7(4) . . .
O(2) W(1) O(6) W(1) 89.1(3) . 2_656 2_656
O(2) W(1) O(6) W(5) -119.3(10) . 2_656 2_656
O(2) W(1) O(6) W(6) -133.0(13) . 2_656 2_656
O(2) W(1) O(6) O(5) -58.7(14) . 2_656 2_656
O(6) W(1) O(2) W(1) -109.5(7) 2_656 . 2_656
O(6) W(1) O(2) Mo(1) 70.5(7) 2_656 . .
O(2) W(1) O(9) Si(1) 179.7(14) . . .
O(2) W(1) O(9) W(3) -56(2) . . 2_656
O(2) W(1) O(9) W(4) -45(2) . . 2_656
O(2) W(1) O(9) W(5) 45(2) . . 2_656
O(2) W(1) O(9) W(6) 56(2) . . 2_656
O(2) W(1) O(9) O(13) -0(2) . . 2_656
O(9) W(1) O(2) W(1) -179(2) . . 2_656
O(9) W(1) O(2) Mo(1) 1(2) . . .
O(3) W(1) O(4) W(1) -113(2) 2_656 . 2_656
O(3) W(1) O(4) W(3) -50(3) 2_656 . .
O(3) W(1) O(4) W(4) -72(3) 2_656 . .
O(3) W(1) O(4) O(3) -147(2) 2_656 . .
O(4) W(1) O(3) W(3) 3(3) . 2_656 2_656
O(4) W(1) O(3) W(4) -12(3) . 2_656 2_656
O(4) W(1) O(3) O(4) 50(3) . 2_656 2_656
O(3) W(1) O(4) W(1) -148.8(15) 2_656 2_656 2_656
O(3) W(1) O(4) W(3) 73(2) 2_656 2_656 2_656
O(3) W(1) O(4) W(4) 60.0(18) 2_656 2_656 2_656
O(4) W(1) O(3) W(3) -46.2(15) 2_656 2_656 2_656
O(4) W(1) O(3) W(4) -61.7(16) 2_656 2_656 2_656
O(3) W(1) O(5) W(5) -71.8(9) 2_656 2_656 2_656
O(3) W(1) O(5) W(6) -86.6(8) 2_656 2_656 2_656
O(3) W(1) O(5) O(6) -129.7(14) 2_656 2_656 2_656
O(5) W(1) O(3) W(3) 85.6(11) 2_656 2_656 2_656
O(5) W(1) O(3) W(4) 70.1(12) 2_656 2_656 2_656
O(5) W(1) O(3) O(4) 131.8(17) 2_656 2_656 2_656
O(3) W(1) O(6) W(1) -165.1(6) 2_656 . 2_656
O(3) W(1) O(6) W(5) 154.1(17) 2_656 . .
O(3) W(1) O(6) W(6) 131(2) 2_656 . .
O(3) W(1) O(6) O(5) -130.1(14) 2_656 . .
O(6) W(1) O(3) W(3) -73.3(11) . 2_656 2_656
O(6) W(1) O(3) W(4) -88.8(12) . 2_656 2_656
O(6) W(1) O(3) O(4) -27.1(17) . 2_656 2_656
O(3) W(1) O(6) W(1) -158.7(6) 2_656 2_656 2_656
O(3) W(1) O(6) W(5) -7.1(14) 2_656 2_656 2_656
O(3) W(1) O(6) W(6) -20.8(18) 2_656 2_656 2_656
O(3) W(1) O(6) O(5) 53.5(14) 2_656 2_656 2_656
O(6) W(1) O(3) W(3) 61.7(12) 2_656 2_656 2_656
O(6) W(1) O(3) W(4) 46.2(13) 2_656 2_656 2_656
O(6) W(1) O(3) O(4) 107.9(18) 2_656 2_656 2_656
O(3) W(1) O(9) Si(1) -132.9(11) 2_656 . .
O(3) W(1) O(9) W(3) -9.1(7) 2_656 . 2_656
O(3) W(1) O(9) W(4) 2.1(7) 2_656 . 2_656
O(3) W(1) O(9) W(5) 92.5(7) 2_656 . 2_656
O(3) W(1) O(9) W(6) 103.6(8) 2_656 . 2_656
O(3) W(1) O(9) O(13) 47.2(9) 2_656 . 2_656
O(9) W(1) O(3) W(3) 12.2(10) . 2_656 2_656
O(9) W(1) O(3) W(4) -3.2(10) . 2_656 2_656
O(9) W(1) O(3) O(4) 58.5(17) . 2_656 2_656
O(4) W(1) O(4) W(1) 54.3(10) . 2_656 2_656
O(4) W(1) O(4) W(3) -84(2) . 2_656 2_656
O(4) W(1) O(4) W(4) -96.9(16) . 2_656 2_656
O(4) W(1) O(4) O(3) -156.9(15) . 2_656 2_656
O(4) W(1) O(4) W(1) -82.2(13) 2_656 . 2_656
O(4) W(1) O(4) W(3) -19(3) 2_656 . .
O(4) W(1) O(4) W(4) -41(2) 2_656 . .
O(4) W(1) O(4) O(3) -116.4(19) 2_656 . .
O(4) W(1) O(5) W(5) 86.5(9) . 2_656 2_656
O(4) W(1) O(5) W(6) 71.8(8) . 2_656 2_656
O(4) W(1) O(5) O(6) 28.7(14) . 2_656 2_656
O(5) W(1) O(4) W(1) 164.7(6) 2_656 . 2_656
O(5) W(1) O(4) W(3) -132(2) 2_656 . .
O(5) W(1) O(4) W(4) -154.5(17) 2_656 . .
O(5) W(1) O(4) O(3) 130.6(19) 2_656 . .
O(4) W(1) O(6) W(1) 36.2(6) . . 2_656
O(4) W(1) O(6) W(5) -4.7(16) . . .
O(4) W(1) O(6) W(6) -28.0(19) . . .
O(4) W(1) O(6) O(5) 71.2(14) . . .
O(6) W(1) O(4) W(1) -36.2(6) . . 2_656
O(6) W(1) O(4) W(3) 27(2) . . .
O(6) W(1) O(4) W(4) 4.6(17) . . .
O(6) W(1) O(4) O(3) -70.3(19) . . .
O(4) W(1) O(6) W(1) 0.4(6) . 2_656 2_656
O(4) W(1) O(6) W(5) 152.0(15) . 2_656 2_656
O(4) W(1) O(6) W(6) 138.3(19) . 2_656 2_656
O(4) W(1) O(6) O(5) -147.4(15) . 2_656 2_656
O(6) W(1) O(4) W(1) -179.5(8) 2_656 . 2_656
O(6) W(1) O(4) W(3) -116(2) 2_656 . .
O(6) W(1) O(4) W(4) -138.8(19) 2_656 . .
O(6) W(1) O(4) O(3) 146(2) 2_656 . .
O(4) W(1) O(9) Si(1) 43.7(9) . . .
O(4) W(1) O(9) W(3) 167.6(8) . . 2_656
O(4) W(1) O(9) W(4) 178.8(8) . . 2_656
O(4) W(1) O(9) W(5) -90.8(7) . . 2_656
O(4) W(1) O(9) W(6) -79.8(7) . . 2_656
O(4) W(1) O(9) O(13) -136.1(10) . . 2_656
O(9) W(1) O(4) W(1) -121.7(7) . . 2_656
O(9) W(1) O(4) W(3) -59(2) . . .
O(9) W(1) O(4) W(4) -81.0(17) . . .
O(9) W(1) O(4) O(3) -155.9(19) . . .
O(4) W(1) O(5) W(5) -49.5(11) 2_656 2_656 2_656
O(4) W(1) O(5) W(6) -64.2(10) 2_656 2_656 2_656
O(4) W(1) O(5) O(6) -107.4(14) 2_656 2_656 2_656
O(5) W(1) O(4) W(1) 160.0(6) 2_656 2_656 2_656
O(5) W(1) O(4) W(3) 22.0(18) 2_656 2_656 2_656
O(5) W(1) O(4) W(4) 8.7(14) 2_656 2_656 2_656
O(5) W(1) O(4) O(3) -51.3(17) 2_656 2_656 2_656
O(4) W(1) O(6) W(1) -179.5(8) 2_656 . 2_656
O(4) W(1) O(6) W(5) 139.6(19) 2_656 . .
O(4) W(1) O(6) W(6) 116(2) 2_656 . .
O(4) W(1) O(6) O(5) -144.5(16) 2_656 . .
O(6) W(1) O(4) W(1) 0.4(6) . 2_656 2_656
O(6) W(1) O(4) W(3) -137.6(18) . 2_656 2_656
O(6) W(1) O(4) W(4) -150.9(14) . 2_656 2_656
O(6) W(1) O(4) O(3) 149.2(19) . 2_656 2_656
O(4) W(1) O(6) W(1) -128.4(9) 2_656 2_656 2_656
O(4) W(1) O(6) W(5) 23.2(16) 2_656 2_656 2_656
O(4) W(1) O(6) W(6) 10(2) 2_656 2_656 2_656
O(4) W(1) O(6) O(5) 83.8(15) 2_656 2_656 2_656
O(6) W(1) O(4) W(1) 128.4(8) 2_656 2_656 2_656
O(6) W(1) O(4) W(3) -10(2) 2_656 2_656 2_656
O(6) W(1) O(4) W(4) -22.8(16) 2_656 2_656 2_656
O(6) W(1) O(4) O(3) -82.8(17) 2_656 2_656 2_656
O(4) W(1) O(9) Si(1) -104.3(13) 2_656 . .
O(4) W(1) O(9) W(3) 19.5(9) 2_656 . 2_656
O(4) W(1) O(9) W(4) 30.8(9) 2_656 . 2_656
O(4) W(1) O(9) W(5) 121.1(11) 2_656 . 2_656
O(4) W(1) O(9) W(6) 132.2(11) 2_656 . 2_656
O(4) W(1) O(9) O(13) 75.8(12) 2_656 . 2_656
O(9) W(1) O(4) W(1) 101.4(8) . 2_656 2_656
O(9) W(1) O(4) W(3) -36.6(13) . 2_656 2_656
O(9) W(1) O(4) W(4) -49.9(11) . 2_656 2_656
O(9) W(1) O(4) O(3) -110(2) . 2_656 2_656
O(5) W(1) O(6) W(1) 114.4(15) 2_656 . 2_656
O(5) W(1) O(6) W(5) 74(2) 2_656 . .
O(5) W(1) O(6) W(6) 50(2) 2_656 . .
O(5) W(1) O(6) O(5) 149.4(16) 2_656 . .
O(6) W(1) O(5) W(5) 9(2) . 2_656 2_656
O(6) W(1) O(5) W(6) -6(2) . 2_656 2_656
O(6) W(1) O(5) O(6) -49(2) . 2_656 2_656
O(5) W(1) O(6) W(1) 147.8(11) 2_656 2_656 2_656
O(5) W(1) O(6) W(5) -60.6(14) 2_656 2_656 2_656
O(5) W(1) O(6) W(6) -74.3(19) 2_656 2_656 2_656
O(6) W(1) O(5) W(5) 57.9(13) 2_656 2_656 2_656
O(6) W(1) O(5) W(6) 43.2(12) 2_656 2_656 2_656
O(5) W(1) O(9) Si(1) 134.0(9) 2_656 . .
O(5) W(1) O(9) W(3) -102.2(8) 2_656 . 2_656
O(5) W(1) O(9) W(4) -91.0(7) 2_656 . 2_656
O(5) W(1) O(9) W(5) -0.6(5) 2_656 . 2_656
O(5) W(1) O(9) W(6) 10.4(5) 2_656 . 2_656
O(5) W(1) O(9) O(13) -45.9(9) 2_656 . 2_656
O(9) W(1) O(5) W(5) 0.9(8) . 2_656 2_656
O(9) W(1) O(5) W(6) -13.8(7) . 2_656 2_656
O(9) W(1) O(5) O(6) -56.9(13) . 2_656 2_656
O(6) W(1) O(6) W(1) -54.5(7) . 2_656 2_656
O(6) W(1) O(6) W(5) 97.1(14) . 2_656 2_656
O(6) W(1) O(6) W(6) 83.4(19) . 2_656 2_656
O(6) W(1) O(6) O(5) 157.7(12) . 2_656 2_656
O(6) W(1) O(6) W(1) 83.0(10) 2_656 . 2_656
O(6) W(1) O(6) W(5) 42(2) 2_656 . .
O(6) W(1) O(6) W(6) 19(2) 2_656 . .
O(6) W(1) O(6) O(5) 117.9(15) 2_656 . .
O(6) W(1) O(9) Si(1) -43.2(8) . . .
O(6) W(1) O(9) W(3) 80.6(7) . . 2_656
O(6) W(1) O(9) W(4) 91.8(6) . . 2_656
O(6) W(1) O(9) W(5) -177.8(5) . . 2_656
O(6) W(1) O(9) W(6) -166.7(6) . . 2_656
O(6) W(1) O(9) O(13) 136.9(9) . . 2_656
O(9) W(1) O(6) W(1) 121.9(5) . . 2_656
O(9) W(1) O(6) W(5) 81.0(16) . . .
O(9) W(1) O(6) W(6) 57.8(19) . . .
O(9) W(1) O(6) O(5) 156.9(14) . . .
O(6) W(1) O(9) Si(1) 104.7(11) 2_656 . .
O(6) W(1) O(9) W(3) -131.5(11) 2_656 . 2_656
O(6) W(1) O(9) W(4) -120.3(10) 2_656 . 2_656
O(6) W(1) O(9) W(5) -29.9(7) 2_656 . 2_656
O(6) W(1) O(9) W(6) -18.9(7) 2_656 . 2_656
O(6) W(1) O(9) O(13) -75.2(12) 2_656 . 2_656
O(9) W(1) O(6) W(1) -101.2(7) . 2_656 2_656
O(9) W(1) O(6) W(5) 50.5(11) . 2_656 2_656
O(9) W(1) O(6) W(6) 36.8(14) . 2_656 2_656
O(9) W(1) O(6) O(5) 111.1(15) . 2_656 2_656
O(7) W(2) O(7) W(3) 69.7(13) . 4_565 4_565
O(7) W(2) O(7) W(4) 66.0(13) . 4_565 4_565
O(7) W(2) O(7) O(8) 80(3) . 4_565 4_565
O(7) W(2) O(7) W(3) -69.7(13) 4_565 . .
O(7) W(2) O(7) W(4) -66.0(13) 4_565 . .
O(7) W(2) O(7) O(8) -80(3) 4_565 . .
O(7) W(2) O(8) W(3) -158(5) . . .
O(7) W(2) O(8) W(4) -151(5) . . .
O(8) W(2) O(7) W(3) 10(2) . . .
O(8) W(2) O(7) W(4) 14(2) . . .
O(7) W(2) O(8) W(3) 58(2) . 4_565 4_565
O(7) W(2) O(8) W(4) 51(2) . 4_565 4_565
O(7) W(2) O(8) O(7) -100(3) . 4_565 4_565
O(8) W(2) O(7) W(3) -53.7(13) 4_565 . .
O(8) W(2) O(7) W(4) -50.1(13) 4_565 . .
O(8) W(2) O(7) O(8) -64(3) 4_565 . .
O(7) W(2) O(10) W(3) -2.4(7) . . .
O(7) W(2) O(10) Si(1) 131.8(7) . . .
O(7) W(2) O(10) O(11) 131.8(7) . . .
O(7) W(2) O(10) W(3) -94.0(8) . . 4_565
O(10) W(2) O(7) W(3) 3.6(11) . . .
O(10) W(2) O(7) W(4) 7.2(10) . . .
O(10) W(2) O(7) O(8) -7(3) . . .
O(7) W(2) O(11) Si(1) -47.1(8) . . .
O(7) W(2) O(11) O(10) -47.1(8) . . .
O(7) W(2) O(11) W(6) 86.4(10) . . 2_656
O(7) W(2) O(11) W(6) 179.4(9) . . 3_666
O(11) W(2) O(7) W(3) 32.3(15) . . .
O(11) W(2) O(7) W(4) 35.9(14) . . .
O(11) W(2) O(7) O(8) 22(3) . . .
O(7) W(2) O(14) W(5) -130(3) . 2_656 2_656
O(7) W(2) O(14) W(6) -122(3) . 2_656 2_656
O(7) W(2) O(14) O(15) 94(3) . 2_656 .
O(14) W(2) O(7) W(3) 88.3(14) 2_656 . .
O(14) W(2) O(7) W(4) 91.9(14) 2_656 . .
O(14) W(2) O(7) O(8) 78(3) 2_656 . .
O(7) W(2) O(14) W(5) 39(5) . 3_666 3_666
O(7) W(2) O(14) W(6) 31(5) . 3_666 3_666
O(14) W(2) O(7) W(3) 21(3) 3_666 . .
O(14) W(2) O(7) W(4) 24(3) 3_666 . .
O(14) W(2) O(7) O(8) 10(5) 3_666 . .
O(7) W(2) O(15) W(5) -106.2(16) . . 2_656
O(7) W(2) O(15) W(6) -102.5(15) . . 2_656
O(7) W(2) O(15) O(14) -85(3) . . 2_656
O(15) W(2) O(7) W(3) 104.4(13) . . .
O(15) W(2) O(7) W(4) 108.0(13) . . .
O(15) W(2) O(7) O(8) 94(3) . . .
O(15) W(2) O(7) W(3) 35(11) 4_565 . .
O(15) W(2) O(7) W(4) 38(11) 4_565 . .
O(15) W(2) O(7) O(8) 25(13) 4_565 . .
O(7) W(2) O(20) O(21) 47.1(7) . . .
O(20) W(2) O(7) W(3) -171.8(13) . . .
O(20) W(2) O(7) W(4) -168.2(13) . . .
O(20) W(2) O(7) O(8) 178(3) . . .
O(7) W(2) O(21) O(20) -133.7(8) . . .
O(21) W(2) O(7) W(3) -152.6(15) . . .
O(21) W(2) O(7) W(4) -149.0(15) . . .
O(21) W(2) O(7) O(8) -163(3) . . .
O(7) W(2) O(8) W(3) -58(2) 4_565 . .
O(7) W(2) O(8) W(4) -51(2) 4_565 . .
O(7) W(2) O(8) O(7) 100(3) 4_565 . .
O(8) W(2) O(7) W(3) 53.7(13) . 4_565 4_565
O(8) W(2) O(7) W(4) 50.1(13) . 4_565 4_565
O(8) W(2) O(7) O(8) 64(3) . 4_565 4_565
O(7) W(2) O(8) W(3) 158(5) 4_565 4_565 4_565
O(7) W(2) O(8) W(4) 151(5) 4_565 4_565 4_565
O(8) W(2) O(7) W(3) -10(2) 4_565 4_565 4_565
O(8) W(2) O(7) W(4) -14(2) 4_565 4_565 4_565
O(7) W(2) O(10) W(3) 94.0(8) 4_565 . .
O(7) W(2) O(10) Si(1) -131.8(7) 4_565 . .
O(7) W(2) O(10) O(11) -131.8(7) 4_565 . .
O(7) W(2) O(10) W(3) 2.4(7) 4_565 . 4_565
O(10) W(2) O(7) W(3) -3.6(11) . 4_565 4_565
O(10) W(2) O(7) W(4) -7.2(11) . 4_565 4_565
O(10) W(2) O(7) O(8) 7(3) . 4_565 4_565
O(7) W(2) O(11) Si(1) 47.1(8) 4_565 . .
O(7) W(2) O(11) O(10) 47.1(8) 4_565 . .
O(7) W(2) O(11) W(6) -179.4(9) 4_565 . 2_656
O(7) W(2) O(11) W(6) -86.4(10) 4_565 . 3_666
O(11) W(2) O(7) W(3) -32.3(15) . 4_565 4_565
O(11) W(2) O(7) W(4) -35.9(15) . 4_565 4_565
O(11) W(2) O(7) O(8) -22(3) . 4_565 4_565
O(7) W(2) O(14) W(5) -39(5) 4_565 2_656 2_656
O(7) W(2) O(14) W(6) -31(5) 4_565 2_656 2_656
O(7) W(2) O(14) O(15) -175(3) 4_565 2_656 .
O(14) W(2) O(7) W(3) -21(3) 2_656 4_565 4_565
O(14) W(2) O(7) W(4) -24(3) 2_656 4_565 4_565
O(14) W(2) O(7) O(8) -10(5) 2_656 4_565 4_565
O(7) W(2) O(14) W(5) 130(3) 4_565 3_666 3_666
O(7) W(2) O(14) W(6) 122(3) 4_565 3_666 3_666
O(14) W(2) O(7) W(3) -88.3(14) 3_666 4_565 4_565
O(14) W(2) O(7) W(4) -91.9(14) 3_666 4_565 4_565
O(14) W(2) O(7) O(8) -78(3) 3_666 4_565 4_565
O(7) W(2) O(15) W(5) -2(9) 4_565 . 2_656
O(7) W(2) O(15) W(6) 2(8) 4_565 . 2_656
O(7) W(2) O(15) O(14) 19(13) 4_565 . 2_656
O(15) W(2) O(7) W(3) -35(11) . 4_565 4_565
O(15) W(2) O(7) W(4) -38(11) . 4_565 4_565
O(15) W(2) O(7) O(8) -25(13) . 4_565 4_565
O(15) W(2) O(7) W(3) -104.4(13) 4_565 4_565 4_565
O(15) W(2) O(7) W(4) -108.0(13) 4_565 4_565 4_565
O(15) W(2) O(7) O(8) -94(3) 4_565 4_565 4_565
O(7) W(2) O(20) O(21) -47.1(7) 4_565 . .
O(20) W(2) O(7) W(3) 171.8(13) . 4_565 4_565
O(20) W(2) O(7) W(4) 168.2(13) . 4_565 4_565
O(20) W(2) O(7) O(8) -178(3) . 4_565 4_565
O(7) W(2) O(21) O(20) 133.7(8) 4_565 . .
O(21) W(2) O(7) W(3) 152.6(15) . 4_565 4_565
O(21) W(2) O(7) W(4) 149.0(15) . 4_565 4_565
O(21) W(2) O(7) O(8) 163(3) . 4_565 4_565
O(8) W(2) O(8) W(3) 43(2) . 4_565 4_565
O(8) W(2) O(8) W(4) 36(2) . 4_565 4_565
O(8) W(2) O(8) O(7) -115(3) . 4_565 4_565
O(8) W(2) O(8) W(3) -43(2) 4_565 . .
O(8) W(2) O(8) W(4) -36(2) 4_565 . .
O(8) W(2) O(8) O(7) 115(3) 4_565 . .
O(8) W(2) O(10) W(3) -4.6(8) . . .
O(8) W(2) O(10) Si(1) 129.6(8) . . .
O(8) W(2) O(10) O(11) 129.6(8) . . .
O(8) W(2) O(10) W(3) -96.1(9) . . 4_565
O(10) W(2) O(8) W(3) 14(2) . . .
O(10) W(2) O(8) W(4) 22(2) . . .
O(10) W(2) O(8) O(7) 172(3) . . .
O(8) W(2) O(11) Si(1) -41.1(7) . . .
O(8) W(2) O(11) O(10) -41.1(7) . . .
O(8) W(2) O(11) W(6) 92.4(9) . . 2_656
O(8) W(2) O(11) W(6) -174.6(9) . . 3_666
O(11) W(2) O(8) W(3) 43(2) . . .
O(11) W(2) O(8) W(4) 51(2) . . .
O(11) W(2) O(8) O(7) -158(3) . . .
O(8) W(2) O(14) W(5) -114(3) . 2_656 2_656
O(8) W(2) O(14) W(6) -106(3) . 2_656 2_656
O(8) W(2) O(14) O(15) 110(3) . 2_656 .
O(14) W(2) O(8) W(3) 101(2) 2_656 . .
O(14) W(2) O(8) W(4) 108(2) 2_656 . .
O(14) W(2) O(8) O(7) -101(3) 2_656 . .
O(8) W(2) O(14) W(5) 44(4) . 3_666 3_666
O(8) W(2) O(14) W(6) 36(4) . 3_666 3_666
O(14) W(2) O(8) W(3) 28(3) 3_666 . .
O(14) W(2) O(8) W(4) 36(3) 3_666 . .
O(14) W(2) O(8) O(7) -174(3) 3_666 . .
O(8) W(2) O(15) W(5) -90.0(15) . . 2_656
O(8) W(2) O(15) W(6) -86.3(15) . . 2_656
O(8) W(2) O(15) O(14) -69(3) . . 2_656
O(15) W(2) O(8) W(3) 116(2) . . .
O(15) W(2) O(8) W(4) 123(2) . . .
O(15) W(2) O(8) O(7) -86(3) . . .
O(15) W(2) O(8) W(3) 29(4) 4_565 . .
O(15) W(2) O(8) W(4) 36(4) 4_565 . .
O(15) W(2) O(8) O(7) -173(3) 4_565 . .
O(8) W(2) O(20) O(21) 47.8(8) . . .
O(20) W(2) O(8) W(3) -161(2) . . .
O(20) W(2) O(8) W(4) -153(2) . . .
O(20) W(2) O(8) O(7) -2(3) . . .
O(8) W(2) O(21) O(20) -138.5(7) . . .
O(21) W(2) O(8) W(3) -141(2) . . .
O(21) W(2) O(8) W(4) -134(2) . . .
O(21) W(2) O(8) O(7) 17(3) . . .
O(8) W(2) O(10) W(3) 96.1(9) 4_565 . .
O(8) W(2) O(10) Si(1) -129.6(8) 4_565 . .
O(8) W(2) O(10) O(11) -129.6(8) 4_565 . .
O(8) W(2) O(10) W(3) 4.6(8) 4_565 . 4_565
O(10) W(2) O(8) W(3) -14(2) . 4_565 4_565
O(10) W(2) O(8) W(4) -22(2) . 4_565 4_565
O(10) W(2) O(8) O(7) -172(3) . 4_565 4_565
O(8) W(2) O(11) Si(1) 41.1(7) 4_565 . .
O(8) W(2) O(11) O(10) 41.1(7) 4_565 . .
O(8) W(2) O(11) W(6) 174.6(9) 4_565 . 2_656
O(8) W(2) O(11) W(6) -92.4(9) 4_565 . 3_666
O(11) W(2) O(8) W(3) -43(2) . 4_565 4_565
O(11) W(2) O(8) W(4) -51(2) . 4_565 4_565
O(11) W(2) O(8) O(7) 158(3) . 4_565 4_565
O(8) W(2) O(14) W(5) -44(4) 4_565 2_656 2_656
O(8) W(2) O(14) W(6) -36(4) 4_565 2_656 2_656
O(8) W(2) O(14) O(15) -179(2) 4_565 2_656 .
O(14) W(2) O(8) W(3) -28(3) 2_656 4_565 4_565
O(14) W(2) O(8) W(4) -36(3) 2_656 4_565 4_565
O(14) W(2) O(8) O(7) 174(3) 2_656 4_565 4_565
O(8) W(2) O(14) W(5) 114(3) 4_565 3_666 3_666
O(8) W(2) O(14) W(6) 106(3) 4_565 3_666 3_666
O(14) W(2) O(8) W(3) -101(2) 3_666 4_565 4_565
O(14) W(2) O(8) W(4) -108(2) 3_666 4_565 4_565
O(14) W(2) O(8) O(7) 101(3) 3_666 4_565 4_565
O(8) W(2) O(15) W(5) -20(3) 4_565 . 2_656
O(8) W(2) O(15) W(6) -16(3) 4_565 . 2_656
O(8) W(2) O(15) O(14) 1(3) 4_565 . 2_656
O(15) W(2) O(8) W(3) -29(4) . 4_565 4_565
O(15) W(2) O(8) W(4) -36(4) . 4_565 4_565
O(15) W(2) O(8) O(7) 173(3) . 4_565 4_565
O(15) W(2) O(8) W(3) -116(2) 4_565 4_565 4_565
O(15) W(2) O(8) W(4) -123(2) 4_565 4_565 4_565
O(15) W(2) O(8) O(7) 86(3) 4_565 4_565 4_565
O(8) W(2) O(20) O(21) -47.8(8) 4_565 . .
O(20) W(2) O(8) W(3) 161(2) . 4_565 4_565
O(20) W(2) O(8) W(4) 153(2) . 4_565 4_565
O(20) W(2) O(8) O(7) 2(3) . 4_565 4_565
O(8) W(2) O(21) O(20) 138.5(7) 4_565 . .
O(21) W(2) O(8) W(3) 141(2) . 4_565 4_565
O(21) W(2) O(8) W(4) 134(2) . 4_565 4_565
O(21) W(2) O(8) O(7) -17(3) . 4_565 4_565
O(10) W(2) O(11) W(6) 133.5(5) . . 2_656
O(10) W(2) O(11) W(6) -133.5(5) . . 3_666
O(11) W(2) O(10) W(3) -134.2(3) . . .
O(11) W(2) O(10) W(3) 134.2(3) . . 4_565
O(10) W(2) O(14) W(5) -55(3) . 2_656 2_656
O(10) W(2) O(14) W(6) -48(3) . 2_656 2_656
O(10) W(2) O(14) O(15) 169(3) . 2_656 .
O(14) W(2) O(10) W(3) -92.4(7) 2_656 . .
O(14) W(2) O(10) Si(1) 41.8(6) 2_656 . .
O(14) W(2) O(10) O(11) 41.8(6) 2_656 . .
O(14) W(2) O(10) W(3) 176.1(7) 2_656 . 4_565
O(10) W(2) O(14) W(5) 55(3) . 3_666 3_666
O(10) W(2) O(14) W(6) 48(3) . 3_666 3_666
O(14) W(2) O(10) W(3) -176.1(7) 3_666 . .
O(14) W(2) O(10) Si(1) -41.8(7) 3_666 . .
O(14) W(2) O(10) O(11) -41.8(7) 3_666 . .
O(14) W(2) O(10) W(3) 92.4(7) 3_666 . 4_565
O(10) W(2) O(15) W(5) -32.1(16) . . 2_656
O(10) W(2) O(15) W(6) -28.4(16) . . 2_656
O(10) W(2) O(15) O(14) -11(3) . . 2_656
O(15) W(2) O(10) W(3) -89.3(8) . . .
O(15) W(2) O(10) Si(1) 45.0(6) . . .
O(15) W(2) O(10) O(11) 45.0(6) . . .
O(15) W(2) O(10) W(3) 179.2(7) . . 4_565
O(15) W(2) O(10) W(3) -179.2(7) 4_565 . .
O(15) W(2) O(10) Si(1) -45.0(7) 4_565 . .
O(15) W(2) O(10) O(11) -45.0(7) 4_565 . .
O(15) W(2) O(10) W(3) 89.3(8) 4_565 . 4_565
O(20) W(2) O(10) W(3) 45.8(3) . . .
O(20) W(2) O(10) W(3) -45.8(3) . . 4_565
O(21) W(2) O(10) W(3) 45.8(3) . . .
O(21) W(2) O(10) W(3) -45.8(3) . . 4_565
O(11) W(2) O(14) W(5) -25(3) . 2_656 2_656
O(11) W(2) O(14) W(6) -18(3) . 2_656 2_656
O(11) W(2) O(14) O(15) -161(4) . 2_656 .
O(14) W(2) O(11) Si(1) -127.7(10) 2_656 . .
O(14) W(2) O(11) O(10) -127.7(10) 2_656 . .
O(14) W(2) O(11) W(6) 5.8(10) 2_656 . 2_656
O(14) W(2) O(11) W(6) 98.8(13) 2_656 . 3_666
O(11) W(2) O(14) W(5) 25(3) . 3_666 3_666
O(11) W(2) O(14) W(6) 18(3) . 3_666 3_666
O(14) W(2) O(11) Si(1) 127.7(10) 3_666 . .
O(14) W(2) O(11) O(10) 127.7(10) 3_666 . .
O(14) W(2) O(11) W(6) -98.8(14) 3_666 . 2_656
O(14) W(2) O(11) W(6) -5.8(10) 3_666 . 3_666
O(11) W(2) O(15) W(5) -4.1(13) . . 2_656
O(11) W(2) O(15) W(6) -0.5(11) . . 2_656
O(11) W(2) O(15) O(14) 17(3) . . 2_656
O(15) W(2) O(11) Si(1) -133.2(8) . . .
O(15) W(2) O(11) O(10) -133.2(8) . . .
O(15) W(2) O(11) W(6) 0.3(7) . . 2_656
O(15) W(2) O(11) W(6) 93.3(11) . . 3_666
O(15) W(2) O(11) Si(1) 133.2(8) 4_565 . .
O(15) W(2) O(11) O(10) 133.2(8) 4_565 . .
O(15) W(2) O(11) W(6) -93.3(11) 4_565 . 2_656
O(15) W(2) O(11) W(6) -0.3(6) 4_565 . 3_666
O(20) W(2) O(11) W(6) -46.5(5) . . 2_656
O(20) W(2) O(11) W(6) 46.5(5) . . 3_666
O(21) W(2) O(11) W(6) -46.5(5) . . 2_656
O(21) W(2) O(11) W(6) 46.5(5) . . 3_666
O(14) W(2) O(14) W(5) -30(3) 2_656 3_666 3_666
O(14) W(2) O(14) W(6) -37(3) 2_656 3_666 3_666
O(14) W(2) O(14) W(5) 30(3) 3_666 2_656 2_656
O(14) W(2) O(14) W(6) 37(3) 3_666 2_656 2_656
O(14) W(2) O(14) O(15) -106(3) 3_666 2_656 .
O(14) W(2) O(15) W(5) -21(2) 2_656 . 2_656
O(14) W(2) O(15) W(6) -17(2) 2_656 . 2_656
O(15) W(2) O(14) W(5) 136(6) . 2_656 2_656
O(15) W(2) O(14) W(6) 143(6) . 2_656 2_656
O(15) W(2) O(14) W(5) 45(3) 4_565 2_656 2_656
O(15) W(2) O(14) W(6) 53(3) 4_565 2_656 2_656
O(15) W(2) O(14) O(15) -91(3) 4_565 2_656 .
O(14) W(2) O(20) O(21) 137.6(7) 2_656 . .
O(20) W(2) O(14) W(5) 129(3) . 2_656 2_656
O(20) W(2) O(14) W(6) 136(3) . 2_656 2_656
O(20) W(2) O(14) O(15) -7(3) . 2_656 .
O(14) W(2) O(21) O(20) -49.2(10) 2_656 . .
O(21) W(2) O(14) W(5) 149(3) . 2_656 2_656
O(21) W(2) O(14) W(6) 156(3) . 2_656 2_656
O(21) W(2) O(14) O(15) 13(4) . 2_656 .
O(14) W(2) O(15) W(5) 51.9(16) 3_666 . 2_656
O(14) W(2) O(15) W(6) 55.6(16) 3_666 . 2_656
O(14) W(2) O(15) O(14) 73(3) 3_666 . 2_656
O(15) W(2) O(14) W(5) -45(3) . 3_666 3_666
O(15) W(2) O(14) W(6) -53(3) . 3_666 3_666
O(15) W(2) O(14) W(5) -136(6) 4_565 3_666 3_666
O(15) W(2) O(14) W(6) -143(6) 4_565 3_666 3_666
O(14) W(2) O(20) O(21) -137.6(7) 3_666 . .
O(20) W(2) O(14) W(5) -129(3) . 3_666 3_666
O(20) W(2) O(14) W(6) -136(3) . 3_666 3_666
O(14) W(2) O(21) O(20) 49.2(10) 3_666 . .
O(21) W(2) O(14) W(5) -149(3) . 3_666 3_666
O(21) W(2) O(14) W(6) -156(3) . 3_666 3_666
O(15) W(2) O(15) W(5) 68.1(16) 4_565 . 2_656
O(15) W(2) O(15) W(6) 71.8(15) 4_565 . 2_656
O(15) W(2) O(15) O(14) 89(3) 4_565 . 2_656
O(15) W(2) O(20) O(21) 135.6(7) . . .
O(20) W(2) O(15) W(5) 152.2(17) . . 2_656
O(20) W(2) O(15) W(6) 155.9(16) . . 2_656
O(20) W(2) O(15) O(14) 173(3) . . 2_656
O(15) W(2) O(21) O(20) -45.5(8) . . .
O(21) W(2) O(15) W(5) 170.8(15) . . 2_656
O(21) W(2) O(15) W(6) 174.5(15) . . 2_656
O(21) W(2) O(15) O(14) -168(3) . . 2_656
O(15) W(2) O(20) O(21) -135.6(7) 4_565 . .
O(15) W(2) O(21) O(20) 45.5(8) 4_565 . .
W(4) W(3) O(3) W(1) -116.6(10) . . 2_656
W(4) W(3) O(3) O(4) -152.5(13) . . .
O(3) W(3) W(4) O(4) 13.8(6) . . .
O(3) W(3) W(4) O(7) -98.3(12) . . .
O(3) W(3) W(4) O(8) -103(2) . . .
O(3) W(3) W(4) O(12) 80.4(9) . . .
O(3) W(3) W(4) O(13) 87.1(8) . . .
O(3) W(3) W(4) O(18) -75.7(9) . . .
O(3) W(3) W(4) O(19) -99.7(9) . . .
O(3) W(3) W(4) O(22) 176.4(8) . . .
O(3) W(3) W(4) O(23) 162.4(8) . . .
O(3) W(3) W(4) O(9) 74.1(6) . . 2_656
W(4) W(3) O(4) W(1) -80(2) . . .
W(4) W(3) O(4) W(1) -54.3(17) . . 2_656
W(4) W(3) O(4) O(3) 28.6(13) . . .
O(4) W(3) W(4) O(3) -13.8(6) . . .
O(4) W(3) W(4) O(7) -112.1(13) . . .
O(4) W(3) W(4) O(8) -116(2) . . .
O(4) W(3) W(4) O(12) 66.5(10) . . .
O(4) W(3) W(4) O(13) 73.3(8) . . .
O(4) W(3) W(4) O(18) -89.5(9) . . .
O(4) W(3) W(4) O(19) -113.5(9) . . .
O(4) W(3) W(4) O(22) 162.5(8) . . .
O(4) W(3) W(4) O(23) 148.5(8) . . .
O(4) W(3) W(4) O(9) 60.3(6) . . 2_656
W(4) W(3) O(7) W(2) 154.3(6) . . .
W(4) W(3) O(7) O(8) 172(4) . . .
O(7) W(3) W(4) O(3) 98.3(12) . . .
O(7) W(3) W(4) O(4) 112.1(13) . . .
O(7) W(3) W(4) O(8) -4(2) . . .
O(7) W(3) W(4) O(12) 178.6(14) . . .
O(7) W(3) W(4) O(13) -174.6(13) . . .
O(7) W(3) W(4) O(18) 22.6(15) . . .
O(7) W(3) W(4) O(19) -1.4(15) . . .
O(7) W(3) W(4) O(22) -85.3(14) . . .
O(7) W(3) W(4) O(23) -99.4(14) . . .
O(7) W(3) W(4) O(9) 172.4(13) . . 2_656
W(4) W(3) O(8) W(2) 139.3(16) . . .
W(4) W(3) O(8) O(7) -12(6) . . .
O(8) W(3) W(4) O(3) 103(2) . . .
O(8) W(3) W(4) O(4) 116(2) . . .
O(8) W(3) W(4) O(7) 4(2) . . .
O(8) W(3) W(4) O(12) -177(2) . . .
O(8) W(3) W(4) O(13) -170(2) . . .
O(8) W(3) W(4) O(18) 27(2) . . .
O(8) W(3) W(4) O(19) 3(2) . . .
O(8) W(3) W(4) O(22) -81(2) . . .
O(8) W(3) W(4) O(23) -95(2) . . .
O(8) W(3) W(4) O(9) 177(2) . . 2_656
W(4) W(3) O(9) W(1) 87.2(6) . 2_656 2_656
W(4) W(3) O(9) W(5) -4.1(6) . 2_656 .
W(4) W(3) O(9) W(6) -5.2(8) . 2_656 .
W(4) W(3) O(9) Si(1) -148.2(10) . 2_656 .
W(4) W(3) O(9) O(13) -15.1(9) . 2_656 .
O(9) W(3) W(4) O(3) -74.1(6) 2_656 . .
O(9) W(3) W(4) O(4) -60.3(6) 2_656 . .
O(9) W(3) W(4) O(7) -172.4(13) 2_656 . .
O(9) W(3) W(4) O(8) -177(2) 2_656 . .
O(9) W(3) W(4) O(12) 6.2(10) 2_656 . .
O(9) W(3) W(4) O(13) 13.0(8) 2_656 . .
O(9) W(3) W(4) O(18) -149.8(9) 2_656 . .
O(9) W(3) W(4) O(19) -173.8(9) 2_656 . .
O(9) W(3) W(4) O(22) 102.2(8) 2_656 . .
O(9) W(3) W(4) O(23) 88.2(8) 2_656 . .
W(4) W(3) O(10) W(2) -159.4(3) . . .
W(4) W(3) O(10) Si(1) 60.5(13) . . .
W(4) W(3) O(10) O(11) 137.9(13) . . .
W(4) W(3) O(10) W(3) -69.7(6) . . 4_565
O(10) W(3) W(4) O(3) -113.8(6) . . .
O(10) W(3) W(4) O(4) -99.9(6) . . .
O(10) W(3) W(4) O(7) 148.0(13) . . .
O(10) W(3) W(4) O(8) 144(2) . . .
O(10) W(3) W(4) O(12) -33.4(10) . . .
O(10) W(3) W(4) O(13) -26.6(8) . . .
O(10) W(3) W(4) O(18) 170.6(9) . . .
O(10) W(3) W(4) O(19) 146.6(9) . . .
O(10) W(3) W(4) O(22) 62.6(8) . . .
O(10) W(3) W(4) O(23) 48.6(8) . . .
O(10) W(3) W(4) O(9) -39.6(6) . . 2_656
W(4) W(3) O(12) W(5) 174.3(15) . . .
W(4) W(3) O(12) W(6) 175.1(13) . . .
W(4) W(3) O(12) O(13) -167(2) . . .
O(12) W(3) W(4) O(3) -80.4(9) . . .
O(12) W(3) W(4) O(4) -66.5(10) . . .
O(12) W(3) W(4) O(7) -178.6(14) . . .
O(12) W(3) W(4) O(8) 177(2) . . .
O(12) W(3) W(4) O(13) 6.8(11) . . .
O(12) W(3) W(4) O(18) -156.0(12) . . .
O(12) W(3) W(4) O(19) 180.0(11) . . .
O(12) W(3) W(4) O(22) 96.0(11) . . .
O(12) W(3) W(4) O(23) 82.0(11) . . .
O(12) W(3) W(4) O(9) -6.2(10) . . 2_656
W(4) W(3) O(13) W(5) 113(3) . . .
W(4) W(3) O(13) W(6) 139(2) . . .
W(4) W(3) O(13) O(12) 8.5(14) . . .
W(4) W(3) O(13) O(9) 162.3(11) . . 2_656
O(13) W(3) W(4) O(3) -87.1(8) . . .
O(13) W(3) W(4) O(4) -73.3(8) . . .
O(13) W(3) W(4) O(7) 174.6(13) . . .
O(13) W(3) W(4) O(8) 170(2) . . .
O(13) W(3) W(4) O(12) -6.8(11) . . .
O(13) W(3) W(4) O(18) -162.8(11) . . .
O(13) W(3) W(4) O(19) 173.2(11) . . .
O(13) W(3) W(4) O(22) 89.2(10) . . .
O(13) W(3) W(4) O(23) 75.2(10) . . .
O(13) W(3) W(4) O(9) -13.0(8) . . 2_656
W(4) W(3) O(18) O(19) 91(3) . . .
O(18) W(3) W(4) O(3) 75.7(9) . . .
O(18) W(3) W(4) O(4) 89.5(9) . . .
O(18) W(3) W(4) O(7) -22.6(15) . . .
O(18) W(3) W(4) O(8) -27(2) . . .
O(18) W(3) W(4) O(12) 156.0(12) . . .
O(18) W(3) W(4) O(13) 162.8(11) . . .
O(18) W(3) W(4) O(19) -24.0(11) . . .
O(18) W(3) W(4) O(22) -107.9(11) . . .
O(18) W(3) W(4) O(23) -122.0(11) . . .
O(18) W(3) W(4) O(9) 149.8(9) . . 2_656
W(4) W(3) O(19) O(18) -73(2) . . .
O(19) W(3) W(4) O(3) 99.7(9) . . .
O(19) W(3) W(4) O(4) 113.5(9) . . .
O(19) W(3) W(4) O(7) 1.4(15) . . .
O(19) W(3) W(4) O(8) -3(2) . . .
O(19) W(3) W(4) O(12) -180.0(11) . . .
O(19) W(3) W(4) O(13) -173.2(11) . . .
O(19) W(3) W(4) O(18) 24.0(11) . . .
O(19) W(3) W(4) O(22) -83.9(11) . . .
O(19) W(3) W(4) O(23) -98.0(11) . . .
O(19) W(3) W(4) O(9) 173.8(9) . . 2_656
W(4) W(3) O(22) W(3) 142.5(19) . . 4_565
W(4) W(3) O(22) O(23) 75(6) . . .
W(4) W(3) O(22) W(4) 131(2) . . 4_565
O(22) W(3) W(4) O(3) -176.4(8) . . .
O(22) W(3) W(4) O(4) -162.5(8) . . .
O(22) W(3) W(4) O(7) 85.3(14) . . .
O(22) W(3) W(4) O(8) 81(2) . . .
O(22) W(3) W(4) O(12) -96.0(11) . . .
O(22) W(3) W(4) O(13) -89.2(10) . . .
O(22) W(3) W(4) O(18) 107.9(11) . . .
O(22) W(3) W(4) O(19) 83.9(11) . . .
O(22) W(3) W(4) O(23) -14.0(10) . . .
O(22) W(3) W(4) O(9) -102.2(8) . . 2_656
W(4) W(3) O(23) W(3) 171.4(16) . . 4_565
W(4) W(3) O(23) O(22) -104(6) . . .
W(4) W(3) O(23) W(4) 168(2) . . 4_565
O(23) W(3) W(4) O(3) -162.4(8) . . .
O(23) W(3) W(4) O(4) -148.5(8) . . .
O(23) W(3) W(4) O(7) 99.4(14) . . .
O(23) W(3) W(4) O(8) 95(2) . . .
O(23) W(3) W(4) O(12) -82.0(11) . . .
O(23) W(3) W(4) O(13) -75.2(10) . . .
O(23) W(3) W(4) O(18) 122.0(11) . . .
O(23) W(3) W(4) O(19) 98.0(11) . . .
O(23) W(3) W(4) O(22) 14.0(10) . . .
O(23) W(3) W(4) O(9) -88.2(8) . . 2_656
O(3) W(3) O(4) W(1) -108(2) . . .
O(3) W(3) O(4) W(1) -83(2) . . 2_656
O(3) W(3) O(4) W(4) -28.6(13) . . .
O(4) W(3) O(3) W(1) 35.8(10) . . 2_656
O(4) W(3) O(3) W(4) 152.5(13) . . .
O(3) W(3) O(7) W(2) -113.9(12) . . .
O(3) W(3) O(7) W(4) 91.8(11) . . .
O(3) W(3) O(7) O(8) -96(5) . . .
O(7) W(3) O(3) W(1) 98.2(11) . . 2_656
O(7) W(3) O(3) W(4) -145.2(6) . . .
O(7) W(3) O(3) O(4) 62.4(14) . . .
O(3) W(3) O(8) W(2) -122(2) . . .
O(3) W(3) O(8) W(4) 98(2) . . .
O(3) W(3) O(8) O(7) 87(5) . . .
O(8) W(3) O(3) W(1) 85.8(12) . . 2_656
O(8) W(3) O(3) W(4) -157.5(7) . . .
O(8) W(3) O(3) O(4) 50.0(15) . . .
O(3) W(3) O(9) W(1) 9.4(8) . 2_656 2_656
O(3) W(3) O(9) W(4) -77.9(7) . 2_656 .
O(3) W(3) O(9) W(5) -82.0(8) . 2_656 .
O(3) W(3) O(9) W(6) -83.1(9) . 2_656 .
O(3) W(3) O(9) Si(1) 134.0(13) . 2_656 .
O(3) W(3) O(9) O(13) -92.9(11) . 2_656 .
O(9) W(3) O(3) W(1) -12.5(10) 2_656 . 2_656
O(9) W(3) O(3) W(4) 104.2(6) 2_656 . .
O(9) W(3) O(3) O(4) -48.3(13) 2_656 . .
O(3) W(3) O(10) W(2) 98.9(6) . . .
O(3) W(3) O(10) Si(1) -41.2(14) . . .
O(3) W(3) O(10) O(11) 36.3(16) . . .
O(3) W(3) O(10) W(3) -171.4(6) . . 4_565
O(10) W(3) O(3) W(1) 20.9(13) . . 2_656
O(10) W(3) O(3) W(4) 137.5(5) . . .
O(10) W(3) O(3) O(4) -14.9(15) . . .
O(3) W(3) O(12) W(4) -93.4(9) . . .
O(3) W(3) O(12) W(5) 80.9(9) . . .
O(3) W(3) O(12) W(6) 81.7(7) . . .
O(3) W(3) O(12) O(13) 100.0(18) . . .
O(12) W(3) O(3) W(1) -84.2(10) . . 2_656
O(12) W(3) O(3) W(4) 32.5(4) . . .
O(12) W(3) O(3) O(4) -120.0(13) . . .
O(3) W(3) O(13) W(4) -84.1(7) . . .
O(3) W(3) O(13) W(5) 29(3) . . .
O(3) W(3) O(13) W(6) 55(2) . . .
O(3) W(3) O(13) O(12) -75.6(17) . . .
O(3) W(3) O(13) O(9) 78.1(10) . . 2_656
O(13) W(3) O(3) W(1) -59.2(11) . . 2_656
O(13) W(3) O(3) W(4) 57.4(6) . . .
O(13) W(3) O(3) O(4) -95.0(14) . . .
O(3) W(3) O(18) W(4) 93.4(8) . . .
O(3) W(3) O(18) O(19) -176(3) . . .
O(18) W(3) O(3) W(1) -163.9(13) . . 2_656
O(18) W(3) O(3) W(4) -47.3(7) . . .
O(18) W(3) O(3) O(4) 160.3(15) . . .
O(3) W(3) O(19) W(4) 77.0(8) . . .
O(3) W(3) O(19) O(18) 4(3) . . .
O(19) W(3) O(3) W(1) -165.3(11) . . 2_656
O(19) W(3) O(3) W(4) -48.7(6) . . .
O(19) W(3) O(3) O(4) 158.9(14) . . .
O(3) W(3) O(22) W(3) 123(4) . . 4_565
O(3) W(3) O(22) W(4) -20(4) . . .
O(3) W(3) O(22) O(23) 55(8) . . .
O(3) W(3) O(22) W(4) 111(4) . . 4_565
O(22) W(3) O(3) W(1) -97(4) . . 2_656
O(22) W(3) O(3) W(4) 20(4) . . .
O(22) W(3) O(3) O(4) -133(4) . . .
O(3) W(3) O(23) W(3) 119(3) . . 4_565
O(3) W(3) O(23) W(4) -52(2) . . .
O(3) W(3) O(23) O(22) -156(5) . . .
O(3) W(3) O(23) W(4) 116(3) . . 4_565
O(23) W(3) O(3) W(1) -64(3) . . 2_656
O(23) W(3) O(3) W(4) 53(2) . . .
O(23) W(3) O(3) O(4) -100(3) . . .
O(4) W(3) O(7) W(2) -87.9(13) . . .
O(4) W(3) O(7) W(4) 117.8(11) . . .
O(4) W(3) O(7) O(8) -70(5) . . .
O(7) W(3) O(4) W(1) 132(2) . . .
O(7) W(3) O(4) W(1) 157.3(17) . . 2_656
O(7) W(3) O(4) W(4) -148.4(6) . . .
O(7) W(3) O(4) O(3) -119.8(14) . . .
O(4) W(3) O(8) W(2) -100(2) . . .
O(4) W(3) O(8) W(4) 121(2) . . .
O(4) W(3) O(8) O(7) 109(5) . . .
O(8) W(3) O(4) W(1) 120(2) . . .
O(8) W(3) O(4) W(1) 145.8(18) . . 2_656
O(8) W(3) O(4) W(4) -159.9(7) . . .
O(8) W(3) O(4) O(3) -131.3(15) . . .
O(4) W(3) O(9) W(1) -16.2(7) . 2_656 2_656
O(4) W(3) O(9) W(4) -103.5(8) . 2_656 .
O(4) W(3) O(9) W(5) -107.6(9) . 2_656 .
O(4) W(3) O(9) W(6) -108.7(10) . 2_656 .
O(4) W(3) O(9) Si(1) 108.4(15) . 2_656 .
O(4) W(3) O(9) O(13) -118.5(12) . 2_656 .
O(9) W(3) O(4) W(1) 13.3(19) 2_656 . .
O(9) W(3) O(4) W(1) 38.7(14) 2_656 . 2_656
O(9) W(3) O(4) W(4) 93.1(7) 2_656 . .
O(9) W(3) O(4) O(3) 121.7(16) 2_656 . .
O(4) W(3) O(10) W(2) 91.6(6) . . .
O(4) W(3) O(10) Si(1) -48.5(12) . . .
O(4) W(3) O(10) O(11) 28.9(14) . . .
O(4) W(3) O(10) W(3) -178.7(7) . . 4_565
O(10) W(3) O(4) W(1) 58(2) . . .
O(10) W(3) O(4) W(1) 83.2(16) . . 2_656
O(10) W(3) O(4) W(4) 137.5(5) . . .
O(10) W(3) O(4) O(3) 166.2(14) . . .
O(4) W(3) O(12) W(4) -118.8(9) . . .
O(4) W(3) O(12) W(5) 55.6(9) . . .
O(4) W(3) O(12) W(6) 56.3(7) . . .
O(4) W(3) O(12) O(13) 74.7(17) . . .
O(12) W(3) O(4) W(1) -51(2) . . .
O(12) W(3) O(4) W(1) -25.1(17) . . 2_656
O(12) W(3) O(4) W(4) 29.2(4) . . .
O(12) W(3) O(4) O(3) 57.8(13) . . .
O(4) W(3) O(13) W(4) -113.6(7) . . .
O(4) W(3) O(13) W(5) -0(2) . . .
O(4) W(3) O(13) W(6) 26(2) . . .
O(4) W(3) O(13) O(12) -105.2(17) . . .
O(4) W(3) O(13) O(9) 48.6(9) . . 2_656
O(13) W(3) O(4) W(1) -26(2) . . .
O(13) W(3) O(4) W(1) -0.8(17) . . 2_656
O(13) W(3) O(4) W(4) 53.5(6) . . .
O(13) W(3) O(4) O(3) 82.1(14) . . .
O(4) W(3) O(18) W(4) 103.1(8) . . .
O(4) W(3) O(18) O(19) -166(3) . . .
O(18) W(3) O(4) W(1) -128(2) . . .
O(18) W(3) O(4) W(1) -102.2(17) . . 2_656
O(18) W(3) O(4) W(4) -47.9(6) . . .
O(18) W(3) O(4) O(3) -19.3(15) . . .
O(4) W(3) O(19) W(4) 88.7(9) . . .
O(4) W(3) O(19) O(18) 16(3) . . .
O(19) W(3) O(4) W(1) -133(2) . . .
O(19) W(3) O(4) W(1) -107.2(16) . . 2_656
O(19) W(3) O(4) W(4) -52.9(8) . . .
O(19) W(3) O(4) O(3) -24.3(16) . . .
O(4) W(3) O(22) W(3) 8(4) . . 4_565
O(4) W(3) O(22) W(4) -134(2) . . .
O(4) W(3) O(22) O(23) -59(8) . . .
O(4) W(3) O(22) W(4) -4(5) . . 4_565
O(22) W(3) O(4) W(1) 52(4) . . .
O(22) W(3) O(4) W(1) 77(3) . . 2_656
O(22) W(3) O(4) W(4) 131(3) . . .
O(22) W(3) O(4) O(3) 160(2) . . .
O(4) W(3) O(23) W(3) 57(3) . . 4_565
O(4) W(3) O(23) W(4) -114.6(19) . . .
O(4) W(3) O(23) O(22) 141(5) . . .
O(4) W(3) O(23) W(4) 53(3) . . 4_565
O(23) W(3) O(4) W(1) 29(3) . . .
O(23) W(3) O(4) W(1) 54(3) . . 2_656
O(23) W(3) O(4) W(4) 108(2) . . .
O(23) W(3) O(4) O(3) 137(2) . . .
O(7) W(3) O(8) W(2) 151(7) . . .
O(7) W(3) O(8) W(4) 12(6) . . .
O(8) W(3) O(7) W(2) -18(4) . . .
O(8) W(3) O(7) W(4) -172(4) . . .
O(7) W(3) O(9) W(1) -88.1(9) . 2_656 2_656
O(7) W(3) O(9) W(4) -175.4(8) . 2_656 .
O(7) W(3) O(9) W(5) -179.5(7) . 2_656 .
O(7) W(3) O(9) W(6) 179.4(7) . 2_656 .
O(7) W(3) O(9) Si(1) 36.4(14) . 2_656 .
O(7) W(3) O(9) O(13) 169.5(10) . 2_656 .
O(9) W(3) O(7) W(2) -33.7(15) 2_656 . .
O(9) W(3) O(7) W(4) 172.0(14) 2_656 . .
O(9) W(3) O(7) O(8) -16(5) 2_656 . .
O(7) W(3) O(10) W(2) 2.4(7) . . .
O(7) W(3) O(10) Si(1) -137.7(14) . . .
O(7) W(3) O(10) O(11) -60.2(15) . . .
O(7) W(3) O(10) W(3) 92.1(8) . . 4_565
O(10) W(3) O(7) W(2) -3.6(11) . . .
O(10) W(3) O(7) W(4) -157.9(9) . . .
O(10) W(3) O(7) O(8) 14(5) . . .
O(7) W(3) O(12) W(4) -18(17) . . .
O(7) W(3) O(12) W(5) 156(16) . . .
O(7) W(3) O(12) W(6) 157(16) . . .
O(7) W(3) O(12) O(13) 175(13) . . .
O(12) W(3) O(7) W(2) 172(15) . . .
O(12) W(3) O(7) W(4) 17(16) . . .
O(12) W(3) O(7) O(8) -170(15) . . .
O(7) W(3) O(13) W(4) 172(2) . . .
O(7) W(3) O(13) W(5) -75(4) . . .
O(7) W(3) O(13) W(6) -49(3) . . .
O(7) W(3) O(13) O(12) -179.5(17) . . .
O(7) W(3) O(13) O(9) -26(2) . . 2_656
O(13) W(3) O(7) W(2) -14(3) . . .
O(13) W(3) O(7) W(4) -168(3) . . .
O(13) W(3) O(7) O(8) 4(6) . . .
O(7) W(3) O(18) W(4) -167.2(8) . . .
O(7) W(3) O(18) O(19) -76(3) . . .
O(18) W(3) O(7) W(2) 170.9(13) . . .
O(18) W(3) O(7) W(4) 16.5(11) . . .
O(18) W(3) O(7) O(8) -171(5) . . .
O(7) W(3) O(19) W(4) 179.2(8) . . .
O(7) W(3) O(19) O(18) 107(3) . . .
O(19) W(3) O(7) W(2) 153.3(13) . . .
O(19) W(3) O(7) W(4) -1.1(11) . . .
O(19) W(3) O(7) O(8) 171(5) . . .
O(7) W(3) O(22) W(3) -72(2) . . 4_565
O(7) W(3) O(22) W(4) 145.7(6) . . .
O(7) W(3) O(22) O(23) -139(6) . . .
O(7) W(3) O(22) W(4) -83(2) . . 4_565
O(22) W(3) O(7) W(2) 68.9(14) . . .
O(22) W(3) O(7) W(4) -85.5(13) . . .
O(22) W(3) O(7) O(8) 87(5) . . .
O(7) W(3) O(23) W(3) -43.0(17) . . 4_565
O(7) W(3) O(23) W(4) 145.6(7) . . .
O(7) W(3) O(23) O(22) 41(6) . . .
O(7) W(3) O(23) W(4) -46(2) . . 4_565
O(23) W(3) O(7) W(2) 59.4(15) . . .
O(23) W(3) O(7) W(4) -95.0(13) . . .
O(23) W(3) O(7) O(8) 77(5) . . .
O(8) W(3) O(9) W(1) -91.5(10) . 2_656 2_656
O(8) W(3) O(9) W(4) -178.7(9) . 2_656 .
O(8) W(3) O(9) W(5) 177.1(9) . 2_656 .
O(8) W(3) O(9) W(6) 176.1(10) . 2_656 .
O(8) W(3) O(9) Si(1) 33.1(14) . 2_656 .
O(8) W(3) O(9) O(13) 166.2(12) . 2_656 .
O(9) W(3) O(8) W(2) -44(2) 2_656 . .
O(9) W(3) O(8) W(4) 177(2) 2_656 . .
O(9) W(3) O(8) O(7) 165(5) 2_656 . .
O(8) W(3) O(10) W(2) 5.8(9) . . .
O(8) W(3) O(10) Si(1) -134.3(16) . . .
O(8) W(3) O(10) O(11) -56.9(16) . . .
O(8) W(3) O(10) W(3) 95.5(10) . . 4_565
O(10) W(3) O(8) W(2) -14(2) . . .
O(10) W(3) O(8) W(4) -152.8(17) . . .
O(10) W(3) O(8) O(7) -164(5) . . .
O(8) W(3) O(12) W(4) 173(5) . . .
O(8) W(3) O(12) W(5) -12(6) . . .
O(8) W(3) O(12) W(6) -12(6) . . .
O(8) W(3) O(12) O(13) 7(6) . . .
O(12) W(3) O(8) W(2) -31(8) . . .
O(12) W(3) O(8) W(4) -171(7) . . .
O(12) W(3) O(8) O(7) 178(4) . . .
O(8) W(3) O(13) W(4) 173.5(16) . . .
O(8) W(3) O(13) W(5) -73(4) . . .
O(8) W(3) O(13) W(6) -47(3) . . .
O(8) W(3) O(13) O(12) -178.0(18) . . .
O(8) W(3) O(13) O(9) -24(2) . . 2_656
O(13) W(3) O(8) W(2) -26(3) . . .
O(13) W(3) O(8) W(4) -166(3) . . .
O(13) W(3) O(8) O(7) -177(4) . . .
O(8) W(3) O(18) W(4) -169.2(10) . . .
O(8) W(3) O(18) O(19) -78(3) . . .
O(18) W(3) O(8) W(2) 160(2) . . .
O(18) W(3) O(8) W(4) 20.9(19) . . .
O(18) W(3) O(8) O(7) 9(5) . . .
O(8) W(3) O(19) W(4) -178.8(9) . . .
O(8) W(3) O(19) O(18) 108(3) . . .
O(19) W(3) O(8) W(2) 142(2) . . .
O(19) W(3) O(8) W(4) 2.3(19) . . .
O(19) W(3) O(8) O(7) -9(5) . . .
O(8) W(3) O(22) W(3) -60(2) . . 4_565
O(8) W(3) O(22) W(4) 157.8(7) . . .
O(8) W(3) O(22) O(23) -127(6) . . .
O(8) W(3) O(22) W(4) -71(2) . . 4_565
O(22) W(3) O(8) W(2) 58(2) . . .
O(22) W(3) O(8) W(4) -81(2) . . .
O(22) W(3) O(8) O(7) -93(5) . . .
O(8) W(3) O(23) W(3) -31.1(17) . . 4_565
O(8) W(3) O(23) W(4) 157.5(7) . . .
O(8) W(3) O(23) O(22) 53(6) . . .
O(8) W(3) O(23) W(4) -35(2) . . 4_565
O(23) W(3) O(8) W(2) 46(2) . . .
O(23) W(3) O(8) W(4) -93(2) . . .
O(23) W(3) O(8) O(7) -104(5) . . .
O(9) W(3) O(10) W(2) 144.3(10) 2_656 . .
O(9) W(3) O(10) Si(1) 4.2(10) 2_656 . .
O(9) W(3) O(10) O(11) 81.6(14) 2_656 . .
O(9) W(3) O(10) W(3) -126.0(11) 2_656 . 4_565
O(10) W(3) O(9) W(1) -128.1(11) . 2_656 2_656
O(10) W(3) O(9) W(4) 144.6(7) . 2_656 .
O(10) W(3) O(9) W(5) 140.5(11) . 2_656 .
O(10) W(3) O(9) W(6) 139.4(12) . 2_656 .
O(10) W(3) O(9) Si(1) -3.5(8) . 2_656 .
O(10) W(3) O(9) O(13) 129.6(12) . 2_656 .
O(9) W(3) O(12) W(4) -173.5(10) 2_656 . .
O(9) W(3) O(12) W(5) 0.8(8) 2_656 . .
O(9) W(3) O(12) W(6) 1.6(6) 2_656 . .
O(9) W(3) O(12) O(13) 19.9(17) 2_656 . .
O(12) W(3) O(9) W(1) 90.8(7) . 2_656 2_656
O(12) W(3) O(9) W(4) 3.5(5) . 2_656 .
O(12) W(3) O(9) W(5) -0.6(6) . 2_656 .
O(12) W(3) O(9) W(6) -1.7(7) . 2_656 .
O(12) W(3) O(9) Si(1) -144.7(13) . 2_656 .
O(12) W(3) O(9) O(13) -11.6(9) . 2_656 .
O(9) W(3) O(13) W(4) -162.3(11) 2_656 . .
O(9) W(3) O(13) W(5) -49(3) 2_656 . .
O(9) W(3) O(13) W(6) -23.0(19) 2_656 . .
O(9) W(3) O(13) O(12) -154(2) 2_656 . .
O(13) W(3) O(9) W(1) 102.3(10) . 2_656 2_656
O(13) W(3) O(9) W(4) 15.1(9) . 2_656 .
O(13) W(3) O(9) W(5) 10.9(7) . 2_656 .
O(13) W(3) O(9) W(6) 9.9(8) . 2_656 .
O(13) W(3) O(9) Si(1) -133.1(16) . 2_656 .
O(9) W(3) O(18) W(4) 48.5(16) 2_656 . .
O(9) W(3) O(18) O(19) 140(2) 2_656 . .
O(18) W(3) O(9) W(1) 53.5(16) . 2_656 2_656
O(18) W(3) O(9) W(4) -33.7(12) . 2_656 .
O(18) W(3) O(9) W(5) -37.9(16) . 2_656 .
O(18) W(3) O(9) W(6) -38.9(17) . 2_656 .
O(18) W(3) O(9) Si(1) 178.1(12) . 2_656 .
O(18) W(3) O(9) O(13) -48.8(16) . 2_656 .
O(9) W(3) O(19) W(4) 12.4(19) 2_656 . .
O(9) W(3) O(19) O(18) -60(3) 2_656 . .
O(19) W(3) O(9) W(1) 77.7(18) . 2_656 2_656
O(19) W(3) O(9) W(4) -9.6(15) . 2_656 .
O(19) W(3) O(9) W(5) -13.7(19) . 2_656 .
O(19) W(3) O(9) W(6) -15(2) . 2_656 .
O(19) W(3) O(9) Si(1) -157.8(13) . 2_656 .
O(19) W(3) O(9) O(13) -25(2) . 2_656 .
O(9) W(3) O(22) W(3) 41(2) 2_656 . 4_565
O(9) W(3) O(22) W(4) -101.5(6) 2_656 . .
O(9) W(3) O(22) O(23) -27(6) 2_656 . .
O(9) W(3) O(22) W(4) 29(2) 2_656 . 4_565
O(22) W(3) O(9) W(1) 178.5(13) . 2_656 2_656
O(22) W(3) O(9) W(4) 91.3(12) . 2_656 .
O(22) W(3) O(9) W(5) 87.1(13) . 2_656 .
O(22) W(3) O(9) W(6) 86.1(14) . 2_656 .
O(22) W(3) O(9) Si(1) -56.9(17) . 2_656 .
O(22) W(3) O(9) O(13) 76.2(15) . 2_656 .
O(9) W(3) O(23) W(3) 69.8(16) 2_656 . 4_565
O(9) W(3) O(23) W(4) -101.6(5) 2_656 . .
O(9) W(3) O(23) O(22) 154(6) 2_656 . .
O(9) W(3) O(23) W(4) 66(2) 2_656 . 4_565
O(23) W(3) O(9) W(1) 172.1(12) . 2_656 2_656
O(23) W(3) O(9) W(4) 84.8(11) . 2_656 .
O(23) W(3) O(9) W(5) 80.7(12) . 2_656 .
O(23) W(3) O(9) W(6) 79.6(13) . 2_656 .
O(23) W(3) O(9) Si(1) -63.3(15) . 2_656 .
O(23) W(3) O(9) O(13) 69.7(14) . 2_656 .
O(10) W(3) O(12) W(4) 156.7(7) . . .
O(10) W(3) O(12) W(5) -29.0(10) . . .
O(10) W(3) O(12) W(6) -28.2(8) . . .
O(10) W(3) O(12) O(13) -9.9(18) . . .
O(12) W(3) O(10) W(2) -177.4(5) . . .
O(12) W(3) O(10) Si(1) 42.5(13) . . .
O(12) W(3) O(10) O(11) 120.0(14) . . .
O(12) W(3) O(10) W(3) -87.7(6) . . 4_565
O(10) W(3) O(13) W(4) 162.1(6) . . .
O(10) W(3) O(13) W(5) -85(3) . . .
O(10) W(3) O(13) W(6) -59(2) . . .
O(10) W(3) O(13) O(12) 170.6(17) . . .
O(10) W(3) O(13) O(9) -35.6(8) . . 2_656
O(13) W(3) O(10) W(2) 178.4(7) . . .
O(13) W(3) O(10) Si(1) 38.3(12) . . .
O(13) W(3) O(10) O(11) 115.8(15) . . .
O(13) W(3) O(10) W(3) -91.9(7) . . 4_565
O(10) W(3) O(18) W(4) -122(6) . . .
O(10) W(3) O(18) O(19) -31(8) . . .
O(18) W(3) O(10) W(2) -44(6) . . .
O(18) W(3) O(10) Si(1) 176(5) . . .
O(18) W(3) O(10) O(11) -106(6) . . .
O(18) W(3) O(10) W(3) 46(6) . . 4_565
O(10) W(3) O(19) W(4) -116.7(17) . . .
O(10) W(3) O(19) O(18) 171(2) . . .
O(19) W(3) O(10) W(2) -66(2) . . .
O(19) W(3) O(10) Si(1) 153.7(16) . . .
O(19) W(3) O(10) O(11) -129(2) . . .
O(19) W(3) O(10) W(3) 23(2) . . 4_565
O(10) W(3) O(22) W(3) 1.8(16) . . 4_565
O(10) W(3) O(22) W(4) -140.7(5) . . .
O(10) W(3) O(22) O(23) -66(6) . . .
O(10) W(3) O(22) W(4) -10(2) . . 4_565
O(22) W(3) O(10) W(2) -90.9(11) . . .
O(22) W(3) O(10) Si(1) 128.9(16) . . .
O(22) W(3) O(10) O(11) -153.6(18) . . .
O(22) W(3) O(10) W(3) -1.2(11) . . 4_565
O(10) W(3) O(23) W(3) 25.0(13) . . 4_565
O(10) W(3) O(23) W(4) -146.4(6) . . .
O(10) W(3) O(23) O(22) 109(6) . . .
O(10) W(3) O(23) W(4) 21.6(19) . . 4_565
O(23) W(3) O(10) W(2) -105.3(10) . . .
O(23) W(3) O(10) Si(1) 114.6(16) . . .
O(23) W(3) O(10) O(11) -167.9(17) . . .
O(23) W(3) O(10) W(3) -15.6(10) . . 4_565
O(12) W(3) O(13) W(4) -8.5(14) . . .
O(12) W(3) O(13) W(5) 105(4) . . .
O(12) W(3) O(13) W(6) 131(3) . . .
O(12) W(3) O(13) O(9) 154(2) . . 2_656
O(13) W(3) O(12) W(4) 167(2) . . .
O(13) W(3) O(12) W(5) -19.1(14) . . .
O(13) W(3) O(12) W(6) -18.3(14) . . .
O(12) W(3) O(18) W(4) 12.8(6) . . .
O(12) W(3) O(18) O(19) 104(3) . . .
O(18) W(3) O(12) W(4) -17.7(9) . . .
O(18) W(3) O(12) W(5) 156.7(11) . . .
O(18) W(3) O(12) W(6) 157.4(9) . . .
O(18) W(3) O(12) O(13) 175.8(19) . . .
O(12) W(3) O(19) W(4) -0.0(5) . . .
O(12) W(3) O(19) O(18) -73(3) . . .
O(19) W(3) O(12) W(4) 0.0(8) . . .
O(19) W(3) O(12) W(5) 174.4(10) . . .
O(19) W(3) O(12) W(6) 175.1(9) . . .
O(19) W(3) O(12) O(13) -166.5(18) . . .
O(12) W(3) O(22) W(3) 110.6(19) . . 4_565
O(12) W(3) O(22) W(4) -31.9(4) . . .
O(12) W(3) O(22) O(23) 43(6) . . .
O(12) W(3) O(22) W(4) 99(2) . . 4_565
O(22) W(3) O(12) W(4) 84.3(11) . . .
O(22) W(3) O(12) W(5) -101.4(11) . . .
O(22) W(3) O(12) W(6) -100.7(10) . . .
O(22) W(3) O(12) O(13) -82.3(19) . . .
O(12) W(3) O(23) W(3) 139.3(16) . . 4_565
O(12) W(3) O(23) W(4) -32.1(4) . . .
O(12) W(3) O(23) O(22) -137(6) . . .
O(12) W(3) O(23) W(4) 136(2) . . 4_565
O(23) W(3) O(12) W(4) 94.2(11) . . .
O(23) W(3) O(12) W(5) -91.5(11) . . .
O(23) W(3) O(12) W(6) -90.7(10) . . .
O(23) W(3) O(12) O(13) -72.4(19) . . .
O(13) W(3) O(18) W(4) 14.6(9) . . .
O(13) W(3) O(18) O(19) 106(3) . . .
O(18) W(3) O(13) W(4) -12.7(8) . . .
O(18) W(3) O(13) W(5) 101(3) . . .
O(18) W(3) O(13) W(6) 127(2) . . .
O(18) W(3) O(13) O(12) -4.2(18) . . .
O(18) W(3) O(13) O(9) 149.6(10) . . 2_656
O(13) W(3) O(19) W(4) -5.9(9) . . .
O(13) W(3) O(19) O(18) -79(3) . . .
O(19) W(3) O(13) W(4) 5.4(8) . . .
O(19) W(3) O(13) W(5) 119(3) . . .
O(19) W(3) O(13) W(6) 145(2) . . .
O(19) W(3) O(13) O(12) 13.9(19) . . .
O(19) W(3) O(13) O(9) 167.7(9) . . 2_656
O(13) W(3) O(22) W(3) 86(2) . . 4_565
O(13) W(3) O(22) W(4) -56.9(6) . . .
O(13) W(3) O(22) O(23) 18(6) . . .
O(13) W(3) O(22) W(4) 74(2) . . 4_565
O(22) W(3) O(13) W(4) 89.4(11) . . .
O(22) W(3) O(13) W(5) -157(3) . . .
O(22) W(3) O(13) W(6) -131(2) . . .
O(22) W(3) O(13) O(12) 97.9(19) . . .
O(22) W(3) O(13) O(9) -108.3(13) . . 2_656
O(13) W(3) O(23) W(3) 114.4(17) . . 4_565
O(13) W(3) O(23) W(4) -56.9(7) . . .
O(13) W(3) O(23) O(22) -161(6) . . .
O(13) W(3) O(23) W(4) 111(2) . . 4_565
O(23) W(3) O(13) W(4) 94.0(11) . . .
O(23) W(3) O(13) W(5) -153(4) . . .
O(23) W(3) O(13) W(6) -127(2) . . .
O(23) W(3) O(13) O(12) 102(2) . . .
O(23) W(3) O(13) O(9) -103.7(13) . . 2_656
O(18) W(3) O(19) W(4) 73(2) . . .
O(19) W(3) O(18) W(4) -91(3) . . .
O(18) W(3) O(22) W(3) -172.5(18) . . 4_565
O(18) W(3) O(22) W(4) 45.0(7) . . .
O(18) W(3) O(22) O(23) 120(6) . . .
O(18) W(3) O(22) W(4) 176(2) . . 4_565
O(22) W(3) O(18) W(4) -76.6(12) . . .
O(22) W(3) O(18) O(19) 15(3) . . .
O(18) W(3) O(23) W(3) -147.9(14) . . 4_565
O(18) W(3) O(23) W(4) 40.7(7) . . .
O(18) W(3) O(23) O(22) -64(6) . . .
O(18) W(3) O(23) W(4) -151(2) . . 4_565
O(23) W(3) O(18) W(4) -63.3(12) . . .
O(23) W(3) O(18) O(19) 28(3) . . .
O(19) W(3) O(22) W(3) -168(2) . . 4_565
O(19) W(3) O(22) W(4) 49.5(6) . . .
O(19) W(3) O(22) O(23) 124(6) . . .
O(19) W(3) O(22) W(4) -180(2) . . 4_565
O(22) W(3) O(19) W(4) -93.0(12) . . .
O(22) W(3) O(19) O(18) -166(3) . . .
O(19) W(3) O(23) W(3) -139.6(16) . . 4_565
O(19) W(3) O(23) W(4) 49.0(6) . . .
O(19) W(3) O(23) O(22) -55(6) . . .
O(19) W(3) O(23) W(4) -143(2) . . 4_565
O(23) W(3) O(19) W(4) -81.1(11) . . .
O(23) W(3) O(19) O(18) -154(3) . . .
O(22) W(3) O(23) W(3) -84(6) . . 4_565
O(22) W(3) O(23) W(4) 104(6) . . .
O(22) W(3) O(23) W(4) -88(7) . . 4_565
O(23) W(3) O(22) W(3) 68(5) . . 4_565
O(23) W(3) O(22) W(4) -75(6) . . .
O(23) W(3) O(22) W(4) 56(5) . . 4_565
W(3) W(4) O(3) W(1) 71.1(10) . . 2_656
W(3) W(4) O(3) O(4) 26.9(12) . . .
W(3) W(4) O(4) W(1) 119.3(18) . . .
W(3) W(4) O(4) W(1) 135.1(13) . . 2_656
W(3) W(4) O(4) O(3) -148.8(14) . . .
W(3) W(4) O(7) W(2) -27.8(6) . . .
W(3) W(4) O(7) O(8) -7(4) . . .
W(3) W(4) O(8) W(2) -47.3(18) . . .
W(3) W(4) O(8) O(7) 169(6) . . .
W(3) W(4) O(9) W(1) -93.0(6) . 2_656 2_656
W(3) W(4) O(9) W(5) 175.9(6) . 2_656 .
W(3) W(4) O(9) W(6) 175.1(7) . 2_656 .
W(3) W(4) O(9) Si(1) 35.9(11) . 2_656 .
W(3) W(4) O(9) O(13) 162.4(11) . 2_656 .
W(3) W(4) O(12) W(5) -6.1(16) . . .
W(3) W(4) O(12) W(6) -5.2(14) . . .
W(3) W(4) O(12) O(13) 12(2) . . .
W(3) W(4) O(13) W(5) -106(4) . . .
W(3) W(4) O(13) W(6) -65(4) . . .
W(3) W(4) O(13) O(12) -171.6(14) . . .
W(3) W(4) O(13) O(9) -17.3(10) . . 2_656
W(3) W(4) O(18) O(19) -91(3) . . .
W(3) W(4) O(19) O(18) 101(3) . . .
W(3) W(4) O(22) W(3) -45(2) . . 4_565
W(3) W(4) O(22) O(23) -102(6) . . .
W(3) W(4) O(22) W(4) -62(3) . . 4_565
W(3) W(4) O(23) W(3) -11(2) . . 4_565
W(3) W(4) O(23) O(22) 75(6) . . .
W(3) W(4) O(23) W(4) -18(3) . . 4_565
O(3) W(4) O(4) W(1) -92(2) . . .
O(3) W(4) O(4) W(1) -76.1(17) . . 2_656
O(3) W(4) O(4) W(3) 148.8(14) . . .
O(4) W(4) O(3) W(1) 44.2(11) . . 2_656
O(4) W(4) O(3) W(3) -26.9(12) . . .
O(3) W(4) O(7) W(2) -107.8(13) . . .
O(3) W(4) O(7) W(3) -80.0(11) . . .
O(3) W(4) O(7) O(8) -87(4) . . .
O(7) W(4) O(3) W(1) 98.5(12) . . 2_656
O(7) W(4) O(3) W(3) 27.4(5) . . .
O(7) W(4) O(3) O(4) 54.3(13) . . .
O(3) W(4) O(8) W(2) -124(2) . . .
O(3) W(4) O(8) W(3) -76(2) . . .
O(3) W(4) O(8) O(7) 93(4) . . .
O(8) W(4) O(3) W(1) 87.8(12) . . 2_656
O(8) W(4) O(3) W(3) 16.7(5) . . .
O(8) W(4) O(3) O(4) 43.6(14) . . .
O(3) W(4) O(9) W(1) -2.3(7) . 2_656 2_656
O(3) W(4) O(9) W(3) 90.8(7) . 2_656 .
O(3) W(4) O(9) W(5) -93.3(7) . 2_656 .
O(3) W(4) O(9) W(6) -94.1(8) . 2_656 .
O(3) W(4) O(9) Si(1) 126.7(15) . 2_656 .
O(3) W(4) O(9) O(13) -106.9(12) . 2_656 .
O(9) W(4) O(3) W(1) 3.2(10) 2_656 . 2_656
O(9) W(4) O(3) W(3) -67.9(5) 2_656 . .
O(9) W(4) O(3) O(4) -41.1(13) 2_656 . .
O(3) W(4) O(12) W(3) 78.9(9) . . .
O(3) W(4) O(12) W(5) 72.8(11) . . .
O(3) W(4) O(12) W(6) 73.8(9) . . .
O(3) W(4) O(12) O(13) 91.3(16) . . .
O(12) W(4) O(3) W(1) -69.9(12) . . 2_656
O(12) W(4) O(3) W(3) -141.0(5) . . .
O(12) W(4) O(3) O(4) -114.2(14) . . .
O(3) W(4) O(13) W(3) 83.6(6) . . .
O(3) W(4) O(13) W(5) -22(4) . . .
O(3) W(4) O(13) W(6) 19(3) . . .
O(3) W(4) O(13) O(12) -88.0(16) . . .
O(3) W(4) O(13) O(9) 66.4(10) . . 2_656
O(13) W(4) O(3) W(1) -38.8(13) . . 2_656
O(13) W(4) O(3) W(3) -109.9(8) . . .
O(13) W(4) O(3) O(4) -83.1(15) . . .
O(3) W(4) O(18) W(3) -77.8(7) . . .
O(3) W(4) O(18) O(19) -169(3) . . .
O(18) W(4) O(3) W(1) -167.4(14) . . 2_656
O(18) W(4) O(3) W(3) 121.5(8) . . .
O(18) W(4) O(3) O(4) 148.4(16) . . .
O(3) W(4) O(19) W(3) -89.4(8) . . .
O(3) W(4) O(19) O(18) 11(3) . . .
O(19) W(4) O(3) W(1) -171.5(12) . . 2_656
O(19) W(4) O(3) W(3) 117.4(8) . . .
O(19) W(4) O(3) O(4) 144.2(14) . . .
O(3) W(4) O(22) W(3) 11(2) . . .
O(3) W(4) O(22) W(3) -34(4) . . 4_565
O(3) W(4) O(22) O(23) -91(7) . . .
O(3) W(4) O(22) W(4) -51(5) . . 4_565
O(22) W(4) O(3) W(1) 60(3) . . 2_656
O(22) W(4) O(3) W(3) -11(2) . . .
O(22) W(4) O(3) O(4) 16(3) . . .
O(3) W(4) O(23) W(3) 50(2) . . .
O(3) W(4) O(23) W(3) 39(4) . . 4_565
O(3) W(4) O(23) O(22) 125(5) . . .
O(3) W(4) O(23) W(4) 32(6) . . 4_565
O(23) W(4) O(3) W(1) 22(3) . . 2_656
O(23) W(4) O(3) W(3) -49(2) . . .
O(23) W(4) O(3) O(4) -22(3) . . .
O(4) W(4) O(7) W(2) -84.8(13) . . .
O(4) W(4) O(7) W(3) -57.1(11) . . .
O(4) W(4) O(7) O(8) -64(4) . . .
O(7) W(4) O(4) W(1) 146.1(18) . . .
O(7) W(4) O(4) W(1) 161.9(14) . . 2_656
O(7) W(4) O(4) W(3) 26.8(5) . . .
O(7) W(4) O(4) O(3) -122.0(14) . . .
O(4) W(4) O(8) W(2) -104(2) . . .
O(4) W(4) O(8) W(3) -56(2) . . .
O(4) W(4) O(8) O(7) 113(4) . . .
O(8) W(4) O(4) W(1) 135.7(19) . . .
O(8) W(4) O(4) W(1) 151.6(14) . . 2_656
O(8) W(4) O(4) W(3) 16.4(6) . . .
O(8) W(4) O(4) O(3) -132.4(15) . . .
O(4) W(4) O(9) W(1) -24.2(6) . 2_656 2_656
O(4) W(4) O(9) W(3) 68.9(7) . 2_656 .
O(4) W(4) O(9) W(5) -115.2(8) . 2_656 .
O(4) W(4) O(9) W(6) -116.0(9) . 2_656 .
O(4) W(4) O(9) Si(1) 104.7(16) . 2_656 .
O(4) W(4) O(9) O(13) -128.8(12) . 2_656 .
O(9) W(4) O(4) W(1) 37.0(15) 2_656 . .
O(9) W(4) O(4) W(1) 52.9(11) 2_656 . 2_656
O(9) W(4) O(4) W(3) -82.3(7) 2_656 . .
O(9) W(4) O(4) O(3) 128.9(16) 2_656 . .
O(4) W(4) O(12) W(3) 53.8(8) . . .
O(4) W(4) O(12) W(5) 47.7(11) . . .
O(4) W(4) O(12) W(6) 48.6(9) . . .
O(4) W(4) O(12) O(13) 66.2(16) . . .
O(12) W(4) O(4) W(1) -24.4(18) . . .
O(12) W(4) O(4) W(1) -8.5(13) . . 2_656
O(12) W(4) O(4) W(3) -143.6(5) . . .
O(12) W(4) O(4) O(3) 67.6(14) . . .
O(4) W(4) O(13) W(3) 56.4(6) . . .
O(4) W(4) O(13) W(5) -49(4) . . .
O(4) W(4) O(13) W(6) -9(3) . . .
O(4) W(4) O(13) O(12) -115.2(16) . . .
O(4) W(4) O(13) O(9) 39.2(10) . . 2_656
O(13) W(4) O(4) W(1) 3.9(18) . . .
O(13) W(4) O(4) W(1) 19.8(13) . . 2_656
O(13) W(4) O(4) W(3) -115.4(7) . . .
O(13) W(4) O(4) O(3) 95.8(14) . . .
O(4) W(4) O(18) W(3) -63.4(7) . . .
O(4) W(4) O(18) O(19) -154(3) . . .
O(18) W(4) O(4) W(1) -124.1(17) . . .
O(18) W(4) O(4) W(1) -108.3(14) . . 2_656
O(18) W(4) O(4) W(3) 116.6(8) . . .
O(18) W(4) O(4) O(3) -32.2(15) . . .
O(4) W(4) O(19) W(3) -70.8(8) . . .
O(4) W(4) O(19) O(18) 30(3) . . .
O(19) W(4) O(4) W(1) -134.8(16) . . .
O(19) W(4) O(4) W(1) -118.9(13) . . 2_656
O(19) W(4) O(4) W(3) 105.9(9) . . .
O(19) W(4) O(4) O(3) -42.9(17) . . .
O(4) W(4) O(22) W(3) 21.3(11) . . .
O(4) W(4) O(22) W(3) -23(3) . . 4_565
O(4) W(4) O(22) O(23) -81(7) . . .
O(4) W(4) O(22) W(4) -41(4) . . 4_565
O(22) W(4) O(4) W(1) 95(2) . . .
O(22) W(4) O(4) W(1) 111.0(17) . . 2_656
O(22) W(4) O(4) W(3) -24.1(13) . . .
O(22) W(4) O(4) O(3) -172.9(16) . . .
O(4) W(4) O(23) W(3) 36.6(10) . . .
O(4) W(4) O(23) W(3) 26(3) . . 4_565
O(4) W(4) O(23) O(22) 112(6) . . .
O(4) W(4) O(23) W(4) 18(4) . . 4_565
O(23) W(4) O(4) W(1) 77(2) . . .
O(23) W(4) O(4) W(1) 92.6(18) . . 2_656
O(23) W(4) O(4) W(3) -42.6(13) . . .
O(23) W(4) O(4) O(3) 168.6(16) . . .
O(7) W(4) O(8) W(2) 143(6) . . .
O(7) W(4) O(8) W(3) -169(6) . . .
O(8) W(4) O(7) W(2) -21(3) . . .
O(8) W(4) O(7) W(3) 7(4) . . .
O(7) W(4) O(9) W(1) -89.5(7) . 2_656 2_656
O(7) W(4) O(9) W(3) 3.5(6) . 2_656 .
O(7) W(4) O(9) W(5) 179.5(6) . 2_656 .
O(7) W(4) O(9) W(6) 178.6(7) . 2_656 .
O(7) W(4) O(9) Si(1) 39.4(14) . 2_656 .
O(7) W(4) O(9) O(13) 165.9(11) . 2_656 .
O(9) W(4) O(7) W(2) -34.8(14) 2_656 . .
O(9) W(4) O(7) W(3) -7.0(12) 2_656 . .
O(9) W(4) O(7) O(8) -14(4) 2_656 . .
O(7) W(4) O(12) W(3) 3(3) . . .
O(7) W(4) O(12) W(5) -3(4) . . .
O(7) W(4) O(12) W(6) -2(2) . . .
O(7) W(4) O(12) O(13) 15(4) . . .
O(12) W(4) O(7) W(2) -32(4) . . .
O(12) W(4) O(7) W(3) -4(4) . . .
O(12) W(4) O(7) O(8) -11(7) . . .
O(7) W(4) O(13) W(3) -3.7(9) . . .
O(7) W(4) O(13) W(5) -109(4) . . .
O(7) W(4) O(13) W(6) -69(4) . . .
O(7) W(4) O(13) O(12) -175.3(14) . . .
O(7) W(4) O(13) O(9) -21.0(16) . . 2_656
O(13) W(4) O(7) W(2) -20(2) . . .
O(13) W(4) O(7) W(3) 7.5(19) . . .
O(13) W(4) O(7) O(8) 1(3) . . .
O(7) W(4) O(18) W(3) 10.3(7) . . .
O(7) W(4) O(18) O(19) -81(3) . . .
O(18) W(4) O(7) W(2) 171.8(14) . . .
O(18) W(4) O(7) W(3) -160.5(13) . . .
O(18) W(4) O(7) O(8) -167(4) . . .
O(7) W(4) O(19) W(3) -0.7(7) . . .
O(7) W(4) O(19) O(18) 100(3) . . .
O(19) W(4) O(7) W(2) 151.0(14) . . .
O(19) W(4) O(7) W(3) 178.8(13) . . .
O(19) W(4) O(7) O(8) 172(4) . . .
O(7) W(4) O(22) W(3) -28.5(5) . . .
O(7) W(4) O(22) W(3) -73(2) . . 4_565
O(7) W(4) O(22) O(23) -130(7) . . .
O(7) W(4) O(22) W(4) -90(3) . . 4_565
O(22) W(4) O(7) W(2) 60.4(14) . . .
O(22) W(4) O(7) W(3) 88.1(13) . . .
O(22) W(4) O(7) O(8) 81(4) . . .
O(7) W(4) O(23) W(3) -27.4(5) . . .
O(7) W(4) O(23) W(3) -38(2) . . 4_565
O(7) W(4) O(23) O(22) 48(6) . . .
O(7) W(4) O(23) W(4) -46(3) . . 4_565
O(23) W(4) O(7) W(2) 49.6(15) . . .
O(23) W(4) O(7) W(3) 77.4(13) . . .
O(23) W(4) O(7) O(8) 71(4) . . .
O(8) W(4) O(9) W(1) -92.1(8) . 2_656 2_656
O(8) W(4) O(9) W(3) 1.0(6) . 2_656 .
O(8) W(4) O(9) W(5) 176.9(8) . 2_656 .
O(8) W(4) O(9) W(6) 176.1(8) . 2_656 .
O(8) W(4) O(9) Si(1) 36.8(14) . 2_656 .
O(8) W(4) O(9) O(13) 163.3(12) . 2_656 .
O(9) W(4) O(8) W(2) -50(2) 2_656 . .
O(9) W(4) O(8) W(3) -3(2) 2_656 . .
O(9) W(4) O(8) O(7) 166(4) 2_656 . .
O(8) W(4) O(12) W(3) -2.2(18) . . .
O(8) W(4) O(12) W(5) -8(2) . . .
O(8) W(4) O(12) W(6) -7(2) . . .
O(8) W(4) O(12) O(13) 10(3) . . .
O(12) W(4) O(8) W(2) -42(4) . . .
O(12) W(4) O(8) W(3) 5(3) . . .
O(12) W(4) O(8) O(7) 174(3) . . .
O(8) W(4) O(13) W(3) -3.5(8) . . .
O(8) W(4) O(13) W(5) -109(4) . . .
O(8) W(4) O(13) W(6) -69(4) . . .
O(8) W(4) O(13) O(12) -175.2(14) . . .
O(8) W(4) O(13) O(9) -20.8(15) . . 2_656
O(13) W(4) O(8) W(2) -36(3) . . .
O(13) W(4) O(8) W(3) 11(2) . . .
O(13) W(4) O(8) O(7) -179(3) . . .
O(8) W(4) O(18) W(3) 7.9(7) . . .
O(8) W(4) O(18) O(19) -83(3) . . .
O(18) W(4) O(8) W(2) 157(2) . . .
O(18) W(4) O(8) W(3) -156(2) . . .
O(18) W(4) O(8) O(7) 13(4) . . .
O(8) W(4) O(19) W(3) 0.9(7) . . .
O(8) W(4) O(19) O(18) 102(3) . . .
O(19) W(4) O(8) W(2) 135(2) . . .
O(19) W(4) O(8) W(3) -177(2) . . .
O(19) W(4) O(8) O(7) -8(4) . . .
O(8) W(4) O(22) W(3) -17.5(6) . . .
O(8) W(4) O(22) W(3) -62(2) . . 4_565
O(8) W(4) O(22) O(23) -119(7) . . .
O(8) W(4) O(22) W(4) -79(3) . . 4_565
O(22) W(4) O(8) W(2) 47(2) . . .
O(22) W(4) O(8) W(3) 95(2) . . .
O(22) W(4) O(8) O(7) -96(4) . . .
O(8) W(4) O(23) W(3) -17.2(5) . . .
O(8) W(4) O(23) W(3) -28(2) . . 4_565
O(8) W(4) O(23) O(22) 58(6) . . .
O(8) W(4) O(23) W(4) -35(3) . . 4_565
O(23) W(4) O(8) W(2) 35(2) . . .
O(23) W(4) O(8) W(3) 82(2) . . .
O(23) W(4) O(8) O(7) -108(4) . . .
O(9) W(4) O(12) W(3) 6.0(10) 2_656 . .
O(9) W(4) O(12) W(5) -0.1(6) 2_656 . .
O(9) W(4) O(12) W(6) 0.8(7) 2_656 . .
O(9) W(4) O(12) O(13) 18.4(15) 2_656 . .
O(12) W(4) O(9) W(1) 91.1(7) . 2_656 2_656
O(12) W(4) O(9) W(3) -175.9(6) . 2_656 .
O(12) W(4) O(9) W(5) 0.1(4) . 2_656 .
O(12) W(4) O(9) W(6) -0.8(7) . 2_656 .
O(12) W(4) O(9) Si(1) -140.0(15) . 2_656 .
O(12) W(4) O(9) O(13) -13.5(11) . 2_656 .
O(9) W(4) O(13) W(3) 17.3(10) 2_656 . .
O(9) W(4) O(13) W(5) -88(4) 2_656 . .
O(9) W(4) O(13) W(6) -48(3) 2_656 . .
O(9) W(4) O(13) O(12) -154(2) 2_656 . .
O(13) W(4) O(9) W(1) 104.6(11) . 2_656 2_656
O(13) W(4) O(9) W(3) -162.4(11) . 2_656 .
O(13) W(4) O(9) W(5) 13.6(9) . 2_656 .
O(13) W(4) O(9) W(6) 12.7(9) . 2_656 .
O(13) W(4) O(9) Si(1) -126.5(18) . 2_656 .
O(9) W(4) O(18) W(3) -97(2) 2_656 . .
O(9) W(4) O(18) O(19) 172(2) 2_656 . .
O(18) W(4) O(9) W(1) 18(2) . 2_656 2_656
O(18) W(4) O(9) W(3) 111(2) . 2_656 .
O(18) W(4) O(9) W(5) -73(2) . 2_656 .
O(18) W(4) O(9) W(6) -74(2) . 2_656 .
O(18) W(4) O(9) Si(1) 147(2) . 2_656 .
O(18) W(4) O(9) O(13) -87(2) . 2_656 .
O(9) W(4) O(19) W(3) -131(7) 2_656 . .
O(9) W(4) O(19) O(18) -31(9) 2_656 . .
O(19) W(4) O(9) W(1) 41(7) . 2_656 2_656
O(19) W(4) O(9) W(3) 134(7) . 2_656 .
O(19) W(4) O(9) W(5) -50(7) . 2_656 .
O(19) W(4) O(9) W(6) -51(7) . 2_656 .
O(19) W(4) O(9) Si(1) 170(7) . 2_656 .
O(19) W(4) O(9) O(13) -64(7) . 2_656 .
O(9) W(4) O(22) W(3) 65.0(6) 2_656 . .
O(9) W(4) O(22) W(3) 20(2) 2_656 . 4_565
O(9) W(4) O(22) O(23) -37(7) 2_656 . .
O(9) W(4) O(22) W(4) 3(3) 2_656 . 4_565
O(22) W(4) O(9) W(1) -166.5(13) . 2_656 2_656
O(22) W(4) O(9) W(3) -73.5(12) . 2_656 .
O(22) W(4) O(9) W(5) 102.5(13) . 2_656 .
O(22) W(4) O(9) W(6) 101.6(13) . 2_656 .
O(22) W(4) O(9) Si(1) -37.6(18) . 2_656 .
O(22) W(4) O(9) O(13) 88.9(15) . 2_656 .
O(9) W(4) O(23) W(3) 67.8(5) 2_656 . .
O(9) W(4) O(23) W(3) 57(2) 2_656 . 4_565
O(9) W(4) O(23) O(22) 143(7) 2_656 . .
O(9) W(4) O(23) W(4) 50(3) 2_656 . 4_565
O(23) W(4) O(9) W(1) -175.0(13) . 2_656 2_656
O(23) W(4) O(9) W(3) -81.9(12) . 2_656 .
O(23) W(4) O(9) W(5) 94.0(12) . 2_656 .
O(23) W(4) O(9) W(6) 93.2(13) . 2_656 .
O(23) W(4) O(9) Si(1) -46.1(17) . 2_656 .
O(23) W(4) O(9) O(13) 80.4(15) . 2_656 .
O(12) W(4) O(13) W(3) 171.6(14) . . .
O(12) W(4) O(13) W(5) 66(4) . . .
O(12) W(4) O(13) W(6) 107(4) . . .
O(12) W(4) O(13) O(9) 154(2) . . 2_656
O(13) W(4) O(12) W(3) -12(2) . . .
O(13) W(4) O(12) W(5) -18.5(13) . . .
O(13) W(4) O(12) W(6) -17.6(13) . . .
O(12) W(4) O(18) W(3) -164.9(8) . . .
O(12) W(4) O(18) O(19) 104(3) . . .
O(18) W(4) O(12) W(3) 159.2(11) . . .
O(18) W(4) O(12) W(5) 153.1(12) . . .
O(18) W(4) O(12) W(6) 154.0(10) . . .
O(18) W(4) O(12) O(13) 171.6(17) . . .
O(12) W(4) O(19) W(3) 180.0(7) . . .
O(12) W(4) O(19) O(18) -79(3) . . .
O(19) W(4) O(12) W(3) -180.0(9) . . .
O(19) W(4) O(12) W(5) 173.9(11) . . .
O(19) W(4) O(12) W(6) 174.9(9) . . .
O(19) W(4) O(12) O(13) -167.5(17) . . .
O(12) W(4) O(22) W(3) 139.3(6) . . .
O(12) W(4) O(22) W(3) 94(2) . . 4_565
O(12) W(4) O(22) O(23) 37(7) . . .
O(12) W(4) O(22) W(4) 77(3) . . 4_565
O(22) W(4) O(12) W(3) -86.4(12) . . .
O(22) W(4) O(12) W(5) -92.5(13) . . .
O(22) W(4) O(12) W(6) -91.5(12) . . .
O(22) W(4) O(12) O(13) -73.9(19) . . .
O(12) W(4) O(23) W(3) 140.8(5) . . .
O(12) W(4) O(23) W(3) 130(2) . . 4_565
O(12) W(4) O(23) O(22) -144(6) . . .
O(12) W(4) O(23) W(4) 123(3) . . 4_565
O(23) W(4) O(12) W(3) -77.8(12) . . .
O(23) W(4) O(12) W(5) -83.9(13) . . .
O(23) W(4) O(12) W(6) -83.0(12) . . .
O(23) W(4) O(12) O(13) -65.4(18) . . .
O(13) W(4) O(18) W(3) -159.4(14) . . .
O(13) W(4) O(18) O(19) 110(3) . . .
O(18) W(4) O(13) W(3) 161.1(13) . . .
O(18) W(4) O(13) W(5) 56(5) . . .
O(18) W(4) O(13) W(6) 96(4) . . .
O(18) W(4) O(13) O(12) -11(2) . . .
O(18) W(4) O(13) O(9) 143.8(12) . . 2_656
O(13) W(4) O(19) W(3) 171.4(13) . . .
O(13) W(4) O(19) O(18) -88(3) . . .
O(19) W(4) O(13) W(3) -171.9(12) . . .
O(19) W(4) O(13) W(5) 83(5) . . .
O(19) W(4) O(13) W(6) 123(3) . . .
O(19) W(4) O(13) O(12) 16(2) . . .
O(19) W(4) O(13) O(9) 170.8(11) . . 2_656
O(13) W(4) O(22) W(3) 109.4(8) . . .
O(13) W(4) O(22) W(3) 65(2) . . 4_565
O(13) W(4) O(22) O(23) 8(7) . . .
O(13) W(4) O(22) W(4) 48(3) . . 4_565
O(22) W(4) O(13) W(3) -77.8(12) . . .
O(22) W(4) O(13) W(5) 177(4) . . .
O(22) W(4) O(13) W(6) -143(4) . . .
O(22) W(4) O(13) O(12) 110.6(19) . . .
O(22) W(4) O(13) O(9) -95.0(14) . . 2_656
O(13) W(4) O(23) W(3) 112.3(8) . . .
O(13) W(4) O(23) W(3) 101(2) . . 4_565
O(13) W(4) O(23) O(22) -172(7) . . .
O(13) W(4) O(23) W(4) 94(3) . . 4_565
O(23) W(4) O(13) W(3) -75.9(12) . . .
O(23) W(4) O(13) W(5) 179(3) . . .
O(23) W(4) O(13) W(6) -141(4) . . .
O(23) W(4) O(13) O(12) 112(2) . . .
O(23) W(4) O(13) O(9) -93.2(14) . . 2_656
O(18) W(4) O(19) W(3) -101(3) . . .
O(19) W(4) O(18) W(3) 91(3) . . .
O(18) W(4) O(22) W(3) -117.3(10) . . .
O(18) W(4) O(22) W(3) -162(2) . . 4_565
O(18) W(4) O(22) O(23) 141(6) . . .
O(18) W(4) O(22) W(4) -179.1(18) . . 4_565
O(22) W(4) O(18) W(3) 87.4(13) . . .
O(22) W(4) O(18) O(19) -3(3) . . .
O(18) W(4) O(23) W(3) -119.4(12) . . .
O(18) W(4) O(23) W(3) -130(2) . . 4_565
O(18) W(4) O(23) O(22) -44(7) . . .
O(18) W(4) O(23) W(4) -138(3) . . 4_565
O(23) W(4) O(18) W(3) 97.9(14) . . .
O(23) W(4) O(18) O(19) 7(3) . . .
O(19) W(4) O(22) W(3) -118.5(8) . . .
O(19) W(4) O(22) W(3) -163(2) . . 4_565
O(19) W(4) O(22) O(23) 140(6) . . .
O(19) W(4) O(22) W(4) 180(3) . . 4_565
O(22) W(4) O(19) W(3) 75.9(12) . . .
O(22) W(4) O(19) O(18) 177(3) . . .
O(19) W(4) O(23) W(3) -116.8(8) . . .
O(19) W(4) O(23) W(3) -128(2) . . 4_565
O(19) W(4) O(23) O(22) -41(7) . . .
O(19) W(4) O(23) W(4) -135(3) . . 4_565
O(23) W(4) O(19) W(3) 85.2(12) . . .
O(23) W(4) O(19) O(18) -174(3) . . .
O(22) W(4) O(23) W(3) -75(6) . . .
O(22) W(4) O(23) W(3) -86(7) . . 4_565
O(22) W(4) O(23) W(4) -94(8) . . 4_565
O(23) W(4) O(22) W(3) 102(6) . . .
O(23) W(4) O(22) W(3) 57(5) . . 4_565
O(23) W(4) O(22) W(4) 40(5) . . 4_565
W(6) W(5) O(5) W(1) -68.1(8) . . 2_656
W(6) W(5) O(5) O(6) -25.9(10) . . .
O(5) W(5) W(6) O(6) 13.9(7) . . .
O(5) W(5) W(6) O(12) 80.6(10) . . .
O(5) W(5) W(6) O(13) 87.1(8) . . .
O(5) W(5) W(6) O(14) -99(2) . . .
O(5) W(5) W(6) O(16) -78.7(11) . . .
O(5) W(5) W(6) O(17) -101.0(10) . . .
O(5) W(5) W(6) O(24) 160.9(12) . . .
O(5) W(5) W(6) O(25) 174.2(11) . . .
O(5) W(5) W(6) O(9) 74.0(7) . . 2_656
O(5) W(5) W(6) O(11) 115.1(10) . . 2_656
O(5) W(5) W(6) O(15) -101.4(13) . . 2_656
W(6) W(5) O(6) W(1) -118.9(18) . . .
W(6) W(5) O(6) W(1) -135.1(14) . . 2_656
W(6) W(5) O(6) O(5) 150.0(12) . . .
O(6) W(5) W(6) O(5) -13.9(7) . . .
O(6) W(5) W(6) O(12) 66.6(10) . . .
O(6) W(5) W(6) O(13) 73.2(8) . . .
O(6) W(5) W(6) O(14) -113(2) . . .
O(6) W(5) W(6) O(16) -92.7(11) . . .
O(6) W(5) W(6) O(17) -114.9(10) . . .
O(6) W(5) W(6) O(24) 146.9(11) . . .
O(6) W(5) W(6) O(25) 160.3(11) . . .
O(6) W(5) W(6) O(9) 60.1(6) . . 2_656
O(6) W(5) W(6) O(11) 101.1(10) . . 2_656
O(6) W(5) W(6) O(15) -115.4(12) . . 2_656
W(6) W(5) O(9) W(1) 93.2(5) . 2_656 2_656
W(6) W(5) O(9) W(3) -174.9(8) . 2_656 .
W(6) W(5) O(9) W(4) -175.7(6) . 2_656 .
W(6) W(5) O(9) Si(1) -35.4(9) . 2_656 .
W(6) W(5) O(9) O(13) -162.2(11) . 2_656 .
O(9) W(5) W(6) O(5) -74.0(7) 2_656 . .
O(9) W(5) W(6) O(6) -60.1(6) 2_656 . .
O(9) W(5) W(6) O(12) 6.6(10) 2_656 . .
O(9) W(5) W(6) O(13) 13.1(8) 2_656 . .
O(9) W(5) W(6) O(14) -173(2) 2_656 . .
O(9) W(5) W(6) O(16) -152.7(11) 2_656 . .
O(9) W(5) W(6) O(17) -175.0(10) 2_656 . .
O(9) W(5) W(6) O(24) 86.9(11) 2_656 . .
O(9) W(5) W(6) O(25) 100.2(11) 2_656 . .
O(9) W(5) W(6) O(11) 41.1(9) 2_656 . 2_656
O(9) W(5) W(6) O(15) -175.4(13) 2_656 . 2_656
W(6) W(5) O(12) W(3) 5.5(14) . . .
W(6) W(5) O(12) W(4) 6.4(16) . . .
W(6) W(5) O(12) O(13) -12(2) . . .
O(12) W(5) W(6) O(5) -80.6(10) . . .
O(12) W(5) W(6) O(6) -66.6(10) . . .
O(12) W(5) W(6) O(13) 6.6(11) . . .
O(12) W(5) W(6) O(14) -179(2) . . .
O(12) W(5) W(6) O(16) -159.3(14) . . .
O(12) W(5) W(6) O(17) 178.5(13) . . .
O(12) W(5) W(6) O(24) 80.3(14) . . .
O(12) W(5) W(6) O(25) 93.7(13) . . .
O(12) W(5) W(6) O(9) -6.6(10) . . 2_656
O(12) W(5) W(6) O(11) 34.5(13) . . 2_656
O(12) W(5) W(6) O(15) 178.0(14) . . 2_656
W(6) W(5) O(13) W(3) 65(3) . . .
W(6) W(5) O(13) W(4) 106(4) . . .
W(6) W(5) O(13) O(12) 171.8(14) . . .
W(6) W(5) O(13) O(9) 17.4(11) . . 2_656
O(13) W(5) W(6) O(5) -87.1(8) . . .
O(13) W(5) W(6) O(6) -73.2(8) . . .
O(13) W(5) W(6) O(12) -6.6(11) . . .
O(13) W(5) W(6) O(14) 174(2) . . .
O(13) W(5) W(6) O(16) -165.8(13) . . .
O(13) W(5) W(6) O(17) 171.9(12) . . .
O(13) W(5) W(6) O(24) 73.8(13) . . .
O(13) W(5) W(6) O(25) 87.1(12) . . .
O(13) W(5) W(6) O(9) -13.1(8) . . 2_656
O(13) W(5) W(6) O(11) 28.0(11) . . 2_656
O(13) W(5) W(6) O(15) 171.5(13) . . 2_656
W(6) W(5) O(14) W(2) 49(2) . . 2_656
W(6) W(5) O(14) O(15) 174(6) . . 2_656
O(14) W(5) W(6) O(5) 99(2) . . .
O(14) W(5) W(6) O(6) 113(2) . . .
O(14) W(5) W(6) O(12) 179(2) . . .
O(14) W(5) W(6) O(13) -174(2) . . .
O(14) W(5) W(6) O(16) 20(2) . . .
O(14) W(5) W(6) O(17) -2(2) . . .
O(14) W(5) W(6) O(24) -100(2) . . .
O(14) W(5) W(6) O(25) -87(2) . . .
O(14) W(5) W(6) O(9) 173(2) . . 2_656
O(14) W(5) W(6) O(11) -146(2) . . 2_656
O(14) W(5) W(6) O(15) -3(2) . . 2_656
W(6) W(5) O(15) W(2) 27.6(9) . 2_656 2_656
W(6) W(5) O(15) O(14) -4(3) . 2_656 .
O(15) W(5) W(6) O(5) 101.4(13) 2_656 . .
O(15) W(5) W(6) O(6) 115.4(12) 2_656 . .
O(15) W(5) W(6) O(12) -178.0(14) 2_656 . .
O(15) W(5) W(6) O(13) -171.5(13) 2_656 . .
O(15) W(5) W(6) O(14) 3(2) 2_656 . .
O(15) W(5) W(6) O(16) 22.7(16) 2_656 . .
O(15) W(5) W(6) O(17) 0.5(12) 2_656 . .
O(15) W(5) W(6) O(24) -97.7(16) 2_656 . .
O(15) W(5) W(6) O(25) -84.3(15) 2_656 . .
O(15) W(5) W(6) O(9) 175.4(13) 2_656 . 2_656
O(15) W(5) W(6) O(11) -143.5(15) 2_656 . 2_656
W(6) W(5) O(16) O(17) 94(2) . . .
O(16) W(5) W(6) O(5) 78.7(11) . . .
O(16) W(5) W(6) O(6) 92.7(11) . . .
O(16) W(5) W(6) O(12) 159.3(14) . . .
O(16) W(5) W(6) O(13) 165.8(13) . . .
O(16) W(5) W(6) O(14) -20(2) . . .
O(16) W(5) W(6) O(17) -22.3(13) . . .
O(16) W(5) W(6) O(24) -120.4(15) . . .
O(16) W(5) W(6) O(25) -107.0(14) . . .
O(16) W(5) W(6) O(9) 152.7(11) . . 2_656
O(16) W(5) W(6) O(11) -166.2(13) . . 2_656
O(16) W(5) W(6) O(15) -22.7(16) . . 2_656
W(6) W(5) O(17) O(16) -97(2) . . .
O(17) W(5) W(6) O(5) 101.0(10) . . .
O(17) W(5) W(6) O(6) 114.9(10) . . .
O(17) W(5) W(6) O(12) -178.5(13) . . .
O(17) W(5) W(6) O(13) -171.9(12) . . .
O(17) W(5) W(6) O(14) 2(2) . . .
O(17) W(5) W(6) O(16) 22.3(13) . . .
O(17) W(5) W(6) O(24) -98.1(14) . . .
O(17) W(5) W(6) O(25) -84.8(13) . . .
O(17) W(5) W(6) O(9) 175.0(10) . . 2_656
O(17) W(5) W(6) O(11) -143.9(12) . . 2_656
O(17) W(5) W(6) O(15) -0.5(12) . . 2_656
W(6) W(5) O(24) W(5) 11(4) . . 4_565
W(6) W(5) O(24) O(25) -77(6) . . .
W(6) W(5) O(24) W(6) 7(2) . . 4_565
O(24) W(5) W(6) O(5) -160.9(12) . . .
O(24) W(5) W(6) O(6) -146.9(11) . . .
O(24) W(5) W(6) O(12) -80.3(14) . . .
O(24) W(5) W(6) O(13) -73.8(13) . . .
O(24) W(5) W(6) O(14) 100(2) . . .
O(24) W(5) W(6) O(16) 120.4(15) . . .
O(24) W(5) W(6) O(17) 98.1(14) . . .
O(24) W(5) W(6) O(25) 13.4(14) . . .
O(24) W(5) W(6) O(9) -86.9(11) . . 2_656
O(24) W(5) W(6) O(11) -45.8(14) . . 2_656
O(24) W(5) W(6) O(15) 97.7(16) . . 2_656
W(6) W(5) O(25) W(5) 55(2) . . 4_565
W(6) W(5) O(25) O(24) 101(6) . . .
W(6) W(5) O(25) W(6) 39.0(17) . . 4_565
O(25) W(5) W(6) O(5) -174.2(11) . . .
O(25) W(5) W(6) O(6) -160.3(11) . . .
O(25) W(5) W(6) O(12) -93.7(13) . . .
O(25) W(5) W(6) O(13) -87.1(12) . . .
O(25) W(5) W(6) O(14) 87(2) . . .
O(25) W(5) W(6) O(16) 107.0(14) . . .
O(25) W(5) W(6) O(17) 84.8(13) . . .
O(25) W(5) W(6) O(24) -13.4(14) . . .
O(25) W(5) W(6) O(9) -100.2(11) . . 2_656
O(25) W(5) W(6) O(11) -59.2(13) . . 2_656
O(25) W(5) W(6) O(15) 84.3(15) . . 2_656
O(5) W(5) O(6) W(1) 91.1(18) . . .
O(5) W(5) O(6) W(1) 74.9(14) . . 2_656
O(5) W(5) O(6) W(6) -150.0(12) . . .
O(6) W(5) O(5) W(1) -42.2(10) . . 2_656
O(6) W(5) O(5) W(6) 25.9(10) . . .
O(5) W(5) O(9) W(1) 0.7(5) . 2_656 2_656
O(5) W(5) O(9) W(3) 92.6(7) . 2_656 .
O(5) W(5) O(9) W(4) 91.8(6) . 2_656 .
O(5) W(5) O(9) W(6) -92.5(5) . 2_656 .
O(5) W(5) O(9) Si(1) -127.9(12) . 2_656 .
O(5) W(5) O(9) O(13) 105.3(11) . 2_656 .
O(9) W(5) O(5) W(1) -0.9(7) 2_656 . 2_656
O(9) W(5) O(5) W(6) 67.2(4) 2_656 . .
O(9) W(5) O(5) O(6) 41.3(11) 2_656 . .
O(5) W(5) O(12) W(3) -74.6(9) . . .
O(5) W(5) O(12) W(4) -73.8(11) . . .
O(5) W(5) O(12) W(6) -80.2(9) . . .
O(5) W(5) O(12) O(13) -92.2(18) . . .
O(12) W(5) O(5) W(1) 72.4(10) . . 2_656
O(12) W(5) O(5) W(6) 140.5(6) . . .
O(12) W(5) O(5) O(6) 114.6(12) . . .
O(5) W(5) O(13) W(3) -20(3) . . .
O(5) W(5) O(13) W(4) 20(4) . . .
O(5) W(5) O(13) W(6) -85.2(7) . . .
O(5) W(5) O(13) O(12) 86.6(17) . . .
O(5) W(5) O(13) O(9) -67.8(10) . . 2_656
O(13) W(5) O(5) W(1) 41.4(10) . . 2_656
O(13) W(5) O(5) W(6) 109.5(7) . . .
O(13) W(5) O(5) O(6) 83.6(13) . . .
O(5) W(5) O(14) W(2) 129(3) . . 2_656
O(5) W(5) O(14) W(6) 80(2) . . .
O(5) W(5) O(14) O(15) -106(4) . . 2_656
O(14) W(5) O(5) W(1) -84.6(11) . . 2_656
O(14) W(5) O(5) W(6) -16.4(8) . . .
O(14) W(5) O(5) O(6) -42.3(13) . . .
O(5) W(5) O(15) W(2) 105.6(16) . 2_656 2_656
O(5) W(5) O(15) W(6) 78.0(12) . 2_656 .
O(5) W(5) O(15) O(14) 74(4) . 2_656 .
O(15) W(5) O(5) W(1) -95.2(10) 2_656 . 2_656
O(15) W(5) O(5) W(6) -27.1(6) 2_656 . .
O(15) W(5) O(5) O(6) -53.0(12) 2_656 . .
O(5) W(5) O(16) W(6) 80.7(7) . . .
O(5) W(5) O(16) O(17) 175(2) . . .
O(16) W(5) O(5) W(1) 170.1(10) . . 2_656
O(16) W(5) O(5) W(6) -121.8(6) . . .
O(16) W(5) O(5) O(6) -147.6(12) . . .
O(5) W(5) O(17) W(6) 92.0(7) . . .
O(5) W(5) O(17) O(16) -5(2) . . .
O(17) W(5) O(5) W(1) 171.8(9) . . 2_656
O(17) W(5) O(5) W(6) -120.0(6) . . .
O(17) W(5) O(5) O(6) -145.9(12) . . .
O(5) W(5) O(24) W(5) -47(5) . . 4_565
O(5) W(5) O(24) W(6) -57(2) . . .
O(5) W(5) O(24) O(25) -134(6) . . .
O(5) W(5) O(24) W(6) -51(4) . . 4_565
O(24) W(5) O(5) W(1) -12(2) . . 2_656
O(24) W(5) O(5) W(6) 57(2) . . .
O(24) W(5) O(5) O(6) 31(2) . . .
O(5) W(5) O(25) W(5) 34(4) . . 4_565
O(5) W(5) O(25) W(6) -21(3) . . .
O(5) W(5) O(25) O(24) 80(7) . . .
O(5) W(5) O(25) W(6) 18(4) . . 4_565
O(25) W(5) O(5) W(1) -48(3) . . 2_656
O(25) W(5) O(5) W(6) 20(3) . . .
O(25) W(5) O(5) O(6) -6(3) . . .
O(6) W(5) O(9) W(1) 23.8(5) . 2_656 2_656
O(6) W(5) O(9) W(3) 115.8(8) . 2_656 .
O(6) W(5) O(9) W(4) 115.0(7) . 2_656 .
O(6) W(5) O(9) W(6) -69.4(5) . 2_656 .
O(6) W(5) O(9) Si(1) -104.8(12) . 2_656 .
O(6) W(5) O(9) O(13) 128.5(12) . 2_656 .
O(9) W(5) O(6) W(1) -37.0(15) 2_656 . .
O(9) W(5) O(6) W(1) -53.2(11) 2_656 . 2_656
O(9) W(5) O(6) W(6) 81.9(6) 2_656 . .
O(9) W(5) O(6) O(5) -128.1(12) 2_656 . .
O(6) W(5) O(12) W(3) -48.4(9) . . .
O(6) W(5) O(12) W(4) -47.5(11) . . .
O(6) W(5) O(12) W(6) -53.9(8) . . .
O(6) W(5) O(12) O(13) -66.0(17) . . .
O(12) W(5) O(6) W(1) 24.3(18) . . .
O(12) W(5) O(6) W(1) 8.1(14) . . 2_656
O(12) W(5) O(6) W(6) 143.2(6) . . .
O(12) W(5) O(6) O(5) -66.8(12) . . .
O(6) W(5) O(13) W(3) 8(3) . . .
O(6) W(5) O(13) W(4) 49(4) . . .
O(6) W(5) O(13) W(6) -56.6(5) . . .
O(6) W(5) O(13) O(12) 115.1(17) . . .
O(6) W(5) O(13) O(9) -39.2(9) . . 2_656
O(13) W(5) O(6) W(1) -3.8(17) . . .
O(13) W(5) O(6) W(1) -20.0(14) . . 2_656
O(13) W(5) O(6) W(6) 115.1(7) . . .
O(13) W(5) O(6) O(5) -94.9(12) . . .
O(6) W(5) O(14) W(2) 109(3) . . 2_656
O(6) W(5) O(14) W(6) 60(2) . . .
O(6) W(5) O(14) O(15) -126(4) . . 2_656
O(14) W(5) O(6) W(1) -135.5(19) . . .
O(14) W(5) O(6) W(1) -151.7(16) . . 2_656
O(14) W(5) O(6) W(6) -16.6(7) . . .
O(14) W(5) O(6) O(5) 133.4(14) . . .
O(6) W(5) O(15) W(2) 82.1(16) . 2_656 2_656
O(6) W(5) O(15) W(6) 54.6(11) . 2_656 .
O(6) W(5) O(15) O(14) 51(4) . 2_656 .
O(15) W(5) O(6) W(1) -144.7(18) 2_656 . .
O(15) W(5) O(6) W(1) -160.9(15) 2_656 . 2_656
O(15) W(5) O(6) W(6) -25.8(6) 2_656 . .
O(15) W(5) O(6) O(5) 124.2(12) 2_656 . .
O(6) W(5) O(16) W(6) 65.1(6) . . .
O(6) W(5) O(16) O(17) 159(2) . . .
O(16) W(5) O(6) W(1) 124.7(17) . . .
O(16) W(5) O(6) W(1) 108.6(14) . . 2_656
O(16) W(5) O(6) W(6) -116.3(7) . . .
O(16) W(5) O(6) O(5) 33.6(13) . . .
O(6) W(5) O(17) W(6) 73.0(7) . . .
O(6) W(5) O(17) O(16) -24(2) . . .
O(17) W(5) O(6) W(1) 132.8(16) . . .
O(17) W(5) O(6) W(1) 116.6(13) . . 2_656
O(17) W(5) O(6) W(6) -108.3(8) . . .
O(17) W(5) O(6) O(5) 41.7(14) . . .
O(6) W(5) O(24) W(5) -28(4) . . 4_565
O(6) W(5) O(24) W(6) -38.5(9) . . .
O(6) W(5) O(24) O(25) -115(6) . . .
O(6) W(5) O(24) W(6) -32(3) . . 4_565
O(24) W(5) O(6) W(1) -74(2) . . .
O(24) W(5) O(6) W(1) -90.0(16) . . 2_656
O(24) W(5) O(6) W(6) 45.1(11) . . .
O(24) W(5) O(6) O(5) -165.0(13) . . .
O(6) W(5) O(25) W(5) 30(2) . . 4_565
O(6) W(5) O(25) W(6) -24.4(11) . . .
O(6) W(5) O(25) O(24) 77(6) . . .
O(6) W(5) O(25) W(6) 15(2) . . 4_565
O(25) W(5) O(6) W(1) -91.1(19) . . .
O(25) W(5) O(6) W(1) -107.3(16) . . 2_656
O(25) W(5) O(6) W(6) 27.8(12) . . .
O(25) W(5) O(6) O(5) 177.7(14) . . .
O(9) W(5) O(12) W(3) -0.8(7) 2_656 . .
O(9) W(5) O(12) W(4) 0.1(6) 2_656 . .
O(9) W(5) O(12) W(6) -6.3(10) 2_656 . .
O(9) W(5) O(12) O(13) -18.4(16) 2_656 . .
O(12) W(5) O(9) W(1) -91.2(6) . 2_656 2_656
O(12) W(5) O(9) W(3) 0.7(7) . 2_656 .
O(12) W(5) O(9) W(4) -0.1(4) . 2_656 .
O(12) W(5) O(9) W(6) 175.6(6) . 2_656 .
O(12) W(5) O(9) Si(1) 140.2(13) . 2_656 .
O(12) W(5) O(9) O(13) 13.4(11) . 2_656 .
O(9) W(5) O(13) W(3) 47(3) 2_656 . .
O(9) W(5) O(13) W(4) 88(4) 2_656 . .
O(9) W(5) O(13) W(6) -17.4(11) 2_656 . .
O(9) W(5) O(13) O(12) 154(2) 2_656 . .
O(13) W(5) O(9) W(1) -104.6(11) . 2_656 2_656
O(13) W(5) O(9) W(3) -12.7(9) . 2_656 .
O(13) W(5) O(9) W(4) -13.5(9) . 2_656 .
O(13) W(5) O(9) W(6) 162.2(11) . 2_656 .
O(13) W(5) O(9) Si(1) 126.7(16) . 2_656 .
O(9) W(5) O(14) W(2) 55(3) 2_656 . 2_656
O(9) W(5) O(14) W(6) 7(2) 2_656 . .
O(9) W(5) O(14) O(15) -180(3) 2_656 . 2_656
O(14) W(5) O(9) W(1) 91.2(7) . 2_656 2_656
O(14) W(5) O(9) W(3) -176.9(9) . 2_656 .
O(14) W(5) O(9) W(4) -177.7(8) . 2_656 .
O(14) W(5) O(9) W(6) -2.0(7) . 2_656 .
O(14) W(5) O(9) Si(1) -37.5(12) . 2_656 .
O(14) W(5) O(9) O(13) -164.2(12) . 2_656 .
O(9) W(5) O(15) W(2) 31.8(16) 2_656 2_656 2_656
O(9) W(5) O(15) W(6) 4.2(12) 2_656 2_656 .
O(9) W(5) O(15) O(14) 0(3) 2_656 2_656 .
O(15) W(5) O(9) W(1) 91.1(6) 2_656 2_656 2_656
O(15) W(5) O(9) W(3) -177.0(7) 2_656 2_656 .
O(15) W(5) O(9) W(4) -177.8(6) 2_656 2_656 .
O(15) W(5) O(9) W(6) -2.1(6) 2_656 2_656 .
O(15) W(5) O(9) Si(1) -37.5(12) 2_656 2_656 .
O(15) W(5) O(9) O(13) -164.3(11) 2_656 2_656 .
O(9) W(5) O(16) W(6) 101(2) 2_656 . .
O(9) W(5) O(16) O(17) -165(2) 2_656 . .
O(16) W(5) O(9) W(1) -20(2) . 2_656 2_656
O(16) W(5) O(9) W(3) 72(2) . 2_656 .
O(16) W(5) O(9) W(4) 70.7(19) . 2_656 .
O(16) W(5) O(9) W(6) -113.6(18) . 2_656 .
O(16) W(5) O(9) Si(1) -149.0(17) . 2_656 .
O(16) W(5) O(9) O(13) 84(2) . 2_656 .
O(9) W(5) O(17) W(6) 147(5) 2_656 . .
O(9) W(5) O(17) O(16) 50(6) 2_656 . .
O(17) W(5) O(9) W(1) -56(5) . 2_656 2_656
O(17) W(5) O(9) W(3) 36(5) . 2_656 .
O(17) W(5) O(9) W(4) 35(5) . 2_656 .
O(17) W(5) O(9) W(6) -149(5) . 2_656 .
O(17) W(5) O(9) Si(1) 175(5) . 2_656 .
O(17) W(5) O(9) O(13) 49(5) . 2_656 .
O(9) W(5) O(24) W(5) -57(4) 2_656 . 4_565
O(9) W(5) O(24) W(6) -67.6(4) 2_656 . .
O(9) W(5) O(24) O(25) -144(6) 2_656 . .
O(9) W(5) O(24) W(6) -61(2) 2_656 . 4_565
O(24) W(5) O(9) W(1) 176.5(9) . 2_656 2_656
O(24) W(5) O(9) W(3) -91.6(10) . 2_656 .
O(24) W(5) O(9) W(4) -92.4(9) . 2_656 .
O(24) W(5) O(9) W(6) 83.3(8) . 2_656 .
O(24) W(5) O(9) Si(1) 47.9(13) . 2_656 .
O(24) W(5) O(9) O(13) -78.8(13) . 2_656 .
O(9) W(5) O(25) W(5) -10(2) 2_656 . 4_565
O(9) W(5) O(25) W(6) -65.4(4) 2_656 . .
O(9) W(5) O(25) O(24) 36(6) 2_656 . .
O(9) W(5) O(25) W(6) -26.4(19) 2_656 . 4_565
O(25) W(5) O(9) W(1) 168.7(9) . 2_656 2_656
O(25) W(5) O(9) W(3) -99.4(10) . 2_656 .
O(25) W(5) O(9) W(4) -100.2(9) . 2_656 .
O(25) W(5) O(9) W(6) 75.5(8) . 2_656 .
O(25) W(5) O(9) Si(1) 40.0(13) . 2_656 .
O(25) W(5) O(9) O(13) -86.7(13) . 2_656 .
O(12) W(5) O(13) W(3) -107(4) . . .
O(12) W(5) O(13) W(4) -66(4) . . .
O(12) W(5) O(13) W(6) -171.8(14) . . .
O(12) W(5) O(13) O(9) -154(2) . . 2_656
O(13) W(5) O(12) W(3) 17.6(14) . . .
O(13) W(5) O(12) W(4) 18.5(14) . . .
O(13) W(5) O(12) W(6) 12(2) . . .
O(12) W(5) O(14) W(2) 50(5) . . 2_656
O(12) W(5) O(14) W(6) 1(3) . . .
O(12) W(5) O(14) O(15) 175(3) . . 2_656
O(14) W(5) O(12) W(3) 5(2) . . .
O(14) W(5) O(12) W(4) 6(2) . . .
O(14) W(5) O(12) W(6) -0.4(17) . . .
O(14) W(5) O(12) O(13) -12(3) . . .
O(12) W(5) O(15) W(2) 22(4) . 2_656 2_656
O(12) W(5) O(15) W(6) -6(4) . 2_656 .
O(12) W(5) O(15) O(14) -10(6) . 2_656 .
O(15) W(5) O(12) W(3) 10(4) 2_656 . .
O(15) W(5) O(12) W(4) 11(4) 2_656 . .
O(15) W(5) O(12) W(6) 4(3) 2_656 . .
O(15) W(5) O(12) O(13) -8(4) 2_656 . .
O(12) W(5) O(16) W(6) 166.7(9) . . .
O(12) W(5) O(16) O(17) -99(2) . . .
O(16) W(5) O(12) W(3) -156.6(11) . . .
O(16) W(5) O(12) W(4) -155.7(12) . . .
O(16) W(5) O(12) W(6) -162.1(12) . . .
O(16) W(5) O(12) O(13) -174.2(18) . . .
O(12) W(5) O(17) W(6) -179.0(8) . . .
O(12) W(5) O(17) O(16) 84(2) . . .
O(17) W(5) O(12) W(3) -175.8(10) . . .
O(17) W(5) O(12) W(4) -174.9(11) . . .
O(17) W(5) O(12) W(6) 178.7(11) . . .
O(17) W(5) O(12) O(13) 166.6(18) . . .
O(12) W(5) O(24) W(5) -130(4) . . 4_565
O(12) W(5) O(24) W(6) -140.6(7) . . .
O(12) W(5) O(24) O(25) 143(6) . . .
O(12) W(5) O(24) W(6) -134(2) . . 4_565
O(24) W(5) O(12) W(3) 82.7(14) . . .
O(24) W(5) O(12) W(4) 83.5(16) . . .
O(24) W(5) O(12) W(6) 77.1(14) . . .
O(24) W(5) O(12) O(13) 65(2) . . .
O(12) W(5) O(25) W(5) -84(2) . . 4_565
O(12) W(5) O(25) W(6) -139.1(7) . . .
O(12) W(5) O(25) O(24) -38(6) . . .
O(12) W(5) O(25) W(6) -100.1(19) . . 4_565
O(25) W(5) O(12) W(3) 90.9(14) . . .
O(25) W(5) O(12) W(4) 91.8(16) . . .
O(25) W(5) O(12) W(6) 85.4(14) . . .
O(25) W(5) O(12) O(13) 73(2) . . .
O(13) W(5) O(14) W(2) 42(4) . . 2_656
O(13) W(5) O(14) W(6) -7(3) . . .
O(13) W(5) O(14) O(15) 167(4) . . 2_656
O(14) W(5) O(13) W(3) 67(3) . . .
O(14) W(5) O(13) W(4) 108(4) . . .
O(14) W(5) O(13) W(6) 2.1(9) . . .
O(14) W(5) O(13) O(12) 173.9(16) . . .
O(14) W(5) O(13) O(9) 19.5(15) . . 2_656
O(13) W(5) O(15) W(2) 16(2) . 2_656 2_656
O(13) W(5) O(15) W(6) -11.8(19) . 2_656 .
O(13) W(5) O(15) O(14) -16(4) . 2_656 .
O(15) W(5) O(13) W(3) 71(3) 2_656 . .
O(15) W(5) O(13) W(4) 111(4) 2_656 . .
O(15) W(5) O(13) W(6) 5.8(9) 2_656 . .
O(15) W(5) O(13) O(12) 177.6(14) 2_656 . .
O(15) W(5) O(13) O(9) 23.2(17) 2_656 . 2_656
O(13) W(5) O(16) W(6) 162.9(15) . . .
O(13) W(5) O(16) O(17) -103(2) . . .
O(16) W(5) O(13) W(3) -100(3) . . .
O(16) W(5) O(13) W(4) -59(5) . . .
O(16) W(5) O(13) W(6) -164.5(14) . . .
O(16) W(5) O(13) O(12) 7(2) . . .
O(16) W(5) O(13) O(9) -147.1(13) . . 2_656
O(13) W(5) O(17) W(6) -170.1(14) . . .
O(13) W(5) O(17) O(16) 93(2) . . .
O(17) W(5) O(13) W(3) -124(3) . . .
O(17) W(5) O(13) W(4) -83(5) . . .
O(17) W(5) O(13) W(6) 170.9(13) . . .
O(17) W(5) O(13) O(12) -17(2) . . .
O(17) W(5) O(13) O(9) -171.7(12) . . 2_656
O(13) W(5) O(24) W(5) -101(4) . . 4_565
O(13) W(5) O(24) W(6) -112.1(9) . . .
O(13) W(5) O(24) O(25) 171(6) . . .
O(13) W(5) O(24) W(6) -105(3) . . 4_565
O(24) W(5) O(13) W(3) 141(4) . . .
O(24) W(5) O(13) W(4) -178(3) . . .
O(24) W(5) O(13) W(6) 76.3(12) . . .
O(24) W(5) O(13) O(12) -112(2) . . .
O(24) W(5) O(13) O(9) 93.7(15) . . 2_656
O(13) W(5) O(25) W(5) -55(2) . . 4_565
O(13) W(5) O(25) W(6) -109.6(8) . . .
O(13) W(5) O(25) O(24) -8(6) . . .
O(13) W(5) O(25) W(6) -70.5(19) . . 4_565
O(25) W(5) O(13) W(3) 143(3) . . .
O(25) W(5) O(13) W(4) -176(4) . . .
O(25) W(5) O(13) W(6) 78.3(12) . . .
O(25) W(5) O(13) O(12) -110(2) . . .
O(25) W(5) O(13) O(9) 95.7(14) . . 2_656
O(14) W(5) O(15) W(2) 31(3) . 2_656 2_656
O(14) W(5) O(15) W(6) 4(3) . 2_656 .
O(15) W(5) O(14) W(2) -125(6) 2_656 . 2_656
O(15) W(5) O(14) W(6) -174(6) 2_656 . .
O(14) W(5) O(16) W(6) -5.9(8) . . .
O(14) W(5) O(16) O(17) 88(2) . . .
O(16) W(5) O(14) W(2) -149(3) . . 2_656
O(16) W(5) O(14) W(6) 162(2) . . .
O(16) W(5) O(14) O(15) -24(4) . . 2_656
O(14) W(5) O(17) W(6) 0.6(7) . . .
O(14) W(5) O(17) O(16) -97(2) . . .
O(17) W(5) O(14) W(2) -129(3) . . 2_656
O(17) W(5) O(14) W(6) -178(2) . . .
O(17) W(5) O(14) O(15) -4(4) . . 2_656
O(14) W(5) O(24) W(5) 27(4) . . 4_565
O(14) W(5) O(24) W(6) 16.4(9) . . .
O(14) W(5) O(24) O(25) -60(6) . . .
O(14) W(5) O(24) W(6) 23(2) . . 4_565
O(24) W(5) O(14) W(2) -29(3) . . 2_656
O(24) W(5) O(14) W(6) -78(2) . . .
O(24) W(5) O(14) O(15) 96(4) . . 2_656
O(14) W(5) O(25) W(5) 72(2) . . 4_565
O(14) W(5) O(25) W(6) 17.0(8) . . .
O(14) W(5) O(25) O(24) 118(6) . . .
O(14) W(5) O(25) W(6) 56.0(19) . . 4_565
O(25) W(5) O(14) W(2) -41(3) . . 2_656
O(25) W(5) O(14) W(6) -90(2) . . .
O(25) W(5) O(14) O(15) 84(4) . . 2_656
O(15) W(5) O(16) W(6) -10.4(8) 2_656 . .
O(15) W(5) O(16) O(17) 84(2) 2_656 . .
O(16) W(5) O(15) W(2) -171.9(17) . 2_656 2_656
O(16) W(5) O(15) W(6) 160.5(14) . 2_656 .
O(16) W(5) O(15) O(14) 157(4) . 2_656 .
O(15) W(5) O(17) W(6) -0.2(5) 2_656 . .
O(15) W(5) O(17) O(16) -97(2) 2_656 . .
O(17) W(5) O(15) W(2) -152.8(17) . 2_656 2_656
O(17) W(5) O(15) W(6) 179.6(10) . 2_656 .
O(17) W(5) O(15) O(14) 176(4) . 2_656 .
O(15) W(5) O(24) W(5) 38(4) 2_656 . 4_565
O(15) W(5) O(24) W(6) 27.5(7) 2_656 . .
O(15) W(5) O(24) O(25) -49(6) 2_656 . .
O(15) W(5) O(24) W(6) 34(2) 2_656 . 4_565
O(24) W(5) O(15) W(2) -51.7(19) . 2_656 2_656
O(24) W(5) O(15) W(6) -79.3(16) . 2_656 .
O(24) W(5) O(15) O(14) -83(4) . 2_656 .
O(15) W(5) O(25) W(5) 83(2) 2_656 . 4_565
O(15) W(5) O(25) W(6) 28.3(7) 2_656 . .
O(15) W(5) O(25) O(24) 129(6) 2_656 . .
O(15) W(5) O(25) W(6) 67.3(18) 2_656 . 4_565
O(25) W(5) O(15) W(2) -62.1(19) . 2_656 2_656
O(25) W(5) O(15) W(6) -89.6(16) . 2_656 .
O(25) W(5) O(15) O(14) -93(4) . 2_656 .
O(16) W(5) O(17) W(6) 97(2) . . .
O(17) W(5) O(16) W(6) -94(2) . . .
O(16) W(5) O(24) W(5) 131(4) . . 4_565
O(16) W(5) O(24) W(6) 120.7(8) . . .
O(16) W(5) O(24) O(25) 44(6) . . .
O(16) W(5) O(24) W(6) 127(2) . . 4_565
O(24) W(5) O(16) W(6) -98.5(11) . . .
O(24) W(5) O(16) O(17) -4(3) . . .
O(16) W(5) O(25) W(5) 174(2) . . 4_565
O(16) W(5) O(25) W(6) 118.8(8) . . .
O(16) W(5) O(25) O(24) -140(6) . . .
O(16) W(5) O(25) W(6) 157.8(17) . . 4_565
O(25) W(5) O(16) W(6) -88.6(10) . . .
O(25) W(5) O(16) O(17) 6(2) . . .
O(17) W(5) O(24) W(5) 130(4) . . 4_565
O(17) W(5) O(24) W(6) 119.3(6) . . .
O(17) W(5) O(24) O(25) 43(6) . . .
O(17) W(5) O(24) W(6) 126(2) . . 4_565
O(24) W(5) O(17) W(6) -86.6(9) . . .
O(24) W(5) O(17) O(16) 176(2) . . .
O(17) W(5) O(25) W(5) 176(2) . . 4_565
O(17) W(5) O(25) W(6) 120.6(6) . . .
O(17) W(5) O(25) O(24) -138(6) . . .
O(17) W(5) O(25) W(6) 159.6(19) . . 4_565
O(25) W(5) O(17) W(6) -77.5(9) . . .
O(25) W(5) O(17) O(16) -175(2) . . .
O(24) W(5) O(25) W(5) -46(6) . . 4_565
O(24) W(5) O(25) W(6) -101(6) . . .
O(24) W(5) O(25) W(6) -62(6) . . 4_565
O(25) W(5) O(24) W(5) 87(6) . . 4_565
O(25) W(5) O(24) W(6) 77(6) . . .
O(25) W(5) O(24) W(6) 83(6) . . 4_565
W(5) W(6) O(5) W(1) 119.0(7) . . 2_656
W(5) W(6) O(5) O(6) 153.1(10) . . .
W(5) W(6) O(6) W(1) 81(2) . . .
W(5) W(6) O(6) W(1) 54.8(17) . . 2_656
W(5) W(6) O(6) O(5) -27.7(11) . . .
W(5) W(6) O(9) W(1) -87.1(5) . 2_656 2_656
W(5) W(6) O(9) W(3) 5.5(8) . 2_656 .
W(5) W(6) O(9) W(4) 4.4(6) . 2_656 .
W(5) W(6) O(9) Si(1) 148.5(8) . 2_656 .
W(5) W(6) O(9) O(13) 15.3(9) . 2_656 .
W(5) W(6) O(11) W(2) 159.1(4) . 2_656 2_656
W(5) W(6) O(11) O(10) -135.6(12) . 2_656 2_656
W(5) W(6) O(11) Si(1) -62.2(17) . 2_656 .
W(5) W(6) O(12) W(3) -174.8(13) . . .
W(5) W(6) O(12) W(4) -174.0(15) . . .
W(5) W(6) O(12) O(13) 167(2) . . .
W(5) W(6) O(13) W(3) -139(2) . . .
W(5) W(6) O(13) W(4) -113(4) . . .
W(5) W(6) O(13) O(12) -8.3(15) . . .
W(5) W(6) O(13) O(9) -162.1(11) . . 2_656
W(5) W(6) O(14) W(2) -138(2) . . 2_656
W(5) W(6) O(14) O(15) -7(6) . . 2_656
W(5) W(6) O(15) W(2) -154.7(8) . 2_656 2_656
W(5) W(6) O(15) O(14) 176(4) . 2_656 .
W(5) W(6) O(16) O(17) -90(2) . . .
W(5) W(6) O(17) O(16) 74(2) . . .
W(5) W(6) O(24) W(5) -173(2) . . 4_565
W(5) W(6) O(24) O(25) 103(6) . . .
W(5) W(6) O(24) W(6) -175(2) . . 4_565
W(5) W(6) O(25) W(5) -137.2(18) . . 4_565
W(5) W(6) O(25) O(24) -76(6) . . .
W(5) W(6) O(25) W(6) -147.5(15) . . 4_565
O(5) W(6) O(6) W(1) 109(2) . . .
O(5) W(6) O(6) W(1) 82.6(18) . . 2_656
O(5) W(6) O(6) W(5) 27.7(11) . . .
O(6) W(6) O(5) W(1) -34.2(9) . . 2_656
O(6) W(6) O(5) W(5) -153.1(10) . . .
O(5) W(6) O(9) W(1) -10.7(6) . 2_656 2_656
O(5) W(6) O(9) W(3) 81.8(8) . 2_656 .
O(5) W(6) O(9) W(4) 80.7(7) . 2_656 .
O(5) W(6) O(9) W(5) 76.3(5) . 2_656 .
O(5) W(6) O(9) Si(1) -135.2(11) . 2_656 .
O(5) W(6) O(9) O(13) 91.6(10) . 2_656 .
O(9) W(6) O(5) W(1) 14.0(7) 2_656 . 2_656
O(9) W(6) O(5) W(5) -105.0(5) 2_656 . .
O(9) W(6) O(5) O(6) 48.2(11) 2_656 . .
O(5) W(6) O(11) W(2) -98.9(7) . 2_656 2_656
O(5) W(6) O(11) O(10) -33.6(17) . 2_656 2_656
O(5) W(6) O(11) Si(1) 39.8(14) . 2_656 .
O(11) W(6) O(5) W(1) -19.1(10) 2_656 . 2_656
O(11) W(6) O(5) W(5) -138.1(5) 2_656 . .
O(11) W(6) O(5) O(6) 15.1(12) 2_656 . .
O(5) W(6) O(12) W(3) -82.4(9) . . .
O(5) W(6) O(12) W(4) -81.7(10) . . .
O(5) W(6) O(12) W(5) 92.4(10) . . .
O(5) W(6) O(12) O(13) -100.7(19) . . .
O(12) W(6) O(5) W(1) 85.8(8) . . 2_656
O(12) W(6) O(5) W(5) -33.1(5) . . .
O(12) W(6) O(5) O(6) 120.0(12) . . .
O(5) W(6) O(13) W(3) -56(2) . . .
O(5) W(6) O(13) W(4) -30(3) . . .
O(5) W(6) O(13) W(5) 82.9(7) . . .
O(5) W(6) O(13) O(12) 74.6(18) . . .
O(5) W(6) O(13) O(9) -79.3(10) . . 2_656
O(13) W(6) O(5) W(1) 60.9(9) . . 2_656
O(13) W(6) O(5) W(5) -58.1(7) . . .
O(13) W(6) O(5) O(6) 95.0(12) . . .
O(5) W(6) O(14) W(2) 128(3) . . 2_656
O(5) W(6) O(14) W(5) -94(2) . . .
O(5) W(6) O(14) O(15) -101(4) . . 2_656
O(14) W(6) O(5) W(1) -83.1(13) . . 2_656
O(14) W(6) O(5) W(5) 157.9(11) . . .
O(14) W(6) O(5) O(6) -49.0(15) . . .
O(5) W(6) O(15) W(2) 111.7(14) . 2_656 2_656
O(5) W(6) O(15) W(5) -93.6(11) . 2_656 .
O(5) W(6) O(15) O(14) 82(4) . 2_656 .
O(15) W(6) O(5) W(1) -95.9(10) 2_656 . 2_656
O(15) W(6) O(5) W(5) 145.2(9) 2_656 . .
O(15) W(6) O(5) O(6) -61.7(13) 2_656 . .
O(5) W(6) O(16) W(5) -90.4(8) . . .
O(5) W(6) O(16) O(17) 179(2) . . .
O(16) W(6) O(5) W(1) 165.7(9) . . 2_656
O(16) W(6) O(5) W(5) 46.7(5) . . .
O(16) W(6) O(5) O(6) -160.1(12) . . .
O(5) W(6) O(17) W(5) -75.1(7) . . .
O(5) W(6) O(17) O(16) -0.7(19) . . .
O(17) W(6) O(5) W(1) 165.9(8) . . 2_656
O(17) W(6) O(5) W(5) 46.9(5) . . .
O(17) W(6) O(5) O(6) -159.9(11) . . .
O(5) W(6) O(24) W(5) 50(3) . . .
O(5) W(6) O(24) W(5) -122(2) . . 4_565
O(5) W(6) O(24) O(25) 153(5) . . .
O(5) W(6) O(24) W(6) -124(2) . . 4_565
O(24) W(6) O(5) W(1) 68(3) . . 2_656
O(24) W(6) O(5) W(5) -51(3) . . .
O(24) W(6) O(5) O(6) 102(3) . . .
O(5) W(6) O(25) W(5) 24(5) . . .
O(5) W(6) O(25) W(5) -113(4) . . 4_565
O(5) W(6) O(25) O(24) -52(9) . . .
O(5) W(6) O(25) W(6) -123(4) . . 4_565
O(25) W(6) O(5) W(1) 94(5) . . 2_656
O(25) W(6) O(5) W(5) -25(5) . . .
O(25) W(6) O(5) O(6) 129(5) . . .
O(6) W(6) O(9) W(1) 15.8(5) . 2_656 2_656
O(6) W(6) O(9) W(3) 108.3(9) . 2_656 .
O(6) W(6) O(9) W(4) 107.3(8) . 2_656 .
O(6) W(6) O(9) W(5) 102.9(6) . 2_656 .
O(6) W(6) O(9) Si(1) -108.6(11) . 2_656 .
O(6) W(6) O(9) O(13) 118.2(11) . 2_656 .
O(9) W(6) O(6) W(1) -12.4(17) 2_656 . .
O(9) W(6) O(6) W(1) -38.8(15) 2_656 . 2_656
O(9) W(6) O(6) W(5) -93.6(6) 2_656 . .
O(9) W(6) O(6) O(5) -121.4(12) 2_656 . .
O(6) W(6) O(11) W(2) -91.3(6) . 2_656 2_656
O(6) W(6) O(11) O(10) -26.0(15) . 2_656 2_656
O(6) W(6) O(11) Si(1) 47.4(12) . 2_656 .
O(11) W(6) O(6) W(1) -57.3(19) 2_656 . .
O(11) W(6) O(6) W(1) -83.7(17) 2_656 . 2_656
O(11) W(6) O(6) W(5) -138.5(5) 2_656 . .
O(11) W(6) O(6) O(5) -166.2(11) 2_656 . .
O(6) W(6) O(12) W(3) -56.2(8) . . .
O(6) W(6) O(12) W(4) -55.5(9) . . .
O(6) W(6) O(12) W(5) 118.6(9) . . .
O(6) W(6) O(12) O(13) -74.5(18) . . .
O(12) W(6) O(6) W(1) 52(2) . . .
O(12) W(6) O(6) W(1) 25.2(17) . . 2_656
O(12) W(6) O(6) W(5) -29.7(5) . . .
O(12) W(6) O(6) O(5) -57.4(11) . . .
O(6) W(6) O(13) W(3) -26(2) . . .
O(6) W(6) O(13) W(4) 1(2) . . .
O(6) W(6) O(13) W(5) 113.5(7) . . .
O(6) W(6) O(13) O(12) 105.2(18) . . .
O(6) W(6) O(13) O(9) -48.7(9) . . 2_656
O(13) W(6) O(6) W(1) 27(2) . . .
O(13) W(6) O(6) W(1) 0.9(17) . . 2_656
O(13) W(6) O(6) W(5) -53.9(6) . . .
O(13) W(6) O(6) O(5) -81.7(12) . . .
O(6) W(6) O(14) W(2) 105(3) . . 2_656
O(6) W(6) O(14) W(5) -117(2) . . .
O(6) W(6) O(14) O(15) -124(4) . . 2_656
O(14) W(6) O(6) W(1) -119(2) . . .
O(14) W(6) O(6) W(1) -145.4(19) . . 2_656
O(14) W(6) O(6) W(5) 159.8(10) . . .
O(14) W(6) O(6) O(5) 132.1(14) . . .
O(6) W(6) O(15) W(2) 85.0(15) . 2_656 2_656
O(6) W(6) O(15) W(5) -120.3(11) . 2_656 .
O(6) W(6) O(15) O(14) 55(4) . 2_656 .
O(15) W(6) O(6) W(1) -129(2) 2_656 . .
O(15) W(6) O(6) W(1) -155.7(18) 2_656 . 2_656
O(15) W(6) O(6) W(5) 149.4(7) 2_656 . .
O(15) W(6) O(6) O(5) 121.7(12) 2_656 . .
O(6) W(6) O(16) W(5) -100.7(8) . . .
O(6) W(6) O(16) O(17) 169(2) . . .
O(16) W(6) O(6) W(1) 128.7(19) . . .
O(16) W(6) O(6) W(1) 102.3(17) . . 2_656
O(16) W(6) O(6) W(5) 47.5(5) . . .
O(16) W(6) O(6) O(5) 19.7(12) . . .
O(6) W(6) O(17) W(5) -86.7(8) . . .
O(6) W(6) O(17) O(16) -12(2) . . .
O(17) W(6) O(6) W(1) 132.2(19) . . .
O(17) W(6) O(6) W(1) 105.8(17) . . 2_656
O(17) W(6) O(6) W(5) 51.0(6) . . .
O(17) W(6) O(6) O(5) 23.3(12) . . .
O(6) W(6) O(24) W(5) 112.4(13) . . .
O(6) W(6) O(24) W(5) -60(3) . . 4_565
O(6) W(6) O(24) O(25) -145(5) . . .
O(6) W(6) O(24) W(6) -62(2) . . 4_565
O(24) W(6) O(6) W(1) -25(2) . . .
O(24) W(6) O(6) W(1) -51(2) . . 2_656
O(24) W(6) O(6) W(5) -105.7(14) . . .
O(24) W(6) O(6) O(5) -133.4(17) . . .
O(6) W(6) O(25) W(5) 128.5(19) . . .
O(6) W(6) O(25) W(5) -9(3) . . 4_565
O(6) W(6) O(25) O(24) 52(6) . . .
O(6) W(6) O(25) W(6) -19(3) . . 4_565
O(25) W(6) O(6) W(1) -44(3) . . .
O(25) W(6) O(6) W(1) -70(2) . . 2_656
O(25) W(6) O(6) W(5) -125(2) . . .
O(25) W(6) O(6) O(5) -153(2) . . .
O(9) W(6) O(11) W(2) -143.3(11) 2_656 2_656 2_656
O(9) W(6) O(11) O(10) -78.0(17) 2_656 2_656 2_656
O(9) W(6) O(11) Si(1) -4.6(9) 2_656 2_656 .
O(11) W(6) O(9) W(1) 128.4(10) 2_656 2_656 2_656
O(11) W(6) O(9) W(3) -139.1(12) 2_656 2_656 .
O(11) W(6) O(9) W(4) -140.1(11) 2_656 2_656 .
O(11) W(6) O(9) W(5) -144.5(8) 2_656 2_656 .
O(11) W(6) O(9) Si(1) 4.0(8) 2_656 2_656 .
O(11) W(6) O(9) O(13) -129.2(13) 2_656 2_656 .
O(9) W(6) O(12) W(3) -1.6(6) 2_656 . .
O(9) W(6) O(12) W(4) -0.9(8) 2_656 . .
O(9) W(6) O(12) W(5) 173.2(10) 2_656 . .
O(9) W(6) O(12) O(13) -19.9(18) 2_656 . .
O(12) W(6) O(9) W(1) -90.8(6) . 2_656 2_656
O(12) W(6) O(9) W(3) 1.7(7) . 2_656 .
O(12) W(6) O(9) W(4) 0.7(6) . 2_656 .
O(12) W(6) O(9) W(5) -3.8(5) . 2_656 .
O(12) W(6) O(9) Si(1) 144.7(12) . 2_656 .
O(12) W(6) O(9) O(13) 11.6(9) . 2_656 .
O(9) W(6) O(13) W(3) 23.0(19) 2_656 . .
O(9) W(6) O(13) W(4) 49(3) 2_656 . .
O(9) W(6) O(13) W(5) 162.1(11) 2_656 . .
O(9) W(6) O(13) O(12) 154(2) 2_656 . .
O(13) W(6) O(9) W(1) -102.4(10) . 2_656 2_656
O(13) W(6) O(9) W(3) -9.9(8) . 2_656 .
O(13) W(6) O(9) W(4) -10.9(7) . 2_656 .
O(13) W(6) O(9) W(5) -15.3(9) . 2_656 .
O(13) W(6) O(9) Si(1) 133.2(15) . 2_656 .
O(9) W(6) O(14) W(2) 49(3) 2_656 . 2_656
O(9) W(6) O(14) W(5) -173(2) 2_656 . .
O(9) W(6) O(14) O(15) -180(3) 2_656 . 2_656
O(14) W(6) O(9) W(1) 90.3(9) . 2_656 2_656
O(14) W(6) O(9) W(3) -177.2(10) . 2_656 .
O(14) W(6) O(9) W(4) -178.3(9) . 2_656 .
O(14) W(6) O(9) W(5) 177.3(9) . 2_656 .
O(14) W(6) O(9) Si(1) -34.2(13) . 2_656 .
O(14) W(6) O(9) O(13) -167.4(12) . 2_656 .
O(9) W(6) O(15) W(2) 30.1(17) 2_656 2_656 2_656
O(9) W(6) O(15) W(5) -175.2(13) 2_656 2_656 .
O(9) W(6) O(15) O(14) 0(4) 2_656 2_656 .
O(15) W(6) O(9) W(1) 90.2(8) 2_656 2_656 2_656
O(15) W(6) O(9) W(3) -177.3(8) 2_656 2_656 .
O(15) W(6) O(9) W(4) -178.4(7) 2_656 2_656 .
O(15) W(6) O(9) W(5) 177.2(7) 2_656 2_656 .
O(15) W(6) O(9) Si(1) -34.3(13) 2_656 2_656 .
O(15) W(6) O(9) O(13) -167.5(10) 2_656 2_656 .
O(9) W(6) O(16) W(5) -44.4(16) 2_656 . .
O(9) W(6) O(16) O(17) -135(2) 2_656 . .
O(16) W(6) O(9) W(1) -56.3(13) . 2_656 2_656
O(16) W(6) O(9) W(3) 36.2(16) . 2_656 .
O(16) W(6) O(9) W(4) 35.2(15) . 2_656 .
O(16) W(6) O(9) W(5) 30.8(11) . 2_656 .
O(16) W(6) O(9) Si(1) 179.3(11) . 2_656 .
O(16) W(6) O(9) O(13) 46.1(16) . 2_656 .
O(9) W(6) O(17) W(5) -9.8(19) 2_656 . .
O(9) W(6) O(17) O(16) 65(3) 2_656 . .
O(17) W(6) O(9) W(1) -79.7(16) . 2_656 2_656
O(17) W(6) O(9) W(3) 13(2) . 2_656 .
O(17) W(6) O(9) W(4) 11.8(18) . 2_656 .
O(17) W(6) O(9) W(5) 7.4(15) . 2_656 .
O(17) W(6) O(9) Si(1) 155.9(13) . 2_656 .
O(17) W(6) O(9) O(13) 22.7(19) . 2_656 .
O(9) W(6) O(24) W(5) 102.2(5) 2_656 . .
O(9) W(6) O(24) W(5) -71(2) 2_656 . 4_565
O(9) W(6) O(24) O(25) -155(6) 2_656 . .
O(9) W(6) O(24) W(6) -73(2) 2_656 . 4_565
O(24) W(6) O(9) W(1) -170.9(9) . 2_656 2_656
O(24) W(6) O(9) W(3) -78.4(10) . 2_656 .
O(24) W(6) O(9) W(4) -79.5(9) . 2_656 .
O(24) W(6) O(9) W(5) -83.9(8) . 2_656 .
O(24) W(6) O(9) Si(1) 64.6(12) . 2_656 .
O(24) W(6) O(9) O(13) -68.6(12) . 2_656 .
O(9) W(6) O(25) W(5) 101.7(5) 2_656 . .
O(9) W(6) O(25) W(5) -35.5(19) 2_656 . 4_565
O(9) W(6) O(25) O(24) 25(6) 2_656 . .
O(9) W(6) O(25) W(6) -45.8(16) 2_656 . 4_565
O(25) W(6) O(9) W(1) -176.8(9) . 2_656 2_656
O(25) W(6) O(9) W(3) -84.3(11) . 2_656 .
O(25) W(6) O(9) W(4) -85.3(10) . 2_656 .
O(25) W(6) O(9) W(5) -89.7(9) . 2_656 .
O(25) W(6) O(9) Si(1) 58.8(13) . 2_656 .
O(25) W(6) O(9) O(13) -74.4(12) . 2_656 .
O(11) W(6) O(12) W(3) 29.0(9) 2_656 . .
O(11) W(6) O(12) W(4) 29.7(11) 2_656 . .
O(11) W(6) O(12) W(5) -156.2(9) 2_656 . .
O(11) W(6) O(12) O(13) 11(2) 2_656 . .
O(12) W(6) O(11) W(2) 177.9(6) . 2_656 2_656
O(12) W(6) O(11) O(10) -116.8(15) . 2_656 2_656
O(12) W(6) O(11) Si(1) -43.4(14) . 2_656 .
O(11) W(6) O(13) W(3) 59(2) 2_656 . .
O(11) W(6) O(13) W(4) 86(4) 2_656 . .
O(11) W(6) O(13) W(5) -161.5(7) 2_656 . .
O(11) W(6) O(13) O(12) -169.8(19) 2_656 . .
O(11) W(6) O(13) O(9) 36.3(9) 2_656 . 2_656
O(13) W(6) O(11) W(2) -177.5(9) . 2_656 2_656
O(13) W(6) O(11) O(10) -112.2(17) . 2_656 2_656
O(13) W(6) O(11) Si(1) -38.8(13) . 2_656 .
O(11) W(6) O(14) W(2) 17(3) 2_656 . 2_656
O(11) W(6) O(14) W(5) 154.6(19) 2_656 . .
O(11) W(6) O(14) O(15) 148(5) 2_656 . 2_656
O(14) W(6) O(11) W(2) -7.2(12) . 2_656 2_656
O(14) W(6) O(11) O(10) 58.1(18) . 2_656 2_656
O(14) W(6) O(11) Si(1) 131.4(19) . 2_656 .
O(11) W(6) O(15) W(2) 0.5(12) 2_656 2_656 2_656
O(11) W(6) O(15) W(5) 155.1(10) 2_656 2_656 .
O(11) W(6) O(15) O(14) -29(4) 2_656 2_656 .
O(15) W(6) O(11) W(2) -0.3(7) 2_656 2_656 2_656
O(15) W(6) O(11) O(10) 65.0(17) 2_656 2_656 2_656
O(15) W(6) O(11) Si(1) 138.4(15) 2_656 2_656 .
O(11) W(6) O(16) W(5) 115(4) 2_656 . .
O(11) W(6) O(16) O(17) 25(5) 2_656 . .
O(16) W(6) O(11) W(2) 54(4) . 2_656 2_656
O(16) W(6) O(11) O(10) 119(4) . 2_656 2_656
O(16) W(6) O(11) Si(1) -167(3) . 2_656 .
O(11) W(6) O(17) W(5) 115.4(14) 2_656 . .
O(11) W(6) O(17) O(16) -170(2) 2_656 . .
O(17) W(6) O(11) W(2) 69.6(17) . 2_656 2_656
O(17) W(6) O(11) O(10) 134.9(18) . 2_656 2_656
O(17) W(6) O(11) Si(1) -151.7(13) . 2_656 .
O(11) W(6) O(24) W(5) 148.4(7) 2_656 . .
O(11) W(6) O(24) W(5) -24(2) 2_656 . 4_565
O(11) W(6) O(24) O(25) -109(6) 2_656 . .
O(11) W(6) O(24) W(6) -26.4(18) 2_656 . 4_565
O(24) W(6) O(11) W(2) 108.1(11) . 2_656 2_656
O(24) W(6) O(11) O(10) 173.4(19) . 2_656 2_656
O(24) W(6) O(11) Si(1) -113.2(15) . 2_656 .
O(11) W(6) O(25) W(5) 142.6(6) 2_656 . .
O(11) W(6) O(25) W(5) 5.4(16) 2_656 . 4_565
O(11) W(6) O(25) O(24) 66(6) 2_656 . .
O(11) W(6) O(25) W(6) -5.0(13) 2_656 . 4_565
O(25) W(6) O(11) W(2) 94.5(10) . 2_656 2_656
O(25) W(6) O(11) O(10) 159.8(18) . 2_656 2_656
O(25) W(6) O(11) Si(1) -126.8(15) . 2_656 .
O(12) W(6) O(13) W(3) -131(3) . . .
O(12) W(6) O(13) W(4) -104(4) . . .
O(12) W(6) O(13) W(5) 8.3(15) . . .
O(12) W(6) O(13) O(9) -154(2) . . 2_656
O(13) W(6) O(12) W(3) 18.3(15) . . .
O(13) W(6) O(12) W(4) 19.0(15) . . .
O(13) W(6) O(12) W(5) -167(2) . . .
O(12) W(6) O(14) W(2) 44(8) . . 2_656
O(12) W(6) O(14) W(5) -178(6) . . .
O(12) W(6) O(14) O(15) 175(3) . . 2_656
O(14) W(6) O(12) W(3) 4(5) . . .
O(14) W(6) O(12) W(4) 5(5) . . .
O(14) W(6) O(12) W(5) 179(4) . . .
O(14) W(6) O(12) O(13) -14(6) . . .
O(12) W(6) O(15) W(2) -123(22) . 2_656 2_656
O(12) W(6) O(15) W(5) 32(22) . 2_656 .
O(12) W(6) O(15) O(14) -152(21) . 2_656 .
O(15) W(6) O(12) W(3) 151(22) 2_656 . .
O(15) W(6) O(12) W(4) 152(22) 2_656 . .
O(15) W(6) O(12) W(5) -34(23) 2_656 . .
O(15) W(6) O(12) O(13) 133(22) 2_656 . .
O(12) W(6) O(16) W(5) -11.3(8) . . .
O(12) W(6) O(16) O(17) -102(2) . . .
O(16) W(6) O(12) W(3) -159.7(10) . . .
O(16) W(6) O(12) W(4) -159.0(11) . . .
O(16) W(6) O(12) W(5) 15.1(10) . . .
O(16) W(6) O(12) O(13) -178(2) . . .
O(12) W(6) O(17) W(5) 0.8(7) . . .
O(12) W(6) O(17) O(16) 75(2) . . .
O(17) W(6) O(12) W(3) -175.9(9) . . .
O(17) W(6) O(12) W(4) -175.2(11) . . .
O(17) W(6) O(12) W(5) -1.2(10) . . .
O(17) W(6) O(12) O(13) 165.8(19) . . .
O(12) W(6) O(24) W(5) 32.6(6) . . .
O(12) W(6) O(24) W(5) -140(3) . . 4_565
O(12) W(6) O(24) O(25) 135(6) . . .
O(12) W(6) O(24) W(6) -142(2) . . 4_565
O(24) W(6) O(12) W(3) 90.1(13) . . .
O(24) W(6) O(12) W(4) 90.8(14) . . .
O(24) W(6) O(12) W(5) -95.2(15) . . .
O(24) W(6) O(12) O(13) 72(2) . . .
O(12) W(6) O(25) W(5) 32.5(5) . . .
O(12) W(6) O(25) W(5) -104.7(18) . . 4_565
O(12) W(6) O(25) O(24) -44(6) . . .
O(12) W(6) O(25) W(6) -115.0(15) . . 4_565
O(25) W(6) O(12) W(3) 99.6(13) . . .
O(25) W(6) O(12) W(4) 100.4(14) . . .
O(25) W(6) O(12) W(5) -85.6(14) . . .
O(25) W(6) O(12) O(13) 81(2) . . .
O(13) W(6) O(14) W(2) 34(4) . . 2_656
O(13) W(6) O(14) W(5) 171(3) . . .
O(13) W(6) O(14) O(15) 165(4) . . 2_656
O(14) W(6) O(13) W(3) 45(3) . . .
O(14) W(6) O(13) W(4) 71(4) . . .
O(14) W(6) O(13) W(5) -176.2(17) . . .
O(14) W(6) O(13) O(12) 176(2) . . .
O(14) W(6) O(13) O(9) 22(2) . . 2_656
O(13) W(6) O(15) W(2) 7(3) . 2_656 2_656
O(13) W(6) O(15) W(5) 162(3) . 2_656 .
O(13) W(6) O(15) O(14) -22(6) . 2_656 .
O(15) W(6) O(13) W(3) 53(3) 2_656 . .
O(15) W(6) O(13) W(4) 79(4) 2_656 . .
O(15) W(6) O(13) W(5) -168(2) 2_656 . .
O(15) W(6) O(13) O(12) -176(2) 2_656 . .
O(15) W(6) O(13) O(9) 30(2) 2_656 . 2_656
O(13) W(6) O(16) W(5) -12.2(11) . . .
O(13) W(6) O(16) O(17) -102(2) . . .
O(16) W(6) O(13) W(3) -129(2) . . .
O(16) W(6) O(13) W(4) -102(4) . . .
O(16) W(6) O(13) W(5) 10.3(9) . . .
O(16) W(6) O(13) O(12) 2(2) . . .
O(16) W(6) O(13) O(9) -151.8(10) . . 2_656
O(13) W(6) O(17) W(5) 7.0(10) . . .
O(13) W(6) O(17) O(16) 81(2) . . .
O(17) W(6) O(13) W(3) -145(2) . . .
O(17) W(6) O(13) W(4) -119(3) . . .
O(17) W(6) O(13) W(5) -6.2(9) . . .
O(17) W(6) O(13) O(12) -15(2) . . .
O(17) W(6) O(13) O(9) -168.3(10) . . 2_656
O(13) W(6) O(24) W(5) 57.6(8) . . .
O(13) W(6) O(24) W(5) -115(3) . . 4_565
O(13) W(6) O(24) O(25) 160(6) . . .
O(13) W(6) O(24) W(6) -117(2) . . 4_565
O(24) W(6) O(13) W(3) 127(2) . . .
O(24) W(6) O(13) W(4) 153(4) . . .
O(24) W(6) O(13) W(5) -94.1(13) . . .
O(24) W(6) O(13) O(12) -102(2) . . .
O(24) W(6) O(13) O(9) 103.8(15) . . 2_656
O(13) W(6) O(25) W(5) 57.4(7) . . .
O(13) W(6) O(25) W(5) -79.7(19) . . 4_565
O(13) W(6) O(25) O(24) -19(6) . . .
O(13) W(6) O(25) W(6) -90.1(16) . . 4_565
O(25) W(6) O(13) W(3) 131(2) . . .
O(25) W(6) O(13) W(4) 158(4) . . .
O(25) W(6) O(13) W(5) -89.5(12) . . .
O(25) W(6) O(13) O(12) -98(2) . . .
O(25) W(6) O(13) O(9) 108.4(14) . . 2_656
O(14) W(6) O(15) W(2) 30(4) . 2_656 2_656
O(14) W(6) O(15) W(5) -176(4) . 2_656 .
O(15) W(6) O(14) W(2) -131(7) 2_656 . 2_656
O(15) W(6) O(14) W(5) 7(6) 2_656 . .
O(14) W(6) O(16) W(5) 172.0(12) . . .
O(14) W(6) O(16) O(17) 82(2) . . .
O(16) W(6) O(14) W(2) -153(3) . . 2_656
O(16) W(6) O(14) W(5) -16(2) . . .
O(16) W(6) O(14) O(15) -22(5) . . 2_656
O(14) W(6) O(17) W(5) -179.2(10) . . .
O(14) W(6) O(17) O(16) -105(2) . . .
O(17) W(6) O(14) W(2) -136(3) . . 2_656
O(17) W(6) O(14) W(5) 2(2) . . .
O(17) W(6) O(14) O(15) -5(5) . . 2_656
O(14) W(6) O(24) W(5) -158.3(11) . . .
O(14) W(6) O(24) W(5) 29(3) . . 4_565
O(14) W(6) O(24) O(25) -55(6) . . .
O(14) W(6) O(24) W(6) 27(2) . . 4_565
O(24) W(6) O(14) W(2) -40(3) . . 2_656
O(24) W(6) O(14) W(5) 97(2) . . .
O(24) W(6) O(14) O(15) 91(4) . . 2_656
O(14) W(6) O(25) W(5) -158.2(11) . . .
O(14) W(6) O(25) W(5) 65(2) . . 4_565
O(14) W(6) O(25) O(24) 126(6) . . .
O(14) W(6) O(25) W(6) 54.2(18) . . 4_565
O(25) W(6) O(14) W(2) -52(3) . . 2_656
O(25) W(6) O(14) W(5) 86(2) . . .
O(25) W(6) O(14) O(15) 80(4) . . 2_656
O(15) W(6) O(16) W(5) 167.2(9) 2_656 . .
O(15) W(6) O(16) O(17) 77(2) 2_656 . .
O(16) W(6) O(15) W(2) -171.1(15) . 2_656 2_656
O(16) W(6) O(15) W(5) -16.4(11) . 2_656 .
O(16) W(6) O(15) O(14) 159(4) . 2_656 .
O(15) W(6) O(17) W(5) 179.7(6) 2_656 . .
O(15) W(6) O(17) O(16) -106(2) 2_656 . .
O(17) W(6) O(15) W(2) -155.0(15) . 2_656 2_656
O(17) W(6) O(15) W(5) -0.3(9) . 2_656 .
O(17) W(6) O(15) O(14) 175(4) . 2_656 .
O(15) W(6) O(24) W(5) -145.6(9) 2_656 . .
O(15) W(6) O(24) W(5) 42(3) 2_656 . 4_565
O(15) W(6) O(24) O(25) -43(6) 2_656 . .
O(15) W(6) O(24) W(6) 40(2) 2_656 . 4_565
O(24) W(6) O(15) W(2) -61(2) . 2_656 2_656
O(24) W(6) O(15) W(5) 93.2(16) . 2_656 .
O(24) W(6) O(15) O(14) -91(5) . 2_656 .
O(15) W(6) O(25) W(5) -145.9(8) 2_656 . .
O(15) W(6) O(25) W(5) 76.9(19) 2_656 . 4_565
O(15) W(6) O(25) O(24) 138(6) 2_656 . .
O(15) W(6) O(25) W(6) 66.6(17) 2_656 . 4_565
O(25) W(6) O(15) W(2) -70.7(18) . 2_656 2_656
O(25) W(6) O(15) W(5) 83.9(15) . 2_656 .
O(25) W(6) O(15) O(14) -100(5) . 2_656 .
O(16) W(6) O(17) W(5) -74(2) . . .
O(17) W(6) O(16) W(5) 90(2) . . .
O(16) W(6) O(24) W(5) -40.3(6) . . .
O(16) W(6) O(24) W(5) 147(2) . . 4_565
O(16) W(6) O(24) O(25) 63(6) . . .
O(16) W(6) O(24) W(6) 145.0(19) . . 4_565
O(24) W(6) O(16) W(5) 63.9(11) . . .
O(24) W(6) O(16) O(17) -26(2) . . .
O(16) W(6) O(25) W(5) -44.1(5) . . .
O(16) W(6) O(25) W(5) 178.7(17) . . 4_565
O(16) W(6) O(25) O(24) -120(6) . . .
O(16) W(6) O(25) W(6) 168.3(14) . . 4_565
O(25) W(6) O(16) W(5) 76.2(11) . . .
O(25) W(6) O(16) O(17) -14(2) . . .
O(17) W(6) O(24) W(5) -47.5(5) . . .
O(17) W(6) O(24) W(5) 140(2) . . 4_565
O(17) W(6) O(24) O(25) 55(6) . . .
O(17) W(6) O(24) W(6) 138(2) . . 4_565
O(24) W(6) O(17) W(5) 80.4(9) . . .
O(24) W(6) O(17) O(16) 155(2) . . .
O(17) W(6) O(25) W(5) -48.1(5) . . .
O(17) W(6) O(25) W(5) 174.7(19) . . 4_565
O(17) W(6) O(25) O(24) -124(6) . . .
O(17) W(6) O(25) W(6) 164.4(16) . . 4_565
O(25) W(6) O(17) W(5) 91.7(10) . . .
O(25) W(6) O(17) O(16) 166(2) . . .
O(24) W(6) O(25) W(5) 76(6) . . .
O(24) W(6) O(25) W(5) -61(6) . . 4_565
O(24) W(6) O(25) W(6) -71(6) . . 4_565
O(25) W(6) O(24) W(5) -103(6) . . .
O(25) W(6) O(24) W(5) 84(5) . . 4_565
O(25) W(6) O(24) W(6) 82(5) . . 4_565
O(1) Mo(1) N(1) C(1) 104.4(9) . . .
O(1) Mo(1) N(1) C(4) -65.5(8) . . .
O(1) Mo(1) N(1) C(1) 104.4(9) . 2_656 2_656
O(1) Mo(1) N(1) C(4) -65.5(8) . 2_656 2_656
O(1) Mo(1) N(2) C(6) 69.8(8) . . .
O(1) Mo(1) N(2) C(9) -108.1(9) . . .
O(1) Mo(1) N(2) C(6) 69.8(8) . 2_656 2_656
O(1) Mo(1) N(2) C(9) -108.1(9) . 2_656 2_656
O(2) Mo(1) N(1) C(1) -75.6(9) . . .
O(2) Mo(1) N(1) C(4) 114.5(8) . . .
N(1) Mo(1) O(2) W(1) 138.4(2) . . .
N(1) Mo(1) O(2) W(1) -41.6(2) . . 2_656
O(2) Mo(1) N(1) C(1) -75.6(9) . 2_656 2_656
O(2) Mo(1) N(1) C(4) 114.5(8) . 2_656 2_656
N(1) Mo(1) O(2) W(1) -41.6(2) 2_656 . .
N(1) Mo(1) O(2) W(1) 138.4(2) 2_656 . 2_656
O(2) Mo(1) N(2) C(6) -110.2(8) . . .
O(2) Mo(1) N(2) C(9) 71.9(9) . . .
N(2) Mo(1) O(2) W(1) -131.9(3) . . .
N(2) Mo(1) O(2) W(1) 48.1(3) . . 2_656
O(2) Mo(1) N(2) C(6) -110.2(8) . 2_656 2_656
O(2) Mo(1) N(2) C(9) 71.9(9) . 2_656 2_656
N(2) Mo(1) O(2) W(1) 48.1(3) 2_656 . .
N(2) Mo(1) O(2) W(1) -131.9(3) 2_656 . 2_656
N(1) Mo(1) N(1) C(1) -75.6(12) . 2_656 2_656
N(1) Mo(1) N(1) C(4) 114.5(10) . 2_656 2_656
N(1) Mo(1) N(1) C(1) -75.6(12) 2_656 . .
N(1) Mo(1) N(1) C(4) 114.5(10) 2_656 . .
N(1) Mo(1) N(2) C(6) -31.5(9) . . .
N(1) Mo(1) N(2) C(9) 150.6(9) . . .
N(2) Mo(1) N(1) C(1) -153.7(9) . . .
N(2) Mo(1) N(1) C(4) 36.5(8) . . .
N(1) Mo(1) N(2) C(6) 171.2(9) . 2_656 2_656
N(1) Mo(1) N(2) C(9) -6.7(9) . 2_656 2_656
N(2) Mo(1) N(1) C(1) 2.3(9) 2_656 . .
N(2) Mo(1) N(1) C(4) -167.6(8) 2_656 . .
N(1) Mo(1) N(2) C(6) 171.2(9) 2_656 . .
N(1) Mo(1) N(2) C(9) -6.7(9) 2_656 . .
N(2) Mo(1) N(1) C(1) 2.3(9) . 2_656 2_656
N(2) Mo(1) N(1) C(4) -167.6(8) . 2_656 2_656
N(1) Mo(1) N(2) C(6) -31.5(9) 2_656 2_656 2_656
N(1) Mo(1) N(2) C(9) 150.6(9) 2_656 2_656 2_656
N(2) Mo(1) N(1) C(1) -153.7(9) 2_656 2_656 2_656
N(2) Mo(1) N(1) C(4) 36.5(8) 2_656 2_656 2_656
N(2) Mo(1) N(2) C(6) -110.2(12) . 2_656 2_656
N(2) Mo(1) N(2) C(9) 71.9(14) . 2_656 2_656
N(2) Mo(1) N(2) C(6) -110.2(12) 2_656 . .
N(2) Mo(1) N(2) C(9) 71.9(14) 2_656 . .
O(9) Si(1) O(9) W(1) -0.0(7) . 2_656 2_656
O(9) Si(1) O(9) W(3) -109.7(11) . 2_656 .
O(9) Si(1) O(9) W(4) -117.1(13) . 2_656 .
O(9) Si(1) O(9) W(5) 116.6(11) . 2_656 .
O(9) Si(1) O(9) W(6) 109.4(10) . 2_656 .
O(9) Si(1) O(9) O(13) 179.8(15) . 2_656 .
O(9) Si(1) O(9) W(1) -0.0(8) 2_656 . .
O(9) Si(1) O(9) W(3) -109.7(11) 2_656 . 2_656
O(9) Si(1) O(9) W(4) -117.1(13) 2_656 . 2_656
O(9) Si(1) O(9) W(5) 116.6(11) 2_656 . 2_656
O(9) Si(1) O(9) W(6) 109.4(10) 2_656 . 2_656
O(9) Si(1) O(9) O(13) 179.8(14) 2_656 . 2_656
O(9) Si(1) O(9) W(1) -180.0(7) . 4_565 4_565
O(9) Si(1) O(9) W(1) 180.0(7) 4_565 . .
O(9) Si(1) O(9) W(3) 70.3(11) 4_565 . 2_656
O(9) Si(1) O(9) W(4) 62.9(13) 4_565 . 2_656
O(9) Si(1) O(9) W(5) -63.4(11) 4_565 . 2_656
O(9) Si(1) O(9) W(6) -70.6(10) 4_565 . 2_656
O(9) Si(1) O(9) O(13) -0.2(14) 4_565 . 2_656
O(9) Si(1) O(10) W(2) -53.5(7) . . .
O(9) Si(1) O(10) W(3) 68.7(14) . . .
O(9) Si(1) O(10) O(11) -53.5(7) . . .
O(9) Si(1) O(10) W(3) -175.7(10) . . 4_565
O(10) Si(1) O(9) W(1) -66.0(11) . . .
O(10) Si(1) O(9) W(3) -175.7(10) . . 2_656
O(10) Si(1) O(9) W(4) 176.9(11) . . 2_656
O(10) Si(1) O(9) W(5) 50.6(14) . . 2_656
O(10) Si(1) O(9) W(6) 43.4(13) . . 2_656
O(10) Si(1) O(9) O(13) 113.8(17) . . 2_656
O(9) Si(1) O(10) W(2) -126.5(7) . 2_656 2_656
O(9) Si(1) O(10) W(3) -4.3(10) . 2_656 2_656
O(9) Si(1) O(10) O(11) -126.5(7) . 2_656 2_656
O(10) Si(1) O(9) W(1) 114.0(11) 2_656 . .
O(10) Si(1) O(9) W(3) 4.3(10) 2_656 . 2_656
O(10) Si(1) O(9) W(4) -3.1(12) 2_656 . 2_656
O(10) Si(1) O(9) W(5) -129.4(14) 2_656 . 2_656
O(10) Si(1) O(9) W(6) -136.6(13) 2_656 . 2_656
O(10) Si(1) O(9) O(13) -66.2(17) 2_656 . 2_656
O(9) Si(1) O(11) W(2) 126.5(6) . . .
O(9) Si(1) O(11) O(10) 126.5(6) . . .
O(9) Si(1) O(11) W(6) 4.8(10) . . 2_656
O(9) Si(1) O(11) W(6) -111.8(14) . . 3_666
O(11) Si(1) O(9) W(1) -114.1(10) . . .
O(11) Si(1) O(9) W(3) 136.2(14) . . 2_656
O(11) Si(1) O(9) W(4) 128.8(15) . . 2_656
O(11) Si(1) O(9) W(5) 2.5(10) . . 2_656
O(11) Si(1) O(9) W(6) -4.8(10) . . 2_656
O(11) Si(1) O(9) O(13) 65.7(18) . . 2_656
O(9) Si(1) O(11) W(2) 53.5(6) . 2_656 2_656
O(9) Si(1) O(11) O(10) 53.5(6) . 2_656 2_656
O(9) Si(1) O(11) W(6) -68.2(14) . 2_656 .
O(11) Si(1) O(9) W(1) 65.9(10) 2_656 . .
O(11) Si(1) O(9) W(3) -43.8(14) 2_656 . 2_656
O(11) Si(1) O(9) W(4) -51.2(15) 2_656 . 2_656
O(11) Si(1) O(9) W(5) -177.5(10) 2_656 . 2_656
O(11) Si(1) O(9) W(6) 175.2(10) 2_656 . 2_656
O(11) Si(1) O(9) O(13) -114.3(18) 2_656 . 2_656
O(9) Si(1) O(9) W(1) -180.0(7) 2_656 3_666 3_666
O(9) Si(1) O(9) W(1) 180.0(7) 3_666 2_656 2_656
O(9) Si(1) O(9) W(3) 70.3(11) 3_666 2_656 .
O(9) Si(1) O(9) W(4) 62.9(13) 3_666 2_656 .
O(9) Si(1) O(9) W(5) -63.4(11) 3_666 2_656 .
O(9) Si(1) O(9) W(6) -70.6(10) 3_666 2_656 .
O(9) Si(1) O(9) O(13) -0.2(16) 3_666 2_656 .
O(9) Si(1) O(10) W(2) -126.5(7) 2_656 . .
O(9) Si(1) O(10) W(3) -4.3(10) 2_656 . .
O(9) Si(1) O(10) O(11) -126.5(7) 2_656 . .
O(9) Si(1) O(10) W(3) 111.3(14) 2_656 . 4_565
O(10) Si(1) O(9) W(1) 114.0(11) . 2_656 2_656
O(10) Si(1) O(9) W(3) 4.3(10) . 2_656 .
O(10) Si(1) O(9) W(4) -3.1(12) . 2_656 .
O(10) Si(1) O(9) W(5) -129.4(13) . 2_656 .
O(10) Si(1) O(9) W(6) -136.6(13) . 2_656 .
O(10) Si(1) O(9) O(13) -66.2(17) . 2_656 .
O(9) Si(1) O(10) W(2) -53.5(7) 2_656 2_656 2_656
O(9) Si(1) O(10) W(3) 68.7(14) 2_656 2_656 2_656
O(9) Si(1) O(10) O(11) -53.5(7) 2_656 2_656 2_656
O(10) Si(1) O(9) W(1) -66.0(11) 2_656 2_656 2_656
O(10) Si(1) O(9) W(3) -175.7(10) 2_656 2_656 .
O(10) Si(1) O(9) W(4) 176.9(12) 2_656 2_656 .
O(10) Si(1) O(9) W(5) 50.6(14) 2_656 2_656 .
O(10) Si(1) O(9) W(6) 43.4(13) 2_656 2_656 .
O(10) Si(1) O(9) O(13) 113.8(17) 2_656 2_656 .
O(9) Si(1) O(11) W(2) 53.5(6) 2_656 . .
O(9) Si(1) O(11) O(10) 53.5(6) 2_656 . .
O(9) Si(1) O(11) W(6) -68.2(14) 2_656 . 2_656
O(9) Si(1) O(11) W(6) 175.2(10) 2_656 . 3_666
O(11) Si(1) O(9) W(1) 65.9(10) . 2_656 2_656
O(11) Si(1) O(9) W(3) -43.8(14) . 2_656 .
O(11) Si(1) O(9) W(4) -51.2(15) . 2_656 .
O(11) Si(1) O(9) W(5) -177.5(10) . 2_656 .
O(11) Si(1) O(9) W(6) 175.2(10) . 2_656 .
O(11) Si(1) O(9) O(13) -114.3(18) . 2_656 .
O(9) Si(1) O(11) W(2) 126.5(6) 2_656 2_656 2_656
O(9) Si(1) O(11) O(10) 126.5(6) 2_656 2_656 2_656
O(9) Si(1) O(11) W(6) 4.8(10) 2_656 2_656 .
O(11) Si(1) O(9) W(1) -114.1(10) 2_656 2_656 2_656
O(11) Si(1) O(9) W(3) 136.2(14) 2_656 2_656 .
O(11) Si(1) O(9) W(4) 128.8(15) 2_656 2_656 .
O(11) Si(1) O(9) W(5) 2.5(10) 2_656 2_656 .
O(11) Si(1) O(9) W(6) -4.8(10) 2_656 2_656 .
O(11) Si(1) O(9) O(13) 65.7(18) 2_656 2_656 .
O(9) Si(1) O(9) W(1) 0.0(8) 3_666 4_565 4_565
O(9) Si(1) O(9) W(1) 0.0(7) 4_565 3_666 3_666
O(9) Si(1) O(10) W(2) 126.5(7) 3_666 . .
O(9) Si(1) O(10) W(3) -111.3(14) 3_666 . .
O(9) Si(1) O(10) O(11) 126.5(7) 3_666 . .
O(9) Si(1) O(10) W(3) 4.3(10) 3_666 . 4_565
O(10) Si(1) O(9) W(1) -114.0(11) . 3_666 3_666
O(9) Si(1) O(10) W(2) 53.5(7) 3_666 2_656 2_656
O(9) Si(1) O(10) W(3) 175.7(10) 3_666 2_656 2_656
O(9) Si(1) O(10) O(11) 53.5(7) 3_666 2_656 2_656
O(10) Si(1) O(9) W(1) 66.0(11) 2_656 3_666 3_666
O(9) Si(1) O(11) W(2) -53.5(6) 3_666 . .
O(9) Si(1) O(11) O(10) -53.5(6) 3_666 . .
O(9) Si(1) O(11) W(6) -175.2(10) 3_666 . 2_656
O(9) Si(1) O(11) W(6) 68.2(14) 3_666 . 3_666
O(11) Si(1) O(9) W(1) -65.9(10) . 3_666 3_666
O(9) Si(1) O(11) W(2) -126.5(6) 3_666 2_656 2_656
O(9) Si(1) O(11) O(10) -126.5(6) 3_666 2_656 2_656
O(9) Si(1) O(11) W(6) 111.8(14) 3_666 2_656 .
O(11) Si(1) O(9) W(1) 114.1(10) 2_656 3_666 3_666
O(9) Si(1) O(10) W(2) 53.5(7) 4_565 . .
O(9) Si(1) O(10) W(3) 175.7(10) 4_565 . .
O(9) Si(1) O(10) O(11) 53.5(7) 4_565 . .
O(9) Si(1) O(10) W(3) -68.7(14) 4_565 . 4_565
O(10) Si(1) O(9) W(1) 66.0(11) . 4_565 4_565
O(9) Si(1) O(10) W(2) 126.5(7) 4_565 2_656 2_656
O(9) Si(1) O(10) W(3) -111.3(14) 4_565 2_656 2_656
O(9) Si(1) O(10) O(11) 126.5(7) 4_565 2_656 2_656
O(10) Si(1) O(9) W(1) -114.0(11) 2_656 4_565 4_565
O(9) Si(1) O(11) W(2) -126.5(6) 4_565 . .
O(9) Si(1) O(11) O(10) -126.5(6) 4_565 . .
O(9) Si(1) O(11) W(6) 111.8(14) 4_565 . 2_656
O(9) Si(1) O(11) W(6) -4.8(10) 4_565 . 3_666
O(11) Si(1) O(9) W(1) 114.1(10) . 4_565 4_565
O(9) Si(1) O(11) W(2) -53.5(6) 4_565 2_656 2_656
O(9) Si(1) O(11) O(10) -53.5(6) 4_565 2_656 2_656
O(9) Si(1) O(11) W(6) -175.2(10) 4_565 2_656 .
O(11) Si(1) O(9) W(1) -65.9(10) 2_656 4_565 4_565
O(10) Si(1) O(11) W(6) -121.7(10) . . 2_656
O(10) Si(1) O(11) W(6) 121.7(10) . . 3_666
O(11) Si(1) O(10) W(3) 122.2(10) . . .
O(11) Si(1) O(10) W(3) -122.2(10) . . 4_565
O(10) Si(1) O(11) W(6) 58.3(10) . 2_656 .
O(11) Si(1) O(10) W(3) -57.8(10) 2_656 . .
O(11) Si(1) O(10) W(3) 57.8(10) 2_656 . 4_565
O(10) Si(1) O(11) W(6) 58.3(10) 2_656 . 2_656
O(10) Si(1) O(11) W(6) -58.3(10) 2_656 . 3_666
O(11) Si(1) O(10) W(3) -57.8(10) . 2_656 2_656
O(10) Si(1) O(11) W(6) -121.7(10) 2_656 2_656 .
O(11) Si(1) O(10) W(3) 122.2(10) 2_656 2_656 2_656
W(1) O(3) O(4) W(1) 10.4(4) 2_656 . .
W(1) O(3) O(4) W(3) -138.8(10) 2_656 . .
W(1) O(3) O(4) W(4) -132.1(9) 2_656 . .
W(3) O(3) O(4) W(1) 149.2(12) . . .
W(3) O(3) O(4) W(1) 138.8(10) . . 2_656
W(3) O(3) O(4) W(4) 6.7(2) . . .
W(4) O(3) O(4) W(1) 142.5(11) . . .
W(4) O(3) O(4) W(1) 132.1(9) . . 2_656
W(4) O(3) O(4) W(3) -6.7(2) . . .
W(1) O(5) O(6) W(1) -10.5(3) 2_656 . .
W(1) O(5) O(6) W(5) 133.9(7) 2_656 . .
W(1) O(5) O(6) W(6) 140.3(8) 2_656 . .
W(5) O(5) O(6) W(1) -144.4(8) . . .
W(5) O(5) O(6) W(1) -133.9(7) . . 2_656
W(5) O(5) O(6) W(6) 6.4(2) . . .
W(6) O(5) O(6) W(1) -150.8(9) . . .
W(6) O(5) O(6) W(1) -140.3(8) . . 2_656
W(6) O(5) O(6) W(5) -6.4(2) . . .
W(2) O(7) O(8) W(3) 165(3) . . .
W(2) O(7) O(8) W(4) 164(2) . . .
W(3) O(7) O(8) W(2) -165(3) . . .
W(3) O(7) O(8) W(4) -1.3(8) . . .
W(4) O(7) O(8) W(2) -164(2) . . .
W(4) O(7) O(8) W(3) 1.3(8) . . .
W(1) O(9) O(13) W(3) -84.6(6) . 2_656 2_656
W(1) O(9) O(13) W(4) -80.5(8) . 2_656 2_656
W(1) O(9) O(13) W(5) 80.5(8) . 2_656 2_656
W(1) O(9) O(13) W(6) 84.5(6) . 2_656 2_656
W(1) O(9) O(13) O(12) 0(3) . 2_656 2_656
W(3) O(9) O(13) W(4) 4.1(2) 2_656 2_656 2_656
W(3) O(9) O(13) W(5) 165.0(10) 2_656 2_656 2_656
W(3) O(9) O(13) W(6) 169.1(9) 2_656 2_656 2_656
W(3) O(9) O(13) O(12) 85(4) 2_656 2_656 2_656
W(4) O(9) O(13) W(3) -4.1(2) 2_656 2_656 2_656
W(4) O(9) O(13) W(5) 161.0(12) 2_656 2_656 2_656
W(4) O(9) O(13) W(6) 165.0(10) 2_656 2_656 2_656
W(4) O(9) O(13) O(12) 81(4) 2_656 2_656 2_656
W(5) O(9) O(13) W(3) -165.0(10) 2_656 2_656 2_656
W(5) O(9) O(13) W(4) -161.0(12) 2_656 2_656 2_656
W(5) O(9) O(13) W(6) 4.0(2) 2_656 2_656 2_656
W(5) O(9) O(13) O(12) -80(3) 2_656 2_656 2_656
W(6) O(9) O(13) W(3) -169.1(9) 2_656 2_656 2_656
W(6) O(9) O(13) W(4) -165.0(10) 2_656 2_656 2_656
W(6) O(9) O(13) W(5) -4.0(2) 2_656 2_656 2_656
W(6) O(9) O(13) O(12) -84(4) 2_656 2_656 2_656
Si(1) O(9) O(13) W(3) 95.6(16) . 2_656 2_656
Si(1) O(9) O(13) W(4) 99.6(16) . 2_656 2_656
Si(1) O(9) O(13) W(5) -99.4(16) . 2_656 2_656
Si(1) O(9) O(13) W(6) -95.3(16) . 2_656 2_656
Si(1) O(9) O(13) O(12) -180(2) . 2_656 2_656
W(2) O(10) O(11) W(6) -74.0(13) . . 2_656
W(2) O(10) O(11) W(6) 74.0(13) . . 3_666
W(3) O(10) O(11) W(2) 71.1(11) . . .
W(3) O(10) O(11) Si(1) -108.9(11) . . .
W(3) O(10) O(11) W(6) -3(2) . . 2_656
W(3) O(10) O(11) W(6) 145.1(8) . . 3_666
W(3) O(10) O(11) W(2) -71.1(11) 4_565 . .
W(3) O(10) O(11) Si(1) 108.9(11) 4_565 . .
W(3) O(10) O(11) W(6) -145.1(8) 4_565 . 2_656
W(3) O(10) O(11) W(6) 3(2) 4_565 . 3_666
Si(1) O(10) O(11) W(6) 106.0(13) . . 2_656
Si(1) O(10) O(11) W(6) -106.0(13) . . 3_666
W(3) O(12) O(13) W(4) 2.0(3) . . .
W(3) O(12) O(13) W(5) -160.7(14) . . .
W(3) O(12) O(13) W(6) -158.8(16) . . .
W(3) O(12) O(13) O(9) -80(4) . . 2_656
W(4) O(12) O(13) W(3) -2.0(3) . . .
W(4) O(12) O(13) W(5) -162.6(12) . . .
W(4) O(12) O(13) W(6) -160.7(14) . . .
W(4) O(12) O(13) O(9) -82(4) . . 2_656
W(5) O(12) O(13) W(3) 160.7(14) . . .
W(5) O(12) O(13) W(4) 162.6(12) . . .
W(5) O(12) O(13) W(6) 1.9(3) . . .
W(5) O(12) O(13) O(9) 81(3) . . 2_656
W(6) O(12) O(13) W(3) 158.8(16) . . .
W(6) O(12) O(13) W(4) 160.7(14) . . .
W(6) O(12) O(13) W(5) -1.9(3) . . .
W(6) O(12) O(13) O(9) 79(3) . . 2_656
W(2) O(14) O(15) W(5) 157(2) 2_656 2_656 .
W(2) O(14) O(15) W(6) 156(3) 2_656 2_656 .
W(5) O(14) O(15) W(2) -157(2) . 2_656 2_656
W(5) O(14) O(15) W(6) -0.7(7) . 2_656 .
W(6) O(14) O(15) W(2) -156(3) . 2_656 2_656
W(6) O(14) O(15) W(5) 0.7(7) . 2_656 .
W(5) O(16) O(17) W(6) -14.2(4) . . .
W(6) O(16) O(17) W(5) 14.2(4) . . .
W(3) O(18) O(19) W(4) -13.7(3) . . .
W(4) O(18) O(19) W(3) 13.7(3) . . .
W(3) O(22) O(23) W(3) 127.7(18) . . 4_565
W(3) O(22) O(23) W(4) -13.9(4) . . .
W(3) O(22) O(23) W(4) 142(2) . . 4_565
W(3) O(22) O(23) W(3) -127.7(18) 4_565 . .
W(3) O(22) O(23) W(4) -142(2) 4_565 . .
W(3) O(22) O(23) W(4) 13.9(4) 4_565 . 4_565
W(4) O(22) O(23) W(3) 13.9(4) . . .
W(4) O(22) O(23) W(3) 142(2) . . 4_565
W(4) O(22) O(23) W(4) 156(2) . . 4_565
W(4) O(22) O(23) W(3) -142(2) 4_565 . .
W(4) O(22) O(23) W(3) -13.9(4) 4_565 . 4_565
W(4) O(22) O(23) W(4) -156(2) 4_565 . .
W(5) O(24) O(25) W(5) 154(2) . . 4_565
W(5) O(24) O(25) W(6) 13.8(4) . . .
W(5) O(24) O(25) W(6) 140.2(17) . . 4_565
W(5) O(24) O(25) W(5) -154(2) 4_565 . .
W(5) O(24) O(25) W(6) -140.2(17) 4_565 . .
W(5) O(24) O(25) W(6) -13.8(4) 4_565 . 4_565
W(6) O(24) O(25) W(5) -13.8(4) . . .
W(6) O(24) O(25) W(5) 140.2(17) . . 4_565
W(6) O(24) O(25) W(6) 126.5(14) . . 4_565
W(6) O(24) O(25) W(5) -140.2(17) 4_565 . .
W(6) O(24) O(25) W(5) 13.8(4) 4_565 . 4_565
W(6) O(24) O(25) W(6) -126.5(14) 4_565 . .
Mo(1) N(1) C(1) C(2) -170.7(7) . . .
Mo(1) N(1) C(1) C(10) 6.2(16) . . 2_656
Mo(1) N(1) C(4) C(3) 168.6(7) . . .
Mo(1) N(1) C(4) C(5) -24.0(15) . . .
C(1) N(1) C(4) C(3) -3.2(12) . . .
C(1) N(1) C(4) C(5) 164.3(11) . . .
C(4) N(1) C(1) C(2) 0.4(9) . . .
C(4) N(1) C(1) C(10) 177.3(10) . . 2_656
Mo(1) N(2) C(6) C(5) 14.0(16) . . .
Mo(1) N(2) C(6) C(7) -174.1(7) . . .
Mo(1) N(2) C(9) C(8) 176.6(8) . . .
Mo(1) N(2) C(9) C(10) 2.7(16) . . .
C(6) N(2) C(9) C(8) -1.6(12) . . .
C(6) N(2) C(9) C(10) -175.5(11) . . .
C(9) N(2) C(6) C(5) -167.7(11) . . .
C(9) N(2) C(6) C(7) 4.1(12) . . .
N(1) C(1) C(2) C(3) 2.6(12) . . .
N(1) C(1) C(2) C(11) 178.4(11) . . .
N(1) C(1) C(10) C(9) -13.6(19) . 2_656 2_656
N(1) C(1) C(10) C(41) 168.1(10) . 2_656 2_656
C(2) C(1) C(10) C(9) 162.6(12) . 2_656 2_656
C(2) C(1) C(10) C(41) -15.6(18) . 2_656 2_656
C(10) C(1) C(2) C(3) -174.0(12) 2_656 . .
C(10) C(1) C(2) C(11) 2(2) 2_656 . .
C(1) C(2) C(3) C(4) -4.6(13) . . .
C(1) C(2) C(3) C(17) 179.3(10) . . .
C(1) C(2) C(11) C(12) -104.9(16) . . .
C(1) C(2) C(11) C(16) 80.4(17) . . .
C(3) C(2) C(11) C(12) 70.4(16) . . .
C(3) C(2) C(11) C(16) -104.4(15) . . .
C(11) C(2) C(3) C(4) 179.1(10) . . .
C(11) C(2) C(3) C(17) 3.0(17) . . .
C(2) C(3) C(4) N(1) 4.9(13) . . .
C(2) C(3) C(4) C(5) -161.6(12) . . .
C(2) C(3) C(17) C(18) -105.3(13) . . .
C(2) C(3) C(17) C(22) 64.7(14) . . .
C(4) C(3) C(17) C(18) 79.4(15) . . .
C(4) C(3) C(17) C(22) -110.5(14) . . .
C(17) C(3) C(4) N(1) -179.4(8) . . .
C(17) C(3) C(4) C(5) 14(2) . . .
N(1) C(4) C(5) C(6) -9(2) . . .
N(1) C(4) C(5) C(23) 175.4(11) . . .
C(3) C(4) C(5) C(6) 156.1(13) . . .
C(3) C(4) C(5) C(23) -20.0(19) . . .
C(4) C(5) C(6) N(2) 14(2) . . .
C(4) C(5) C(6) C(7) -156.1(13) . . .
C(4) C(5) C(23) C(24) -90.7(14) . . .
C(4) C(5) C(23) C(28) 86.0(14) . . .
C(6) C(5) C(23) C(24) 92.7(13) . . .
C(6) C(5) C(23) C(28) -90.6(13) . . .
C(23) C(5) C(6) N(2) -169.7(11) . . .
C(23) C(5) C(6) C(7) 20.1(18) . . .
N(2) C(6) C(7) C(8) -5.2(14) . . .
N(2) C(6) C(7) C(29) -178.2(13) . . .
C(5) C(6) C(7) C(8) 166.1(12) . . .
C(5) C(6) C(7) C(29) -7(2) . . .
C(6) C(7) C(8) C(9) 4.2(14) . . .
C(6) C(7) C(8) C(35) -177.4(11) . . .
C(6) C(7) C(29) C(30) -81.2(18) . . .
C(6) C(7) C(29) C(34) 106.6(17) . . .
C(8) C(7) C(29) C(30) 106.6(15) . . .
C(8) C(7) C(29) C(34) -65.6(18) . . .
C(29) C(7) C(8) C(9) 178.1(11) . . .
C(29) C(7) C(8) C(35) -3.5(19) . . .
C(7) C(8) C(9) N(2) -1.7(14) . . .
C(7) C(8) C(9) C(10) 171.9(12) . . .
C(7) C(8) C(35) C(36) -70.6(19) . . .
C(7) C(8) C(35) C(40) 101.2(17) . . .
C(9) C(8) C(35) C(36) 107.3(17) . . .
C(9) C(8) C(35) C(40) -81(2) . . .
C(35) C(8) C(9) N(2) -179.8(9) . . .
C(35) C(8) C(9) C(10) -6(2) . . .
N(2) C(9) C(10) C(1) 9(2) . . 2_656
N(2) C(9) C(10) C(41) -172.6(10) . . .
C(8) C(9) C(10) C(1) -163.5(12) . . 2_656
C(8) C(9) C(10) C(41) 14.7(18) . . .
C(1) C(10) C(41) C(42) 87.3(15) 2_656 . .
C(1) C(10) C(41) C(46) -94.2(15) 2_656 . .
C(9) C(10) C(41) C(42) -91.1(16) . . .
C(9) C(10) C(41) C(46) 87.4(15) . . .
C(2) C(11) C(12) C(13) -175.8(12) . . .
C(2) C(11) C(16) C(15) 176.1(13) . . .
C(12) C(11) C(16) C(15) 1(2) . . .
C(16) C(11) C(12) C(13) -1.0(19) . . .
C(11) C(12) C(13) C(14) -1.1(19) . . .
C(12) C(13) C(14) C(15) 3(2) . . .
C(13) C(14) C(15) C(16) -2(2) . . .
C(14) C(15) C(16) C(11) 0.3(19) . . .
C(3) C(17) C(18) C(19) 172.3(9) . . .
C(3) C(17) C(22) C(21) -173.3(9) . . .
C(18) C(17) C(22) C(21) -3.0(15) . . .
C(22) C(17) C(18) C(19) 2.3(14) . . .
C(17) C(18) C(19) C(20) -1.4(15) . . .
C(18) C(19) C(20) C(21) 1.0(16) . . .
C(19) C(20) C(21) C(22) -1.6(16) . . .
C(20) C(21) C(22) C(17) 2.6(15) . . .
C(5) C(23) C(24) C(25) 178.6(9) . . .
C(5) C(23) C(28) C(27) -179.6(7) . . .
C(24) C(23) C(28) C(27) -3.0(17) . . .
C(28) C(23) C(24) C(25) 2.0(16) . . .
C(23) C(24) C(25) C(26) -0.5(13) . . .
C(24) C(25) C(26) C(27) 0.2(15) . . .
C(25) C(26) C(27) C(28) -1.2(19) . . .
C(26) C(27) C(28) C(23) 2.6(18) . . .
C(7) C(29) C(30) C(31) -170.4(13) . . .
C(7) C(29) C(34) C(33) 172.0(16) . . .
C(30) C(29) C(34) C(33) -0(2) . . .
C(34) C(29) C(30) C(31) 2(2) . . .
C(29) C(30) C(31) C(32) -1(2) . . .
C(30) C(31) C(32) C(33) -2(3) . . .
C(31) C(32) C(33) C(34) 3(3) . . .
C(32) C(33) C(34) C(29) -2(3) . . .
C(8) C(35) C(36) C(37) 170.4(15) . . .
C(8) C(35) C(40) C(39) -170.0(16) . . .
C(36) C(35) C(40) C(39) 2(2) . . .
C(40) C(35) C(36) C(37) -1(2) . . .
C(35) C(36) C(37) C(38) -0(2) . . .
C(36) C(37) C(38) C(39) 2(3) . . .
C(37) C(38) C(39) C(40) -2(3) . . .
C(38) C(39) C(40) C(35) -0(2) . . .
C(10) C(41) C(42) C(43) 179.6(11) . . .
C(10) C(41) C(46) C(45) 180.0(13) . . .
C(42) C(41) C(46) C(45) -2(2) . . .
C(46) C(41) C(42) C(43) 1(2) . . .
C(41) C(42) C(43) C(44) -0(2) . . .
C(42) C(43) C(44) C(45) -0.5(18) . . .
C(43) C(44) C(45) C(46) 0(2) . . .
C(44) C(45) C(46) C(41) 0.9(19) . . .
